data_7716859
loop_
_publ_author_name
'Gonzalez, Aleida G.'
'Gonzalez, Fernando'
'De Leon, Edgardo'
'Birkhoff, Kaitlyn M.'
'Yruegas, Sam'
'Chen, Haoyuan'
'Shoshani, Manar M.'

_publ_section_title
;
 Synthesis and characterization of NiAl-hydride heterometallics:
 perturbing electron density within Al-H-Ni subunits.
;
_journal_issue 47
_journal_name_full 'Dalton transactions (Cambridge, England : 2003)'
_journal_page_first 18932
_journal_page_last 18945
_journal_paper_doi 10.1039/d4dt01786b
_journal_volume 53
_journal_year 2024
_chemical_absolute_configuration ad
_chemical_formula_moiety 'C90 H88 Al N2 Ni O2 P5, C90 H87 Al N2 Ni O2 P5, 2(C6 H6), 2[C6H6]'
_chemical_formula_sum 'C204 H199 Al2 N4 Ni2 O4 P10'
_chemical_formula_weight 3251.74
_space_group_crystal_system monoclinic
_space_group_IT_number 4
_space_group_name_Hall 'P 2yb'
_space_group_name_H-M_alt 'P 1 21 1'
_atom_sites_solution_hydrogens mixed
_atom_sites_solution_primary dual
_audit_creation_date 2024-06-06
_audit_creation_method
;
Olex2 1.5
(compiled 2024.02.16 svn.r378c4104 for OlexSys, GUI svn.r6928)
;
_audit_update_record
;
2024-06-11 deposited with the CCDC.	2024-08-20 downloaded from the CCDC.
;
_cell_angle_alpha 90
_cell_angle_beta 90.3690(10)
_cell_angle_gamma 90
_cell_formula_units_Z 4
_cell_length_a 17.4356(2)
_cell_length_b 48.5980(6)
_cell_length_c 20.8299(2)
_cell_measurement_reflns_used 36448
_cell_measurement_temperature 100.02(16)
_cell_measurement_theta_max 75.7230
_cell_measurement_theta_min 3.4540
_cell_volume 17649.5(3)
_computing_cell_refinement 'CrysAlisPro 1.171.43.121a (Rigaku OD, 2024)'
_computing_data_collection 'CrysAlisPro system (CCD 43.121a 64-bit (release 24-04-2024))'
_computing_data_reduction 'CrysAlisPro 1.171.43.121a (Rigaku OD, 2024)'
_computing_molecular_graphics 'Olex2 1.5 (Dolomanov et al., 2009)'
_computing_publication_material 'Olex2 1.5 (Dolomanov et al., 2009)'
_computing_structure_refinement 'SHELXL 2018/3 (Sheldrick, 2015)'
_computing_structure_solution 'SHELXT 2018/2 (Sheldrick, 2018)'
_diffrn_ambient_environment N~2~
_diffrn_ambient_temperature 100.02(16)
_diffrn_detector 'Hybrid Pixel Array Detector'
_diffrn_detector_area_resol_mean 10.0000
_diffrn_detector_type HyPix
_diffrn_measured_fraction_theta_full 0.952
_diffrn_measured_fraction_theta_max 0.893
_diffrn_measurement_details
;
List of Runs (angles in degrees, time in seconds):

  # Type    Start    End  Width  t~exp~   \w     \q     \k     \f   Frames
#--------------------------------------------------------------------------
  1  \w    -30.00  33.00   0.50   10.47    --  -45.30  19.00 -49.00  126
  2  \w   -172.00 -73.00   0.50   41.87    --  -93.75 -19.00 142.00  198
  3  \w    -87.00 -22.00   0.50   41.87    --  -93.75 126.00 161.00  130
  4  \w     36.00 113.00   0.50   41.87    --  107.26-126.00  84.00  154
  5  \w    105.00 178.00   0.50   41.87    --  107.26 106.00  81.00  146
  6  \w    -43.00  30.00   0.50   10.47    --  -45.30  37.00  30.00  146
  7  \w     34.00  94.00   0.50   10.47    --   45.30-125.00-180.00  120
  8  \w     83.00 118.00   0.50   10.47    --   45.30  57.00-180.00   70
  9  \w     83.00 118.00   0.50   10.47    --   45.30  57.00 -90.00   70
 10  \w    -51.00 -20.00   0.50   41.87    --  -93.75  45.00  30.00   62
 11  \w     34.00 101.00   0.50   41.87    --  107.26 -77.00 -90.00  134
 12  \w     34.00  71.00   0.50   41.87    --  107.26 -61.00  60.00   74
 13  \w     34.00  71.00   0.50   41.87    --  107.26 -61.00-120.00   74
 14  \w     34.00  71.00   0.50   41.87    --  107.26 -61.00 150.00   74
 15  \w     83.00 111.00   0.50   10.47    --   45.30  57.00 -30.00   56
;
_diffrn_measurement_device 'four-circle diffractometer'
_diffrn_measurement_device_type 'XtaLAB Synergy, Dualflex, HyPix'
_diffrn_measurement_method '\w scans'
_diffrn_orient_matrix_type 'CrysAlisPro convention (1999,Acta A55,543-557)'
_diffrn_orient_matrix_UB_11 -0.0156585000
_diffrn_orient_matrix_UB_12 -0.0259994000
_diffrn_orient_matrix_UB_13 -0.0403652000
_diffrn_orient_matrix_UB_21 -0.0163213000
_diffrn_orient_matrix_UB_22 -0.0163474000
_diffrn_orient_matrix_UB_23 0.0617974000
_diffrn_orient_matrix_UB_31 -0.0854051000
_diffrn_orient_matrix_UB_32 0.0078522000
_diffrn_orient_matrix_UB_33 -0.0048960000
_diffrn_radiation_monochromator mirror
_diffrn_radiation_probe x-ray
_diffrn_radiation_type 'Cu K\a'
_diffrn_radiation_wavelength 1.54184
_diffrn_reflns_av_R_equivalents 0.0390
_diffrn_reflns_av_unetI/netI 0.0503
_diffrn_reflns_Laue_measured_fraction_full 0.952
_diffrn_reflns_Laue_measured_fraction_max 0.893
_diffrn_reflns_limit_h_max 11
_diffrn_reflns_limit_h_min -21
_diffrn_reflns_limit_k_max 59
_diffrn_reflns_limit_k_min -59
_diffrn_reflns_limit_l_max 21
_diffrn_reflns_limit_l_min -26
_diffrn_reflns_number 93407
_diffrn_reflns_point_group_measured_fraction_full 0.811
_diffrn_reflns_point_group_measured_fraction_max 0.743
_diffrn_reflns_theta_full 67.684
_diffrn_reflns_theta_max 76.089
_diffrn_reflns_theta_min 2.794
_diffrn_source 'micro-focus sealed X-ray tube'
_diffrn_source_type 'PhotonJet (Cu) X-ray Source'
_exptl_absorpt_coefficient_mu 1.658
_exptl_absorpt_correction_T_max 1.000
_exptl_absorpt_correction_T_min 0.559
_exptl_absorpt_correction_type gaussian
_exptl_absorpt_process_details
;
CrysAlisPro 1.171.43.121a (Rigaku Oxford Diffraction, 2024)
Numerical absorption correction based on gaussian integration over
a multifaceted crystal model
Empirical absorption correction using spherical harmonics,
implemented in SCALE3 ABSPACK scaling algorithm.
;
_exptl_crystal_colour 'clear dark yellow'
_exptl_crystal_colour_lustre clear
_exptl_crystal_colour_modifier dark
_exptl_crystal_colour_primary yellow
_exptl_crystal_density_diffrn 1.224
_exptl_crystal_description plate
_exptl_crystal_F_000 6860
_exptl_crystal_size_max 0.31
_exptl_crystal_size_mid 0.11
_exptl_crystal_size_min 0.06
_refine_diff_density_max 0.849
_refine_diff_density_min -0.822
_refine_diff_density_rms 0.076
_refine_ls_abs_structure_details
;
 Refined as an inversion twin.
;
_refine_ls_abs_structure_Flack 0.433(19)
_refine_ls_extinction_method none
_refine_ls_goodness_of_fit_ref 1.071
_refine_ls_hydrogen_treatment mixed
_refine_ls_matrix_type full
_refine_ls_number_parameters 3658
_refine_ls_number_reflns 54808
_refine_ls_number_restraints 1
_refine_ls_restrained_S_all 1.071
_refine_ls_R_factor_all 0.0764
_refine_ls_R_factor_gt 0.0623
_refine_ls_shift/su_max 0.029
_refine_ls_shift/su_mean 0.001
_refine_ls_structure_factor_coef Fsqd
_refine_ls_weighting_details 'w=1/[\s^2^(Fo^2^)+(0.0400P)^2^+42.0000P] where P=(Fo^2^+2Fc^2^)/3'
_refine_ls_weighting_scheme calc
_refine_ls_wR_factor_gt 0.1422
_refine_ls_wR_factor_ref 0.1496
_reflns_Friedel_coverage 0.644
_reflns_Friedel_fraction_full 0.667
_reflns_Friedel_fraction_max 0.589
_reflns_number_gt 45359
_reflns_number_total 54808
_reflns_threshold_expression 'I > 2\s(I)'
_cod_data_source_file d4dt01786b2.cif
_cod_data_source_block hpd899yy
_cod_depositor_comments 'Adding full bibliography for 7716857--7716860.cif.'
_cod_database_code 7716859
_shelx_shelxl_version_number 2018/3
_chemical_oxdiff_formula 'Ni Al C H N O P'
_chemical_oxdiff_usercomment 'Al/Ni sample benzene'
_shelx_space_group_comment
;
The symmetry employed for this shelxl refinement is uniquely defined
by the following loop, which should always be used as a source of
symmetry information in preference to the above space-group names.
They are only intended as comments.
;
_shelx_estimated_absorpt_t_max 0.907
_shelx_estimated_absorpt_t_min 0.628
_olex2_refinement_description
;
1. Twinned data refinement
 Scales: 0.567(19)
 0.433(19)
2. Fixed Uiso
 At 1.2 times of:
  All C(H) groups, {H370,H,HA} of C370, All C(H,H) groups
 At 1.5 times of:
  {H19A,H19B,H19C} of C190, {H21A,H21B,H21C} of C214, {H12A,H12B,H12C} of
  C124, {H19D,H19E,H19F} of C197, {H28A,H28B,H28C} of C287, {H10A,H10B,H10C} of
  C107, {H17A,H17B,H17C} of C17, {H34A,H34B,H34C} of C34, {H99A,H99B,H99C} of
  C99, {H26A,H26B,H26C} of C26, {H27A,H27B,H27C} of C27, {H30A,H30B,H30C} of
  C304, {H20A,H20B,H20C} of C205, {H27D,H27E,H27F} of C279, {H18A,H18B,H18C} of
  C188, {H20D,H20E,H20F} of C206, {H25A,H25B,H25C} of C25, {H10G,H10H,H10I} of
  C10, {H11G,H11H,H11I} of C115, {H10D,H10E,H10F} of C100, {H11A,H11B,H11C} of
  C117, {H11D,H11E,H11F} of C116, {H18D,H18E,H18F} of C189, {H8A,H8B,H8C} of C8,
   {H27G,H27H,H27I} of C278, {H29D,H29E,H29F} of C297, {H20G,H20H,H20I} of C207,
   {H98A,H98B,H98C} of C98, {H9A,H9B,H9C} of C9, {H29A,H29B,H29C} of C295,
  {H29G,H29H,H29I} of C296, {H28D,H28E,H28F} of C280
3. Uiso/Uaniso restraints and constraints
Uanis(C370) = Uanis(C369) = Uanis(C368) = Uanis(C367) = Uanis(C372) =
Uanis(C371)
Uanis(C377) = Uanis(C378) = Uanis(C373) = Uanis(C374) = Uanis(C375) =
Uanis(C376)
Uanis(C379) = Uanis(C384) = Uanis(C383) = Uanis(C382) = Uanis(C381) =
Uanis(C380)
Uanis(C115) = Uanis(C114) = Uanis(C116) = Uanis(C117)
Uanis(C316) = Uanis(C311) = Uanis(C312) = Uanis(C313) = Uanis(C314) =
Uanis(C315)
Uanis(C296) = Uanis(C294) = Uanis(C297) = Uanis(C295)
Uanis(C279) = Uanis(C277) = Uanis(C278) = Uanis(C280)
Uanis(P9) = Uanis(C168) = Uanis(P10)
Uanis(C91) = Uanis(C92) = Uanis(C96)
Uanis(C57) = Uanis(C56) = Uanis(C58)
Uanis(C156) = Uanis(C161) = Uanis(C157)
4.a Secondary CH2 refined with riding coordinates:
 C323(H32A,H32B), C78(H78A,H78B), C47(H47A,H47B), C233(H23A,H23B), C258(H25D,
 H25E), C348(H34D,H34E), C168(H16A,H16B), C143(H14A,H14B)
4.b Aromatic/amide H refined with riding coordinates:
 C132(H132), C93(H93), C95(H95), C186(H186), C6(H6), C4(H4), C290(H290),
 C40(H40), C212(H212), C193(H193), C200(H200), C276(H276), C77(H77), C122(H122),
  C46(H46), C217(H217), C203(H203), C33(H33), C325(H325), C239(H239),
 C167(H167), C179(H179), C70(H70), C55(H55), C92(H92), C130(H130), C283(H283),
 C293(H293), C102(H102), C119(H119), C45(H45), C105(H105), C285(H285), C3(H3),
 C16(H16), C216(H216), C59(H59), C343(H343), C322(H322), C14(H14), C183(H183),
 C178(H178), C185(H185), C39(H39), C30(H30), C218(H218), C232(H232), C67(H67),
 C13(H13), C23(H23), C196(H196), C71(H71), C166(H166), C42(H42), C113(H113),
 C310(H310), C104(H104), C286(H286), C75(H75), C202(H202), C235(H235),
 C165(H165), C155(H155), C15(H15), C76(H76), C253(H253), C136(H136), C177(H177),
  C22(H22), C43(H43), C36(H36), C82(H82), C302(H302), C228(H228), C219(H219),
 C300(H300), C315(H315), C58(H58), C292(H292), C74(H74), C352(H352), C87(H87),
 C341(H341), C149(H149), C138(H138), C172(H172), C257(H257), C44(H44),
 C135(H135), C158(H158), C31(H31), C303(H303), C260(H260), C270(H270),
 C327(H327), C350(H350), C231(H231), C340(H340), C84(H84), C194(H194), C56(H56),
  C209(H209), C347(H347), C73(H73), C314(H314), C50(H50), C326(H326),
 C173(H173), C51(H51), C220(H220), C195(H195), C245(H245), C20(H20), C164(H164),
  C90(H90), C53(H53), C223(H223), C142(H142), C238(H238), C275(H275),
 C126(H126), C237(H237), C148(H148), C151(H151), C52(H52), C176(H176),
 C139(H139), C62(H62), C127(H127), C333(H333), C247(H247), C236(H236), C88(H88),
  C32(H32), C180(H180), C121(H121), C241(H241), C49(H49), C80(H80), C89(H89),
 C264(H264), C360(H360), C329(H329), C81(H81), C301(H301), C112(H112),
 C284(H284), C37(H37), C250(H250), C356(H356), C110(H110), C157(H157),
 C321(H321), C273(H273), C226(H226), C248(H248), C210(H210), C103(H103),
 C344(H344), C133(H133), C83(H83), C346(H346), C211(H211), C161(H161),
 C306(H306), C38(H38), C243(H243), C318(H318), C57(H57), C63(H63), C222(H222),
 C120(H120), C69(H69), C309(H309), C255(H255), C254(H254), C229(H229),
 C163(H163), C320(H320), C242(H242), C146(H146), C261(H261), C262(H262),
 C152(H152), C351(H351), C335(H335), C154(H154), C145(H145), C244(H244),
 C338(H338), C339(H339), C266(H266), C159(H159), C61(H61), C249(H249),
 C337(H337), C268(H268), C319(H319), C129(H129), C64(H64), C269(H269),
 C153(H153), C251(H251), C140(H140), C354(H354), C332(H332), C147(H147),
 C225(H225), C263(H263), C86(H86), C359(H359), C256(H256), C230(H230),
 C267(H267), C134(H134), C358(H358), C68(H68), C353(H353), C160(H160),
 C224(H224), C331(H331), C307(H307), C328(H328), C65(H65), C366(H366),
 C334(H334), C312(H312), C128(H128), C345(H345), C174(H174), C170(H170),
 C357(H357), C141(H141), C308(H308), C171(H171), C362(H362), C313(H313),
 C377(H377), C365(H365), C378(H378), C367(H367), C361(H361), C372(H372),
 C363(H363), C368(H368), C376(H376), C383(H383), C384(H384), C379(H379),
 C380(H380), C381(H381), C382(H382), C374(H374), C364(H364), C373(H373),
 C371(H371), C375(H375), C316(H316), C369(H369), C370(H370)
4.c Fitted hexagon refined as free rotating group:
 C383(C384,C379,C380,C381,C382)
4.d Idealised Me refined as rotating group:
 C107(H10A,H10B,H10C), C34(H34A,H34B,H34C), C17(H17A,H17B,H17C), C304(H30A,
 H30B,H30C), C26(H26A,H26B,H26C), C99(H99A,H99B,H99C), C27(H27A,H27B,H27C),
 C205(H20A,H20B,H20C), C190(H19A,H19B,H19C), C287(H28A,H28B,H28C), C214(H21A,
 H21B,H21C), C124(H12A,H12B,H12C), C197(H19D,H19E,H19F), C279(H27D,H27E,H27F),
 C188(H18A,H18B,H18C), C206(H20D,H20E,H20F), C25(H25A,H25B,H25C), C100(H10D,
 H10E,H10F), C117(H11A,H11B,H11C), C189(H18D,H18E,H18F), C10(H10G,H10H,H10I),
 C8(H8A,H8B,H8C), C116(H11D,H11E,H11F), C115(H11G,H11H,H11I), C295(H29A,H29B,
 H29C), C9(H9A,H9B,H9C), C207(H20G,H20H,H20I), C297(H29D,H29E,H29F), C278(H27G,
 H27H,H27I), C98(H98A,H98B,H98C), C280(H28D,H28E,H28F), C296(H29G,H29H,H29I)
;
_smtbx_masks_void_probe_radius 1.2
_smtbx_masks_void_truncation_radius 1.2
_olex2_exptl_crystal_mounting_method 'nylon loop'
_olex2_submission_special_instructions 'No special instructions were received'
_oxdiff_exptl_absorpt_empirical_details
;
Empirical correction (ABSPACK) includes:
- Absorption correction using spherical harmonics
- Frame scaling
- Detector area scaling
- B-factor correction
;
_oxdiff_exptl_absorpt_empirical_full_max 2.055
_oxdiff_exptl_absorpt_empirical_full_min 0.686

loop_
_space_group_symop_operation_xyz
'x, y, z'
'-x, y+1/2, -z'

loop_
_atom_site_label
_atom_site_type_symbol
_atom_site_fract_x
_atom_site_fract_y
_atom_site_fract_z
_atom_site_U_iso_or_equiv
_atom_site_adp_type
_atom_site_occupancy
_atom_site_site_symmetry_order
_atom_site_calc_flag
_atom_site_refinement_flags_posn
_atom_site_refinement_flags_adp
_atom_site_refinement_flags_occupancy
_atom_site_disorder_assembly
_atom_site_disorder_group
Ni2 Ni 0.24078(7) 0.63303(3) 0.04457(5) 0.0243(3) Uani 1 1 d . . . . .
Ni1 Ni -0.25999(6) 0.63186(3) -0.48600(5) 0.0222(3) Uani 1 1 d . . . . .
Ni3 Ni 0.65931(6) 0.36774(3) 0.45471(5) 0.0243(3) Uani 1 1 d . . . . .
Ni4 Ni 1.16120(6) 0.36712(3) 0.98790(5) 0.0239(3) Uani 1 1 d . . . . .
P1 P -0.15569(10) 0.61908(4) -0.43707(8) 0.0215(4) Uani 1 1 d . . . . .
P9 P 0.13955(11) 0.61902(5) -0.00815(9) 0.0312(3) Uani 1 1 d . . . . .
P2 P -0.26447(10) 0.61876(4) -0.58561(8) 0.0236(4) Uani 1 1 d . . . . .
P6 P 0.34471(10) 0.62124(4) -0.00559(8) 0.0234(4) Uani 1 1 d . . . . .
P7 P 0.24084(11) 0.61946(4) 0.14398(8) 0.0274(4) Uani 1 1 d . . . . .
P12 P 0.55858(10) 0.38071(4) 0.50837(9) 0.0260(4) Uani 1 1 d . . . . .
P16 P 1.26501(10) 0.37903(4) 0.93827(9) 0.0246(4) Uani 1 1 d . . . . .
P4 P -0.36059(10) 0.61921(4) -0.43178(8) 0.0242(4) Uani 1 1 d . . . . .
P5 P -0.47745(11) 0.64140(4) -0.32788(9) 0.0290(4) Uani 1 1 d . . . . .
P15 P 0.64364(11) 0.32536(5) 0.28785(9) 0.0302(4) Uani 1 1 d . . . . .
P11 P 0.76381(10) 0.38002(4) 0.50425(8) 0.0231(4) Uani 1 1 d . . . . .
P17 P 1.16046(11) 0.38050(5) 1.08744(9) 0.0271(4) Uani 1 1 d . . . . .
P14 P 0.65706(10) 0.38115(4) 0.35513(8) 0.0255(4) Uani 1 1 d . . . . .
P13 P 0.44074(11) 0.35839(4) 0.61156(9) 0.0291(4) Uani 1 1 d . . . . .
P20 P 0.94098(11) 0.35920(5) 0.82992(9) 0.0313(4) Uani 1 1 d . . . . .
Al1 Al -0.21096(11) 0.67033(5) -0.43957(10) 0.0239(5) Uani 1 1 d . . . . .
P3 P -0.27556(11) 0.67458(4) -0.65281(9) 0.0289(4) Uani 1 1 d . . . . .
P18 P 1.14480(11) 0.32528(5) 1.15591(9) 0.0304(4) Uani 1 1 d . . . . .
P19 P 1.06047(10) 0.38085(4) 0.93369(8) 0.0239(4) Uani 1 1 d . . . . .
P8 P 0.22680(11) 0.67512(5) 0.21290(9) 0.0305(4) Uani 1 1 d . . . . .
Al2 Al 0.28717(11) 0.67180(5) -0.00264(9) 0.0225(4) Uani 1 1 d . . . . .
Al3 Al 0.70709(12) 0.32915(5) 0.50224(10) 0.0243(5) Uani 1 1 d . . . . .
Al4 Al 1.20686(12) 0.32835(5) 0.94033(10) 0.0246(5) Uani 1 1 d . . . . .
P10 P 0.02047(11) 0.64077(5) -0.11193(9) 0.0312(3) Uani 1 1 d . . . . .
O7 O 1.1569(3) 0.29469(11) 0.9166(2) 0.0279(11) Uani 1 1 d . . . . .
O5 O 0.6579(3) 0.29503(11) 0.5257(2) 0.0292(12) Uani 1 1 d . . . . .
O3 O 0.2390(3) 0.70602(12) -0.0250(2) 0.0274(11) Uani 1 1 d . . . . .
O8 O 1.3501(3) 0.27357(13) 0.8934(2) 0.0368(13) Uani 1 1 d . . . . .
O1 O -0.2596(3) 0.70446(11) -0.4170(2) 0.0273(11) Uani 1 1 d . . . . .
O6 O 0.8492(3) 0.27443(12) 0.5494(2) 0.0361(13) Uani 1 1 d . . . . .
O2 O -0.0691(3) 0.72444(12) -0.3948(3) 0.0363(13) Uani 1 1 d . . . . .
O4 O 0.4289(3) 0.72647(12) -0.0492(2) 0.0348(13) Uani 1 1 d . . . . .
N2 N -0.2028(3) 0.66563(14) -0.3493(3) 0.0248(13) Uani 1 1 d . . . . .
N3 N 0.2935(4) 0.66702(14) -0.0933(3) 0.0258(14) Uani 1 1 d . . . . .
N1 N -0.1167(3) 0.68137(13) -0.4712(3) 0.0234(13) Uani 1 1 d . . . . .
N5 N 0.7145(3) 0.33373(13) 0.5922(3) 0.0259(13) Uani 1 1 d . . . . .
N6 N 0.8014(3) 0.31722(13) 0.4716(3) 0.0255(13) Uani 1 1 d . . . . .
N4 N 0.3813(3) 0.68365(14) 0.0281(3) 0.0256(13) Uani 1 1 d . . . . .
N7 N 1.2132(3) 0.33334(14) 0.8505(3) 0.0266(14) Uani 1 1 d . . . . .
C41 C -0.3105(4) 0.58495(15) -0.5992(3) 0.0215(15) Uani 1 1 d . . . . .
C132 C 0.3914(4) 0.63702(18) 0.1690(3) 0.0289(16) Uani 1 1 d . . . . .
H132 H 0.386104 0.646822 0.129776 0.035 Uiso 1 1 calc R U . . .
N8 N 1.3020(3) 0.31620(13) 0.9707(3) 0.0255(13) Uani 1 1 d . . . . .
C93 C 0.3049(4) 0.61478(18) -0.2242(3) 0.0312(18) Uani 1 1 d . . . . .
H93 H 0.291041 0.613047 -0.268168 0.037 Uiso 1 1 calc R U . . .
C91 C 0.3040(4) 0.64223(18) -0.1259(3) 0.0255(9) Uani 1 1 d . . . . .
C123 C 0.4153(4) 0.73294(18) 0.0141(3) 0.0283(17) Uani 1 1 d . . . . .
C28 C -0.1041(4) 0.70831(17) -0.4960(4) 0.0276(16) Uani 1 1 d . . . . .
C137 C 0.2020(4) 0.58514(17) 0.1600(3) 0.0284(16) Uani 1 1 d . . . . .
C95 C 0.3567(4) 0.59614(18) -0.1285(4) 0.0320(18) Uani 1 1 d . . . . .
H95 H 0.380654 0.581438 -0.105999 0.038 Uiso 1 1 calc R U . . .
C181 C 0.7269(5) 0.35843(16) 0.6255(4) 0.0314(17) Uani 1 1 d . . . . .
C324 C 1.1490(4) 0.32367(19) 1.2440(4) 0.0317(18) Uani 1 1 d . . . . .
C186 C 0.7080(5) 0.36263(19) 0.6909(4) 0.0331(19) Uani 1 1 d . . . . .
H186 H 0.682391 0.348338 0.713284 0.040 Uiso 1 1 calc R U . . .
C6 C -0.1421(4) 0.59420(17) -0.3131(3) 0.0262(16) Uani 1 1 d . . . . .
H6 H -0.119460 0.579194 -0.335309 0.031 Uiso 1 1 calc R U . . .
C5 C -0.1526(4) 0.59196(18) -0.2465(3) 0.0289(17) Uani 1 1 d . . . . .
C4 C -0.1910(4) 0.61362(18) -0.2172(3) 0.0313(18) Uani 1 1 d . . . . .
H4 H -0.203874 0.612360 -0.173051 0.038 Uiso 1 1 calc R U . . .
C290 C 1.4214(4) 0.37494(19) 0.9187(4) 0.0322(18) Uani 1 1 d . . . . .
H290 H 1.413633 0.393170 0.903607 0.039 Uiso 1 1 calc R U . . .
C198 C 0.8654(4) 0.33387(18) 0.4833(3) 0.0304(17) Uani 1 1 d . . . . .
C29 C -0.0826(4) 0.73081(17) -0.4573(4) 0.0283(16) Uani 1 1 d . . . . .
C18 C -0.0543(4) 0.66462(17) -0.4599(3) 0.0234(16) Uani 1 1 d . . . . .
C40 C -0.1744(4) 0.56168(17) -0.4372(4) 0.0298(17) Uani 1 1 d . . . . .
H40 H -0.214627 0.565133 -0.407693 0.036 Uiso 1 1 calc R U . . .
C94 C 0.3458(5) 0.59366(18) -0.1952(4) 0.0335(18) Uani 1 1 d . . . . .
C212 C 0.8403(4) 0.24166(17) 0.4618(4) 0.0327(18) Uani 1 1 d . . . . .
H212 H 0.854317 0.226728 0.488870 0.039 Uiso 1 1 calc R U . . .
C192 C 0.6776(4) 0.28681(17) 0.5886(3) 0.0288(17) Uani 1 1 d . . . . .
C193 C 0.6681(4) 0.26061(17) 0.6105(4) 0.0319(17) Uani 1 1 d . . . . .
H193 H 0.645963 0.246771 0.583987 0.038 Uiso 1 1 calc R U . . .
C200 C 0.9220(4) 0.37665(18) 0.5202(3) 0.0315(17) Uani 1 1 d . . . . .
H200 H 0.915779 0.395189 0.533623 0.038 Uiso 1 1 calc R U . . .
C227 C 0.5568(4) 0.41340(17) 0.5500(4) 0.0267(16) Uani 1 1 d . . . . .
C108 C 0.4452(4) 0.66730(18) 0.0164(3) 0.0277(17) Uani 1 1 d . . . . .
C79 C -0.5346(4) 0.66740(18) -0.3723(4) 0.0303(17) Uani 1 1 d . . . . .
C288 C 1.3649(4) 0.33250(19) 0.9584(3) 0.0255(17) Uani 1 1 d . . . . .
C12 C -0.2393(4) 0.71300(17) -0.3542(3) 0.0282(16) Uani 1 1 d . . . . .
C289 C 1.3576(4) 0.35982(18) 0.9398(3) 0.0287(17) Uani 1 1 d . . . . .
C11 C -0.2088(4) 0.69120(17) -0.3180(3) 0.0270(16) Uani 1 1 d . . . . .
C276 C 1.2051(4) 0.36238(17) 0.7532(3) 0.0281(16) Uani 1 1 d . . . . .
H276 H 1.179258 0.348135 0.730511 0.034 Uiso 1 1 calc R U . . .
C234 C 0.4580(4) 0.33775(19) 0.6843(4) 0.0307(18) Uani 1 1 d . . . . .
C77 C -0.3501(5) 0.58231(18) -0.3245(4) 0.0346(18) Uani 1 1 d . . . . .
H77 H -0.344960 0.597933 -0.297363 0.041 Uiso 1 1 calc R U . . .
C282 C 1.1763(4) 0.28632(18) 0.8535(3) 0.0294(17) Uani 1 1 d . . . . .
C106 C 0.2580(4) 0.71439(17) -0.0878(4) 0.0278(16) Uani 1 1 d . . . . .
C182 C 0.7546(4) 0.38195(16) 0.5920(3) 0.0226(15) Uani 1 1 d . . . . .
C342 C 1.0607(4) 0.41402(17) 0.8923(3) 0.0279(17) Uani 1 1 d . . . . .
C19 C -0.0617(4) 0.63696(17) -0.4419(3) 0.0270(17) Uani 1 1 d . . . . .
C122 C 0.4208(4) 0.75915(18) 0.0379(4) 0.0335(18) Uani 1 1 d . . . . .
H122 H 0.435196 0.773928 0.010641 0.040 Uiso 1 1 calc R U . . .
C46 C -0.3870(5) 0.58278(18) -0.6132(3) 0.0338(18) Uani 1 1 d . . . . .
H46 H -0.415592 0.598874 -0.623342 0.041 Uiso 1 1 calc R U . . .
C217 C 0.8596(5) 0.4469(2) 0.4141(4) 0.044(2) Uani 1 1 d . . . . .
H217 H 0.899660 0.450392 0.384508 0.053 Uiso 1 1 calc R U . . .
C259 C 0.6501(5) 0.32425(18) 0.1996(4) 0.0333(18) Uani 1 1 d . . . . .
C203 C 0.9395(4) 0.32362(18) 0.4797(3) 0.0295(16) Uani 1 1 d . . . . .
H203 H 0.947463 0.305471 0.464200 0.035 Uiso 1 1 calc R U . . .
C213 C 0.8342(4) 0.26785(18) 0.4864(4) 0.0318(18) Uani 1 1 d . . . . .
C33 C -0.1183(4) 0.71331(19) -0.5611(4) 0.0327(18) Uani 1 1 d . . . . .
H33 H -0.131991 0.698389 -0.588306 0.039 Uiso 1 1 calc R U . . .
C21 C 0.0775(4) 0.63192(18) -0.4232(3) 0.0278(16) Uani 1 1 d . . . . .
C325 C 1.2199(4) 0.32109(19) 1.2739(4) 0.0353(19) Uani 1 1 d . . . . .
H325 H 1.265002 0.320481 1.248628 0.042 Uiso 1 1 calc R U . . .
C323 C 1.1031(5) 0.36010(18) 1.1449(4) 0.0336(18) Uani 1 1 d . . . . .
H32A H 1.049808 0.358435 1.128796 0.040 Uiso 1 1 calc R U . . .
H32B H 1.101759 0.369711 1.186829 0.040 Uiso 1 1 calc R U . . .
C239 C 0.4104(4) 0.3431(2) 0.7362(4) 0.0351(19) Uani 1 1 d . . . . .
H239 H 0.374292 0.357730 0.733795 0.042 Uiso 1 1 calc R U . . .
C162 C 0.1408(4) 0.58491(18) -0.0456(4) 0.0307(17) Uani 1 1 d . . . . .
C78 C -0.3828(4) 0.64344(19) -0.3671(4) 0.0272(18) Uani 1 1 d . . . . .
H78A H -0.377171 0.662280 -0.384512 0.033 Uiso 1 1 calc R U . . .
H78B H -0.343080 0.641194 -0.333268 0.033 Uiso 1 1 calc R U . . .
C35 C -0.1318(4) 0.58375(16) -0.4613(3) 0.0249(15) Uani 1 1 d . . . . .
C305 C 1.2951(4) 0.41330(17) 0.9663(4) 0.0309(17) Uani 1 1 d . . . . .
C167 C 0.1357(4) 0.56154(18) -0.0071(4) 0.0358(19) Uani 1 1 d . . . . .
H167 H 0.128077 0.563763 0.037754 0.043 Uiso 1 1 calc R U . . .
C47 C -0.3201(4) 0.64030(17) -0.6425(4) 0.0306(17) Uani 1 1 d . . . . .
H47A H -0.323033 0.630915 -0.684668 0.037 Uiso 1 1 calc R U . . .
H47B H -0.373007 0.642566 -0.626421 0.037 Uiso 1 1 calc R U . . .
C199 C 0.8562(4) 0.36189(16) 0.5009(3) 0.0256(15) Uani 1 1 d . . . . .
C252 C 0.6168(4) 0.41530(17) 0.3388(3) 0.0277(16) Uani 1 1 d . . . . .
C281 C 1.2083(4) 0.30790(17) 0.8186(4) 0.0268(17) Uani 1 1 d . . . . .
C179 C 0.0014(5) 0.6698(2) -0.2936(4) 0.042(2) Uani 1 1 d . . . . .
H179 H -0.030339 0.665568 -0.329533 0.050 Uiso 1 1 calc R U . . .
C70 C -0.5854(5) 0.60312(19) -0.4848(4) 0.039(2) Uani 1 1 d . . . . .
H70 H -0.626674 0.591881 -0.471013 0.047 Uiso 1 1 calc R U . . .
C55 C -0.1685(5) 0.60207(19) -0.6888(3) 0.0353(19) Uani 1 1 d . . . . .
H55 H -0.210270 0.591172 -0.703615 0.042 Uiso 1 1 calc R U . . .
C96 C 0.3338(4) 0.61916(17) -0.0942(3) 0.0255(9) Uani 1 1 d . . . . .
C92 C 0.2831(4) 0.63856(17) -0.1911(3) 0.0255(9) Uani 1 1 d . . . . .
H92 H 0.254088 0.652351 -0.212569 0.031 Uiso 1 1 calc R U . . .
C130 C 0.3301(5) 0.56378(17) -0.0030(4) 0.0336(18) Uani 1 1 d . . . . .
H130 H 0.288303 0.566449 -0.031804 0.040 Uiso 1 1 calc R U . . .
C240 C 0.3823(5) 0.33265(17) 0.5694(3) 0.0312(17) Uani 1 1 d . . . . .
C109 C 0.4377(4) 0.63929(17) -0.0024(3) 0.0286(16) Uani 1 1 d . . . . .
C283 C 1.1688(5) 0.26014(18) 0.8329(4) 0.0337(18) Uani 1 1 d . . . . .
H283 H 1.148891 0.246168 0.859977 0.040 Uiso 1 1 calc R U . . .
C355 C 0.8833(5) 0.33346(18) 0.8729(4) 0.0328(18) Uani 1 1 d . . . . .
C293 C 1.4415(4) 0.32223(19) 0.9618(4) 0.0336(18) Uani 1 1 d . . . . .
H293 H 1.450083 0.304106 0.977296 0.040 Uiso 1 1 calc R U . . .
C298 C 1.3123(4) 0.28896(17) 0.9949(4) 0.0270(16) Uani 1 1 d . . . . .
C102 C 0.3127(4) 0.69957(19) -0.1864(4) 0.0339(18) Uani 1 1 d . . . . .
H102 H 0.335564 0.686044 -0.213091 0.041 Uiso 1 1 calc R U . . .
C119 C 0.3793(4) 0.7156(2) 0.1174(4) 0.0342(19) Uani 1 1 d . . . . .
H119 H 0.366555 0.700842 0.145271 0.041 Uiso 1 1 calc R U . . .
C45 C -0.4233(5) 0.55748(19) -0.6130(4) 0.039(2) Uani 1 1 d . . . . .
H45 H -0.476771 0.556476 -0.621922 0.047 Uiso 1 1 calc R U . . .
C105 C 0.2490(5) 0.74086(19) -0.1105(4) 0.037(2) Uani 1 1 d . . . . .
H105 H 0.227279 0.754716 -0.084116 0.044 Uiso 1 1 calc R U . . .
C285 C 1.2236(5) 0.27454(19) 0.7325(4) 0.040(2) Uani 1 1 d . . . . .
H285 H 1.239370 0.270542 0.689961 0.048 Uiso 1 1 calc R U . . .
C3 C -0.2112(4) 0.63741(17) -0.2522(3) 0.0249(16) Uani 1 1 d . . . . .
H3 H -0.238356 0.651628 -0.230770 0.030 Uiso 1 1 calc R U . . .
C16 C -0.1811(5) 0.69792(18) -0.2560(4) 0.0342(18) Uani 1 1 d . . . . .
H16 H -0.157741 0.684283 -0.229668 0.041 Uiso 1 1 calc R U . . .
C299 C 1.3350(4) 0.26712(18) 0.9558(4) 0.0260(17) Uani 1 1 d . . . . .
C118 C 0.3928(4) 0.71040(16) 0.0526(4) 0.0278(16) Uani 1 1 d . . . . .
C216 C 0.8471(4) 0.42005(18) 0.4347(4) 0.0321(18) Uani 1 1 d . . . . .
H216 H 0.877376 0.405399 0.418394 0.039 Uiso 1 1 calc R U . . .
C85 C -0.4600(5) 0.66187(18) -0.2554(4) 0.0350(19) Uani 1 1 d . . . . .
C59 C -0.1146(4) 0.63349(18) -0.6119(3) 0.0300(17) Uani 1 1 d . . . . .
H59 H -0.119264 0.644051 -0.573779 0.036 Uiso 1 1 calc R U . . .
C343 C 1.0679(4) 0.4168(2) 0.8261(4) 0.0354(19) Uani 1 1 d . . . . .
H343 H 1.071437 0.400877 0.799904 0.042 Uiso 1 1 calc R U . . .
C322 C 1.1681(5) 0.43826(19) 1.0941(4) 0.039(2) Uani 1 1 d . . . . .
H322 H 1.221627 0.435847 1.087855 0.047 Uiso 1 1 calc R U . . .
C14 C -0.2241(5) 0.74539(19) -0.2691(4) 0.041(2) Uani 1 1 d . . . . .
H14 H -0.232029 0.763086 -0.251000 0.049 Uiso 1 1 calc R U . . .
C183 C 0.7760(4) 0.40521(17) 0.6273(3) 0.0282(16) Uani 1 1 d . . . . .
H183 H 0.799268 0.420038 0.605003 0.034 Uiso 1 1 calc R U . . .
C178 C 0.0523(5) 0.6912(2) -0.2980(4) 0.037(2) Uani 1 1 d . . . . .
H178 H 0.056016 0.701593 -0.336466 0.045 Uiso 1 1 calc R U . . .
C185 C 0.7249(4) 0.38609(18) 0.7226(3) 0.0303(18) Uani 1 1 d . . . . .
H185 H 0.709469 0.388014 0.766063 0.036 Uiso 1 1 calc R U . . .
C184 C 0.7651(4) 0.40793(17) 0.6928(3) 0.0280(16) Uani 1 1 d . . . . .
C150 C 0.1463(5) 0.69891(19) 0.2009(3) 0.0328(18) Uani 1 1 d . . . . .
C72 C -0.3614(4) 0.58554(16) -0.3911(3) 0.0262(16) Uani 1 1 d . . . . .
C125 C 0.3736(4) 0.58648(17) 0.0197(3) 0.0273(16) Uani 1 1 d . . . . .
C39 C -0.1587(4) 0.53470(17) -0.4557(4) 0.0321(18) Uani 1 1 d . . . . .
H39 H -0.189192 0.520051 -0.439761 0.038 Uiso 1 1 calc R U . . .
C2 C -0.1930(4) 0.64102(17) -0.3172(3) 0.0244(15) Uani 1 1 d . . . . .
C208 C 0.8133(4) 0.29039(17) 0.4476(3) 0.0270(16) Uani 1 1 d . . . . .
C7 C -0.1234(5) 0.56646(19) -0.2099(4) 0.0358(19) Uani 1 1 d . . . . .
C30 C -0.0772(4) 0.75696(18) -0.4833(4) 0.0362(19) Uani 1 1 d . . . . .
H30 H -0.063466 0.771985 -0.456388 0.043 Uiso 1 1 calc R U . . .
C218 C 0.8158(5) 0.46851(19) 0.4353(4) 0.041(2) Uani 1 1 d . . . . .
H218 H 0.824455 0.486638 0.419941 0.049 Uiso 1 1 calc R U . . .
C349 C 0.9579(4) 0.33885(17) 0.7573(4) 0.0297(17) Uani 1 1 d . . . . .
C232 C 0.5489(4) 0.43737(18) 0.5139(4) 0.0346(18) Uani 1 1 d . . . . .
H232 H 0.545050 0.436051 0.468509 0.042 Uiso 1 1 calc R U . . .
C67 C -0.4667(5) 0.63700(17) -0.5225(4) 0.0344(18) Uani 1 1 d . . . . .
H67 H -0.425976 0.648856 -0.534773 0.041 Uiso 1 1 calc R U . . .
C13 C -0.2479(5) 0.73948(18) -0.3322(4) 0.0346(18) Uani 1 1 d . . . . .
H13 H -0.269298 0.753386 -0.358844 0.042 Uiso 1 1 calc R U . . .
C101 C 0.2873(4) 0.69209(16) -0.1246(3) 0.0271(16) Uani 1 1 d . . . . .
C311 C 1.2522(5) 0.3808(2) 1.1319(4) 0.0423(9) Uani 1 1 d . . . . .
C23 C 0.0231(4) 0.67445(18) -0.4642(3) 0.0290(17) Uani 1 1 d . . . . .
H23 H 0.032235 0.692429 -0.480283 0.035 Uiso 1 1 calc R U . . .
C196 C 0.7352(5) 0.30162(18) 0.6856(4) 0.0323(17) Uani 1 1 d . . . . .
H196 H 0.760332 0.315023 0.711399 0.039 Uiso 1 1 calc R U . . .
C71 C -0.5154(4) 0.60108(18) -0.4549(4) 0.0330(18) Uani 1 1 d . . . . .
H71 H -0.508062 0.587989 -0.421605 0.040 Uiso 1 1 calc R U . . .
C166 C 0.1412(5) 0.5355(2) -0.0316(4) 0.042(2) Uani 1 1 d . . . . .
H166 H 0.137394 0.519964 -0.004196 0.051 Uiso 1 1 calc R U . . .
C42 C -0.2682(5) 0.56106(18) -0.5856(4) 0.0337(18) Uani 1 1 d . . . . .
H42 H -0.215031 0.562234 -0.575938 0.040 Uiso 1 1 calc R U . . .
C113 C 0.5213(4) 0.6774(2) 0.0210(4) 0.0302(18) Uani 1 1 d . . . . .
H113 H 0.529780 0.695455 0.037214 0.036 Uiso 1 1 calc R U . . .
C310 C 1.3527(4) 0.41564(19) 1.0118(4) 0.0364(19) Uani 1 1 d . . . . .
H310 H 1.379281 0.399684 1.026043 0.044 Uiso 1 1 calc R U . . .
C187 C 0.7960(5) 0.43321(19) 0.7288(4) 0.0373(19) Uani 1 1 d . . . . .
C104 C 0.2721(5) 0.7469(2) -0.1724(4) 0.040(2) Uani 1 1 d . . . . .
H104 H 0.265622 0.764909 -0.189595 0.048 Uiso 1 1 calc R U . . .
C286 C 1.2337(5) 0.30125(19) 0.7562(4) 0.0363(19) Uani 1 1 d . . . . .
H286 H 1.257466 0.314879 0.730442 0.044 Uiso 1 1 calc R U . . .
C54 C -0.1748(4) 0.61684(18) -0.6321(3) 0.0301(17) Uani 1 1 d . . . . .
C75 C -0.3541(5) 0.5331(2) -0.3357(5) 0.045(2) Uani 1 1 d . . . . .
H75 H -0.351702 0.515324 -0.316861 0.054 Uiso 1 1 calc R U . . .
C175 C 0.0387(5) 0.6604(2) -0.1869(4) 0.042(2) Uani 1 1 d . . . . .
C202 C 1.0024(4) 0.33941(18) 0.4984(4) 0.0315(17) Uani 1 1 d . . . . .
H202 H 1.052335 0.331662 0.495770 0.038 Uiso 1 1 calc R U . . .
C233 C 0.5362(5) 0.35561(19) 0.5729(4) 0.0347(19) Uani 1 1 d . . . . .
H23A H 0.540866 0.336868 0.554720 0.042 Uiso 1 1 calc R U . . .
H23B H 0.575922 0.357420 0.606836 0.042 Uiso 1 1 calc R U . . .
C235 C 0.5120(5) 0.3175(2) 0.6891(4) 0.041(2) Uani 1 1 d . . . . .
H235 H 0.544953 0.313815 0.653958 0.049 Uiso 1 1 calc R U . . .
C165 C 0.1522(5) 0.5321(2) -0.0967(5) 0.050(3) Uani 1 1 d . . . . .
H165 H 0.156554 0.514157 -0.114421 0.061 Uiso 1 1 calc R U . . .
C155 C 0.0688(5) 0.6925(2) 0.2073(4) 0.040(2) Uani 1 1 d . . . . .
H155 H 0.053256 0.674044 0.214984 0.048 Uiso 1 1 calc R U . . .
C15 C -0.1887(5) 0.7247(2) -0.2342(4) 0.040(2) Uani 1 1 d . . . . .
H15 H -0.168494 0.729092 -0.192970 0.048 Uiso 1 1 calc R U . . .
C76 C -0.3466(5) 0.5562(2) -0.2994(4) 0.041(2) Uani 1 1 d . . . . .
H76 H -0.338472 0.554158 -0.254458 0.049 Uiso 1 1 calc R U . . .
C253 C 0.6617(5) 0.43852(17) 0.3450(4) 0.0353(18) Uani 1 1 d . . . . .
H253 H 0.715041 0.436764 0.353657 0.042 Uiso 1 1 calc R U . . .
C136 C 0.3439(5) 0.60382(19) 0.2459(4) 0.040(2) Uani 1 1 d . . . . .
H136 H 0.305838 0.591264 0.260149 0.048 Uiso 1 1 calc R U . . .
C177 C 0.0974(5) 0.6973(2) -0.2466(4) 0.050(3) Uani 1 1 d . . . . .
H177 H 0.134266 0.711623 -0.249239 0.060 Uiso 1 1 calc R U . . .
C22 C 0.0845(4) 0.65844(17) -0.4455(3) 0.0277(17) Uani 1 1 d . . . . .
H22 H 0.134436 0.666151 -0.448106 0.033 Uiso 1 1 calc R U . . .
C1 C -0.1631(4) 0.61730(17) -0.3479(3) 0.0258(15) Uani 1 1 d . . . . .
C43 C -0.3049(6) 0.5357(2) -0.5865(4) 0.044(2) Uani 1 1 d . . . . .
H43 H -0.276230 0.519421 -0.577908 0.053 Uiso 1 1 calc R U . . .
C36 C -0.0746(4) 0.57783(18) -0.5059(4) 0.0308(17) Uani 1 1 d . . . . .
H36 H -0.046047 0.592467 -0.524208 0.037 Uiso 1 1 calc R U . . .
C291 C 1.4952(4) 0.36430(19) 0.9191(4) 0.0362(19) Uani 1 1 d . . . . .
C82 C -0.6360(5) 0.7043(2) -0.4294(5) 0.046(2) Uani 1 1 d . . . . .
H82 H -0.670413 0.716846 -0.449351 0.056 Uiso 1 1 calc R U . . .
C302 C 1.3023(5) 0.2577(2) 1.0844(4) 0.043(2) Uani 1 1 d . . . . .
H302 H 1.291066 0.254581 1.128321 0.051 Uiso 1 1 calc R U . . .
C228 C 0.5658(4) 0.4163(2) 0.6166(4) 0.036(2) Uani 1 1 d . . . . .
H228 H 0.572748 0.400409 0.642385 0.043 Uiso 1 1 calc R U . . .
C272 C 1.2551(4) 0.38137(17) 0.8515(3) 0.0275(15) Uani 1 1 d . . . . .
C219 C 0.7587(6) 0.4633(2) 0.4796(5) 0.044(2) Uani 1 1 d . . . . .
H219 H 0.729078 0.478120 0.495759 0.053 Uiso 1 1 calc R U . . .
C300 C 1.3391(4) 0.24055(17) 0.9808(4) 0.0307(17) Uani 1 1 d . . . . .
H300 H 1.352298 0.225585 0.953696 0.037 Uiso 1 1 calc R U . . .
C60 C -0.2694(4) 0.67537(18) -0.7416(4) 0.0327(18) Uani 1 1 d . . . . .
C271 C 1.2234(4) 0.35808(17) 0.8173(3) 0.0275(15) Uani 1 1 d . . . . .
C315 C 1.3781(5) 0.3605(2) 1.1456(4) 0.0423(9) Uani 1 1 d . . . . .
H315 H 1.416977 0.348631 1.129809 0.051 Uiso 1 1 calc R U . . .
C265 C 0.5624(4) 0.30127(18) 0.2978(4) 0.0327(18) Uani 1 1 d . . . . .
C201 C 0.9944(4) 0.36580(18) 0.5205(3) 0.0287(17) Uani 1 1 d . . . . .
C58 C -0.0469(5) 0.6347(2) -0.6477(4) 0.0431(12) Uani 1 1 d . . . . .
H58 H -0.005429 0.646041 -0.633996 0.052 Uiso 1 1 calc R U . . .
C292 C 1.5034(4) 0.33800(19) 0.9431(4) 0.0349(19) Uani 1 1 d . . . . .
H292 H 1.553487 0.330439 0.946823 0.042 Uiso 1 1 calc R U . . .
C74 C -0.3655(5) 0.5364(2) -0.4021(5) 0.043(2) Uani 1 1 d . . . . .
H74 H -0.371083 0.520612 -0.428594 0.052 Uiso 1 1 calc R U . . .
C107 C 0.1974(7) 0.72438(19) 0.0162(5) 0.050(3) Uani 1 1 d . . . . .
H10A H 0.186966 0.715180 0.057136 0.074 Uiso 1 1 calc R U . . .
H10B H 0.148847 0.729519 -0.004432 0.074 Uiso 1 1 calc R U . . .
H10C H 0.228084 0.740951 0.024146 0.074 Uiso 1 1 calc R U . . .
C352 C 0.9703(5) 0.3080(2) 0.6454(4) 0.040(2) Uani 1 1 d . . . . .
H352 H 0.975309 0.297692 0.606939 0.048 Uiso 1 1 calc R U . . .
C144 C 0.2311(5) 0.67575(18) 0.3018(4) 0.0326(18) Uani 1 1 d . . . . .
C87 C -0.5026(4) 0.6737(2) -0.1493(4) 0.040(2) Uani 1 1 d . . . . .
H87 H -0.536944 0.670846 -0.114711 0.048 Uiso 1 1 calc R U . . .
C317 C 1.1210(5) 0.41485(18) 1.1021(3) 0.0331(18) Uani 1 1 d . . . . .
C341 C 0.9534(4) 0.3649(2) 1.0253(4) 0.0381(19) Uani 1 1 d . . . . .
H341 H 0.992054 0.352129 1.037387 0.046 Uiso 1 1 calc R U . . .
C149 C 0.3018(5) 0.67935(18) 0.3303(4) 0.0339(18) Uani 1 1 d . . . . .
H149 H 0.346299 0.680935 0.304412 0.041 Uiso 1 1 calc R U . . .
C138 C 0.2456(5) 0.56220(18) 0.1483(4) 0.0356(19) Uani 1 1 d . . . . .
H138 H 0.297378 0.564392 0.135240 0.043 Uiso 1 1 calc R U . . .
C172 C -0.1364(6) 0.7041(2) -0.0108(5) 0.053(3) Uani 1 1 d . . . . .
H172 H -0.171795 0.716308 0.008713 0.064 Uiso 1 1 calc R U . . .
C66 C -0.4546(4) 0.61812(18) -0.4731(3) 0.0313(17) Uani 1 1 d . . . . .
C257 C 0.5386(5) 0.41860(18) 0.3282(4) 0.0343(18) Uani 1 1 d . . . . .
H257 H 0.506779 0.402765 0.325397 0.041 Uiso 1 1 calc R U . . .
C274 C 1.2629(4) 0.40757(19) 0.7499(4) 0.0322(18) Uani 1 1 d . . . . .
C44 C -0.3832(5) 0.53371(19) -0.5999(4) 0.042(2) Uani 1 1 d . . . . .
H44 H -0.408231 0.516356 -0.600033 0.050 Uiso 1 1 calc R U . . .
C135 C 0.4089(6) 0.6068(2) 0.2793(5) 0.057(3) Uani 1 1 d . . . . .
H135 H 0.415892 0.596283 0.317240 0.068 Uiso 1 1 calc R U . . .
C246 C 0.7472(4) 0.38156(18) 0.3103(3) 0.0300(17) Uani 1 1 d . . . . .
C158 C -0.0831(5) 0.6018(2) 0.0447(4) 0.047(2) Uani 1 1 d . . . . .
H158 H -0.124287 0.590608 0.029962 0.056 Uiso 1 1 calc R U . . .
C31 C -0.0916(5) 0.76148(19) -0.5474(4) 0.041(2) Uani 1 1 d . . . . .
H31 H -0.087021 0.779483 -0.564711 0.050 Uiso 1 1 calc R U . . .
C303 C 1.2972(5) 0.28360(19) 1.0595(4) 0.0336(19) Uani 1 1 d . . . . .
H303 H 1.282936 0.298377 1.086849 0.040 Uiso 1 1 calc R U . . .
C260 C 0.7199(5) 0.3229(2) 0.1711(4) 0.041(2) Uani 1 1 d . . . . .
H260 H 0.764630 0.322809 0.197315 0.049 Uiso 1 1 calc R U . . .
C24 C 0.1435(4) 0.61368(18) -0.4008(4) 0.0314(18) Uani 1 1 d . . . . .
C191 C 0.7097(4) 0.30884(17) 0.6243(4) 0.0313(17) Uani 1 1 d . . . . .
C270 C 0.5832(6) 0.2738(2) 0.3104(4) 0.043(2) Uani 1 1 d . . . . .
H270 H 0.636027 0.269477 0.315715 0.052 Uiso 1 1 calc R U . . .
C327 C 1.1622(5) 0.3210(2) 1.3782(4) 0.039(2) Uani 1 1 d . . . . .
H327 H 1.166662 0.319578 1.423565 0.047 Uiso 1 1 calc R U . . .
C350 C 0.9128(4) 0.3440(2) 0.7046(4) 0.038(2) Uani 1 1 d . . . . .
H350 H 0.877224 0.358839 0.706171 0.045 Uiso 1 1 calc R U . . .
C231 C 0.5465(5) 0.46313(19) 0.5425(4) 0.041(2) Uani 1 1 d . . . . .
H231 H 0.539051 0.479145 0.517100 0.049 Uiso 1 1 calc R U . . .
C340 C 0.8858(5) 0.3650(2) 1.0577(4) 0.049(2) Uani 1 1 d . . . . .
H340 H 0.879006 0.353041 1.093259 0.059 Uiso 1 1 calc R U . . .
C258 C 0.6007(4) 0.36020(17) 0.2977(3) 0.0307(17) Uani 1 1 d . . . . .
H25D H 0.598942 0.369607 0.255572 0.037 Uiso 1 1 calc R U . . .
H25E H 0.547461 0.358356 0.313345 0.037 Uiso 1 1 calc R U . . .
C84 C -0.6108(5) 0.6696(2) -0.3521(5) 0.045(2) Uani 1 1 d . . . . .
H84 H -0.628541 0.657920 -0.318817 0.055 Uiso 1 1 calc R U . . .
C194 C 0.6919(5) 0.25474(19) 0.6734(4) 0.040(2) Uani 1 1 d . . . . .
H194 H 0.685450 0.236793 0.690554 0.048 Uiso 1 1 calc R U . . .
C56 C -0.1014(5) 0.6032(2) -0.7238(4) 0.0431(12) Uani 1 1 d . . . . .
H56 H -0.097098 0.592799 -0.762237 0.052 Uiso 1 1 calc R U . . .
C209 C 0.7986(5) 0.28482(19) 0.3822(4) 0.039(2) Uani 1 1 d . . . . .
H209 H 0.783985 0.299442 0.354406 0.047 Uiso 1 1 calc R U . . .
C347 C 1.0582(5) 0.43761(19) 0.9295(4) 0.038(2) Uani 1 1 d . . . . .
H347 H 1.054687 0.436073 0.974871 0.046 Uiso 1 1 calc R U . . .
C73 C -0.3689(4) 0.56199(17) -0.4293(4) 0.0317(17) Uani 1 1 d . . . . .
H73 H -0.376284 0.563783 -0.474320 0.038 Uiso 1 1 calc R U . . .
C348 C 1.0353(5) 0.35589(19) 0.8696(4) 0.0369(18) Uani 1 1 d . . . . .
H34D H 1.075088 0.357137 0.835997 0.044 Uiso 1 1 calc R U . . .
H34E H 1.038592 0.337185 0.888222 0.044 Uiso 1 1 calc R U . . .
C215 C 0.7898(4) 0.41482(16) 0.4795(3) 0.0267(17) Uani 1 1 d . . . . .
C314 C 1.3900(5) 0.37586(19) 1.2002(4) 0.0423(9) Uani 1 1 d . . . . .
H314 H 1.437658 0.374649 1.222500 0.051 Uiso 1 1 calc R U . . .
C50 C -0.4858(6) 0.7140(2) -0.6423(5) 0.051(2) Uani 1 1 d . . . . .
H50 H -0.538817 0.709637 -0.645351 0.061 Uiso 1 1 calc R U . . .
C326 C 1.2261(5) 0.3194(2) 1.3401(4) 0.045(2) Uani 1 1 d . . . . .
H326 H 1.275183 0.317081 1.359453 0.053 Uiso 1 1 calc R U . . .
C173 C -0.0639(7) 0.7015(2) 0.0138(5) 0.056(3) Uani 1 1 d . . . . .
H173 H -0.048180 0.711697 0.050546 0.067 Uiso 1 1 calc R U . . .
C51 C -0.4640(5) 0.7416(2) -0.6326(5) 0.047(2) Uani 1 1 d . . . . .
H51 H -0.501120 0.755826 -0.630589 0.056 Uiso 1 1 calc R U . . .
C220 C 0.7443(4) 0.43691(18) 0.5004(4) 0.0316(18) Uani 1 1 d . . . . .
H220 H 0.703192 0.433613 0.529194 0.038 Uiso 1 1 calc R U . . .
C195 C 0.7246(5) 0.27504(19) 0.7098(4) 0.0384(19) Uani 1 1 d . . . . .
H195 H 0.740503 0.271015 0.752512 0.046 Uiso 1 1 calc R U . . .
C245 C 0.4045(5) 0.31539(19) 0.5188(4) 0.041(2) Uani 1 1 d . . . . .
H245 H 0.455981 0.316174 0.504265 0.049 Uiso 1 1 calc R U . . .
C20 C 0.0019(3) 0.62179(17) -0.4216(3) 0.0250(16) Uani 1 1 d . . . . .
H20 H -0.006182 0.603682 -0.405865 0.030 Uiso 1 1 calc R U . . .
C164 C 0.1570(5) 0.5549(2) -0.1358(4) 0.047(2) Uani 1 1 d . . . . .
H164 H 0.164224 0.552370 -0.180568 0.057 Uiso 1 1 calc R U . . .
C90 C -0.4037(5) 0.68232(19) -0.2496(4) 0.039(2) Uani 1 1 d . . . . .
H90 H -0.369730 0.685614 -0.284239 0.047 Uiso 1 1 calc R U . . .
C53 C -0.3327(5) 0.72594(18) -0.6303(4) 0.0334(18) Uani 1 1 d . . . . .
H53 H -0.279744 0.730111 -0.625533 0.040 Uiso 1 1 calc R U . . .
C223 C 0.3823(5) 0.3627(2) 0.3860(4) 0.052(3) Uani 1 1 d . . . . .
H223 H 0.375574 0.350758 0.350345 0.062 Uiso 1 1 calc R U . . .
C204 C 1.0619(5) 0.3838(2) 0.5454(4) 0.039(2) Uani 1 1 d . . . . .
C142 C 0.1256(6) 0.5817(2) 0.1761(4) 0.044(2) Uani 1 1 d . . . . .
H142 H 0.093779 0.597335 0.182392 0.053 Uiso 1 1 calc R U . . .
C238 C 0.4152(5) 0.3273(2) 0.7913(4) 0.042(2) Uani 1 1 d . . . . .
H238 H 0.380682 0.330344 0.825706 0.050 Uiso 1 1 calc R U . . .
C330 C 1.0641(4) 0.30149(18) 1.1430(4) 0.0328(18) Uani 1 1 d . . . . .
C275 C 1.2225(4) 0.38634(19) 0.7207(4) 0.033(2) Uani 1 1 d . . . . .
H275 H 1.206471 0.388336 0.677269 0.039 Uiso 1 1 calc R U . . .
C34 C -0.0474(6) 0.7469(2) -0.3527(5) 0.048(2) Uani 1 1 d . . . . .
H34A H 0.002456 0.754247 -0.365846 0.073 Uiso 1 1 calc R U . . .
H34B H -0.043929 0.740232 -0.308423 0.073 Uiso 1 1 calc R U . . .
H34C H -0.086115 0.761520 -0.355438 0.073 Uiso 1 1 calc R U . . .
C126 C 0.4314(5) 0.58202(17) 0.0643(4) 0.0334(18) Uani 1 1 d . . . . .
H126 H 0.458385 0.597282 0.081877 0.040 Uiso 1 1 calc R U . . .
C237 C 0.4704(5) 0.3070(2) 0.7960(4) 0.042(2) Uani 1 1 d . . . . .
H237 H 0.474861 0.296360 0.834159 0.050 Uiso 1 1 calc R U . . .
C148 C 0.3086(5) 0.68068(19) 0.3978(4) 0.039(2) Uani 1 1 d . . . . .
H148 H 0.357097 0.683580 0.417734 0.047 Uiso 1 1 calc R U . . .
C151 C 0.1655(5) 0.7255(2) 0.1886(4) 0.041(2) Uani 1 1 d . . . . .
H151 H 0.218325 0.729801 0.183841 0.049 Uiso 1 1 calc R U . . .
C52 C -0.3861(5) 0.7472(2) -0.6260(4) 0.042(2) Uani 1 1 d . . . . .
H52 H -0.369344 0.765542 -0.618491 0.050 Uiso 1 1 calc R U . . .
C97 C 0.3783(4) 0.56883(18) -0.2315(3) 0.0315(17) Uani 1 1 d . . . . .
C176 C 0.0890(6) 0.6819(2) -0.1883(4) 0.048(2) Uani 1 1 d . . . . .
H176 H 0.118117 0.686557 -0.151129 0.058 Uiso 1 1 calc R U . . .
C139 C 0.2160(6) 0.53587(19) 0.1550(4) 0.046(2) Uani 1 1 d . . . . .
H139 H 0.247294 0.520339 0.146281 0.055 Uiso 1 1 calc R U . . .
C62 C -0.1917(5) 0.6788(2) -0.8369(4) 0.042(2) Uani 1 1 d . . . . .
H62 H -0.142768 0.680930 -0.855962 0.051 Uiso 1 1 calc R U . . .
C17 C -0.3003(6) 0.72300(18) -0.4590(4) 0.043(2) Uani 1 1 d . . . . .
H17A H -0.267465 0.738781 -0.469060 0.064 Uiso 1 1 calc R U . . .
H17B H -0.346935 0.729449 -0.437804 0.064 Uiso 1 1 calc R U . . .
H17C H -0.314101 0.713393 -0.498817 0.064 Uiso 1 1 calc R U . . .
C127 C 0.4507(5) 0.5556(2) 0.0838(4) 0.047(2) Uani 1 1 d . . . . .
H127 H 0.491482 0.552697 0.113421 0.056 Uiso 1 1 calc R U . . .
C333 C 0.9536(5) 0.2602(2) 1.1295(5) 0.050(2) Uani 1 1 d . . . . .
H333 H 0.916001 0.246131 1.126048 0.060 Uiso 1 1 calc R U . . .
C247 C 0.8079(4) 0.36559(19) 0.3317(4) 0.0334(18) Uani 1 1 d . . . . .
H247 H 0.802493 0.355664 0.370729 0.040 Uiso 1 1 calc R U . . .
C236 C 0.5188(6) 0.3021(2) 0.7455(4) 0.046(2) Uani 1 1 d . . . . .
H236 H 0.557032 0.288234 0.748941 0.055 Uiso 1 1 calc R U . . .
C88 C -0.4478(4) 0.6936(2) -0.1441(4) 0.037(2) Uani 1 1 d . . . . .
H88 H -0.444398 0.704496 -0.106325 0.045 Uiso 1 1 calc R U . . .
C32 C -0.1128(5) 0.7396(2) -0.5869(4) 0.043(2) Uani 1 1 d . . . . .
H32 H -0.123487 0.742672 -0.631101 0.052 Uiso 1 1 calc R U . . .
C114 C 0.6420(5) 0.6172(3) -0.0472(5) 0.0570(14) Uani 1 1 d . . . . .
C180 C -0.0051(5) 0.6546(2) -0.2394(4) 0.041(2) Uani 1 1 d . . . . .
H180 H -0.040397 0.639692 -0.238111 0.049 Uiso 1 1 calc R U . . .
C121 C 0.4053(5) 0.76391(19) 0.1022(4) 0.039(2) Uani 1 1 d . . . . .
H121 H 0.408987 0.782064 0.118908 0.047 Uiso 1 1 calc R U . . .
C304 C 1.3712(5) 0.2514(2) 0.8514(4) 0.041(2) Uani 1 1 d . . . . .
H30A H 1.377059 0.258399 0.807644 0.061 Uiso 1 1 calc R U . . .
H30B H 1.331078 0.237248 0.851963 0.061 Uiso 1 1 calc R U . . .
H30C H 1.419795 0.243342 0.866089 0.061 Uiso 1 1 calc R U . . .
C241 C 0.3052(5) 0.3298(2) 0.5899(4) 0.041(2) Uani 1 1 d . . . . .
H241 H 0.286952 0.341293 0.623423 0.049 Uiso 1 1 calc R U . . .
C48 C -0.3543(5) 0.69908(19) -0.6413(4) 0.0355(19) Uani 1 1 d . . . . .
C49 C -0.4333(5) 0.6932(2) -0.6476(5) 0.046(2) Uani 1 1 d . . . . .
H49 H -0.449962 0.674905 -0.655381 0.055 Uiso 1 1 calc R U . . .
C80 C -0.5110(6) 0.6839(2) -0.4220(4) 0.047(2) Uani 1 1 d . . . . .
H80 H -0.459679 0.682869 -0.436795 0.057 Uiso 1 1 calc R U . . .
C89 C -0.3970(5) 0.6977(2) -0.1940(4) 0.041(2) Uani 1 1 d . . . . .
H89 H -0.357697 0.711185 -0.190102 0.049 Uiso 1 1 calc R U . . .
C264 C 0.5860(4) 0.3250(2) 0.1587(4) 0.048(3) Uani 1 1 d . . . . .
H264 H 0.536399 0.326373 0.177134 0.057 Uiso 1 1 calc R U . . .
C360 C 0.8066(4) 0.3302(2) 0.8519(4) 0.044(2) Uani 1 1 d . . . . .
H360 H 0.787613 0.341335 0.817962 0.052 Uiso 1 1 calc R U . . .
C26 C 0.2189(5) 0.6289(2) -0.4011(5) 0.050(2) Uani 1 1 d . . . . .
H26A H 0.229807 0.635215 -0.444798 0.074 Uiso 1 1 calc R U . . .
H26B H 0.259898 0.616517 -0.386625 0.074 Uiso 1 1 calc R U . . .
H26C H 0.215931 0.644737 -0.372248 0.074 Uiso 1 1 calc R U . . .
C329 C 1.0851(5) 0.3254(3) 1.2835(4) 0.053(3) Uani 1 1 d . . . . .
H329 H 1.035697 0.327286 1.264513 0.064 Uiso 1 1 calc R U . . .
C81 C -0.5629(6) 0.7024(2) -0.4509(5) 0.052(2) Uani 1 1 d . . . . .
H81 H -0.546671 0.713578 -0.485683 0.062 Uiso 1 1 calc R U . . .
C99 C 0.3500(6) 0.5421(2) -0.2038(5) 0.058(3) Uani 1 1 d . . . . .
H99A H 0.370688 0.539837 -0.160322 0.087 Uiso 1 1 calc R U . . .
H99B H 0.366924 0.526834 -0.230857 0.087 Uiso 1 1 calc R U . . .
H99C H 0.293796 0.542383 -0.202270 0.087 Uiso 1 1 calc R U . . .
C301 C 1.3240(5) 0.23589(19) 1.0451(4) 0.041(2) Uani 1 1 d . . . . .
H301 H 1.328457 0.217867 1.062387 0.049 Uiso 1 1 calc R U . . .
C112 C 0.5829(4) 0.6619(2) 0.0024(4) 0.035(2) Uani 1 1 d . . . . .
H112 H 0.632646 0.669673 0.006481 0.042 Uiso 1 1 calc R U . . .
C284 C 1.1923(5) 0.2542(2) 0.7682(4) 0.045(2) Uani 1 1 d . . . . .
H284 H 1.185844 0.236292 0.750810 0.054 Uiso 1 1 calc R U . . .
C37 C -0.0590(5) 0.5512(2) -0.5238(4) 0.044(2) Uani 1 1 d . . . . .
H37 H -0.020364 0.547498 -0.554646 0.053 Uiso 1 1 calc R U . . .
C250 C 0.8264(6) 0.3946(2) 0.2196(4) 0.048(2) Uani 1 1 d . . . . .
H250 H 0.832232 0.404457 0.180502 0.058 Uiso 1 1 calc R U . . .
C356 C 0.9055(5) 0.3168(2) 0.9247(4) 0.046(2) Uani 1 1 d . . . . .
H356 H 0.956705 0.317978 0.940317 0.055 Uiso 1 1 calc R U . . .
C110 C 0.5023(4) 0.62510(18) -0.0229(3) 0.0332(18) Uani 1 1 d . . . . .
H110 H 0.494671 0.606971 -0.038771 0.040 Uiso 1 1 calc R U . . .
C157 C -0.0139(4) 0.60043(19) 0.0147(4) 0.0350(11) Uani 1 1 d . . . . .
H157 H -0.006866 0.587831 -0.019631 0.042 Uiso 1 1 calc R U . . .
C27 C 0.1287(5) 0.6040(2) -0.3317(4) 0.045(2) Uani 1 1 d . . . . .
H27A H 0.119382 0.619964 -0.304159 0.067 Uiso 1 1 calc R U . . .
H27B H 0.173546 0.593866 -0.315678 0.067 Uiso 1 1 calc R U . . .
H27C H 0.083692 0.591884 -0.331150 0.067 Uiso 1 1 calc R U . . .
C321 C 1.1385(6) 0.4642(2) 1.0953(5) 0.051(3) Uani 1 1 d . . . . .
H321 H 1.171032 0.479769 1.090424 0.061 Uiso 1 1 calc R U . . .
C273 C 1.2745(4) 0.40508(17) 0.8158(4) 0.0289(17) Uani 1 1 d . . . . .
H273 H 1.296792 0.420183 0.838128 0.035 Uiso 1 1 calc R U . . .
C168 C 0.1158(4) 0.64249(18) -0.0740(4) 0.0312(3) Uani 1 1 d . . . . .
H16A H 0.154219 0.639603 -0.108161 0.037 Uiso 1 1 calc R U . . .
H16B H 0.122929 0.661485 -0.057903 0.037 Uiso 1 1 calc R U . . .
C226 C 0.4048(4) 0.39869(19) 0.4858(4) 0.0352(19) Uani 1 1 d . . . . .
H226 H 0.412443 0.411621 0.519472 0.042 Uiso 1 1 calc R U . . .
C248 C 0.8756(5) 0.3635(2) 0.2988(4) 0.046(2) Uani 1 1 d . . . . .
H248 H 0.915470 0.351986 0.314427 0.056 Uiso 1 1 calc R U . . .
C210 C 0.8049(5) 0.2585(2) 0.3578(4) 0.045(2) Uani 1 1 d . . . . .
H210 H 0.794793 0.255134 0.313653 0.054 Uiso 1 1 calc R U . . .
C103 C 0.3049(5) 0.7262(2) -0.2088(4) 0.038(2) Uani 1 1 d . . . . .
H103 H 0.322750 0.730448 -0.250654 0.046 Uiso 1 1 calc R U . . .
C205 C 1.0461(5) 0.3932(3) 0.6146(5) 0.056(3) Uani 1 1 d . . . . .
H20A H 0.997425 0.403262 0.615887 0.084 Uiso 1 1 calc R U . . .
H20B H 1.087726 0.405242 0.629343 0.084 Uiso 1 1 calc R U . . .
H20C H 1.043074 0.377073 0.642768 0.084 Uiso 1 1 calc R U . . .
C344 C 1.0698(5) 0.4428(2) 0.7978(4) 0.042(2) Uani 1 1 d . . . . .
H344 H 1.074118 0.444492 0.752555 0.050 Uiso 1 1 calc R U . . .
C133 C 0.4554(5) 0.6400(2) 0.2049(4) 0.043(2) Uani 1 1 d . . . . .
H133 H 0.493740 0.652743 0.192175 0.051 Uiso 1 1 calc R U . . .
C83 C -0.6609(5) 0.6884(2) -0.3796(5) 0.051(3) Uani 1 1 d . . . . .
H83 H -0.711757 0.690205 -0.364016 0.061 Uiso 1 1 calc R U . . .
C346 C 1.0606(5) 0.4635(2) 0.9014(5) 0.046(2) Uani 1 1 d . . . . .
H346 H 1.058899 0.479464 0.927550 0.055 Uiso 1 1 calc R U . . .
C211 C 0.8256(4) 0.2373(2) 0.3972(5) 0.047(2) Uani 1 1 d . . . . .
H211 H 0.830100 0.219299 0.380051 0.057 Uiso 1 1 calc R U . . .
C161 C 0.0343(4) 0.6353(2) 0.0841(4) 0.0350(11) Uani 1 1 d . . . . .
H161 H 0.074552 0.647307 0.096913 0.042 Uiso 1 1 calc R U . . .
C306 C 1.2558(5) 0.4363(2) 0.9464(4) 0.037(2) Uani 1 1 d . . . . .
H306 H 1.215782 0.434604 0.915416 0.045 Uiso 1 1 calc R U . . .
C38 C -0.1005(5) 0.52924(18) -0.4962(4) 0.0382(19) Uani 1 1 d . . . . .
H38 H -0.087491 0.510736 -0.506018 0.046 Uiso 1 1 calc R U . . .
C243 C 0.2803(5) 0.2947(2) 0.5109(5) 0.048(2) Uani 1 1 d . . . . .
H243 H 0.245806 0.282051 0.491228 0.058 Uiso 1 1 calc R U . . .
C318 C 1.0440(5) 0.41894(19) 1.1110(4) 0.040(2) Uani 1 1 d . . . . .
H318 H 1.011388 0.403529 1.117419 0.048 Uiso 1 1 calc R U . . .
C57 C -0.0412(5) 0.6192(2) -0.7037(4) 0.0431(12) Uani 1 1 d . . . . .
H57 H 0.004674 0.619642 -0.728007 0.052 Uiso 1 1 calc R U . . .
C63 C -0.2547(5) 0.6769(2) -0.8750(4) 0.044(2) Uani 1 1 d . . . . .
H63 H -0.249683 0.676820 -0.920393 0.053 Uiso 1 1 calc R U . . .
C336 C 0.9674(4) 0.38312(18) 0.9747(3) 0.0298(16) Uani 1 1 d . . . . .
C222 C 0.4516(4) 0.36351(19) 0.4173(4) 0.0346(19) Uani 1 1 d . . . . .
H222 H 0.491376 0.351333 0.404748 0.041 Uiso 1 1 calc R U . . .
C120 C 0.3846(5) 0.74271(19) 0.1420(4) 0.0367(19) Uani 1 1 d . . . . .
H120 H 0.373850 0.746195 0.185882 0.044 Uiso 1 1 calc R U . . .
C156 C 0.0460(4) 0.6172(2) 0.0339(4) 0.0350(11) Uani 1 1 d . . . . .
C69 C -0.5962(4) 0.6213(2) -0.5346(4) 0.042(2) Uani 1 1 d . . . . .
H69 H -0.644446 0.622081 -0.556082 0.051 Uiso 1 1 calc R U . . .
C309 C 1.3721(6) 0.4414(2) 1.0367(5) 0.054(3) Uani 1 1 d . . . . .
H309 H 1.412277 0.443003 1.067530 0.064 Uiso 1 1 calc R U . . .
C255 C 0.5525(5) 0.46737(18) 0.3270(4) 0.041(2) Uani 1 1 d . . . . .
H255 H 0.530972 0.485237 0.322801 0.049 Uiso 1 1 calc R U . . .
C254 C 0.6288(5) 0.46475(19) 0.3385(4) 0.043(2) Uani 1 1 d . . . . .
H254 H 0.660064 0.480693 0.342152 0.051 Uiso 1 1 calc R U . . .
C229 C 0.5648(5) 0.4420(2) 0.6454(4) 0.041(2) Uani 1 1 d . . . . .
H229 H 0.570743 0.443530 0.690619 0.049 Uiso 1 1 calc R U . . .
C163 C 0.1516(5) 0.5813(2) -0.1119(4) 0.039(2) Uani 1 1 d . . . . .
H163 H 0.155086 0.596747 -0.139745 0.047 Uiso 1 1 calc R U . . .
C320 C 1.0585(6) 0.4677(2) 1.1037(4) 0.051(2) Uani 1 1 d . . . . .
H320 H 1.037253 0.485717 1.104439 0.061 Uiso 1 1 calc R U . . .
C242 C 0.2567(5) 0.3111(2) 0.5628(5) 0.048(2) Uani 1 1 d . . . . .
H242 H 0.206208 0.309087 0.579071 0.057 Uiso 1 1 calc R U . . .
C190 C 0.8824(5) 0.4329(2) 0.7267(5) 0.049(2) Uani 1 1 d . . . . .
H19A H 0.901654 0.416418 0.748549 0.074 Uiso 1 1 calc R U . . .
H19B H 0.902547 0.449346 0.748198 0.074 Uiso 1 1 calc R U . . .
H19C H 0.899236 0.432760 0.681866 0.074 Uiso 1 1 calc R U . . .
C146 C 0.1728(5) 0.6743(2) 0.4056(4) 0.049(3) Uani 1 1 d . . . . .
H146 H 0.128162 0.672352 0.431072 0.059 Uiso 1 1 calc R U . . .
C261 C 0.7280(5) 0.3215(2) 0.1040(5) 0.047(2) Uani 1 1 d . . . . .
H261 H 0.777493 0.320107 0.085450 0.057 Uiso 1 1 calc R U . . .
C287 C 1.1158(6) 0.2762(2) 0.9577(4) 0.046(2) Uani 1 1 d . . . . .
H28A H 1.149699 0.261082 0.970864 0.070 Uiso 1 1 calc R U . . .
H28B H 1.071393 0.268719 0.934537 0.070 Uiso 1 1 calc R U . . .
H28C H 1.098353 0.286137 0.995854 0.070 Uiso 1 1 calc R U . . .
C262 C 0.6646(6) 0.3223(2) 0.0663(4) 0.051(3) Uani 1 1 d . . . . .
H262 H 0.669419 0.321728 0.020925 0.061 Uiso 1 1 calc R U . . .
C152 C 0.1123(5) 0.7470(2) 0.1823(4) 0.042(2) Uani 1 1 d . . . . .
H152 H 0.128116 0.765322 0.173361 0.050 Uiso 1 1 calc R U . . .
C351 C 0.9174(5) 0.3284(2) 0.6492(4) 0.044(2) Uani 1 1 d . . . . .
H351 H 0.883672 0.331916 0.614147 0.053 Uiso 1 1 calc R U . . .
C335 C 1.0845(5) 0.2743(2) 1.1293(4) 0.040(2) Uani 1 1 d . . . . .
H335 H 1.136943 0.269632 1.123864 0.048 Uiso 1 1 calc R U . . .
C214 C 0.8689(5) 0.2519(2) 0.5908(4) 0.041(2) Uani 1 1 d . . . . .
H21A H 0.914759 0.242642 0.574423 0.061 Uiso 1 1 calc R U . . .
H21B H 0.826235 0.238793 0.592155 0.061 Uiso 1 1 calc R U . . .
H21C H 0.879312 0.258829 0.634199 0.061 Uiso 1 1 calc R U . . .
C277 C 1.2911(7) 0.4329(3) 0.7149(6) 0.0701(17) Uani 1 1 d . . . . .
C124 C 0.4490(6) 0.7488(2) -0.0907(4) 0.046(2) Uani 1 1 d . . . . .
H12A H 0.455331 0.741881 -0.134520 0.069 Uiso 1 1 calc R U . . .
H12B H 0.497144 0.757079 -0.075810 0.069 Uiso 1 1 calc R U . . .
H12C H 0.408187 0.762644 -0.090066 0.069 Uiso 1 1 calc R U . . .
C154 C 0.0137(6) 0.7136(2) 0.2023(5) 0.051(2) Uani 1 1 d . . . . .
H154 H -0.038952 0.709224 0.207695 0.061 Uiso 1 1 calc R U . . .
C197 C 0.6163(6) 0.2762(2) 0.4841(4) 0.047(2) Uani 1 1 d . . . . .
H19D H 0.593474 0.286486 0.448247 0.070 Uiso 1 1 calc R U . . .
H19E H 0.575740 0.267136 0.508518 0.070 Uiso 1 1 calc R U . . .
H19F H 0.651714 0.262334 0.467296 0.070 Uiso 1 1 calc R U . . .
C145 C 0.1676(5) 0.6737(2) 0.3392(4) 0.043(2) Uani 1 1 d . . . . .
H145 H 0.118597 0.671917 0.319393 0.051 Uiso 1 1 calc R U . . .
C244 C 0.3540(6) 0.2972(2) 0.4891(4) 0.048(2) Uani 1 1 d . . . . .
H244 H 0.370585 0.286476 0.453721 0.058 Uiso 1 1 calc R U . . .
C338 C 0.8376(5) 0.4003(2) 0.9888(5) 0.053(3) Uani 1 1 d . . . . .
H338 H 0.797442 0.412495 0.976402 0.063 Uiso 1 1 calc R U . . .
C339 C 0.8275(5) 0.3824(3) 1.0393(5) 0.057(3) Uani 1 1 d . . . . .
H339 H 0.780067 0.381985 1.061454 0.068 Uiso 1 1 calc R U . . .
C266 C 0.4870(5) 0.3067(2) 0.2931(4) 0.044(2) Uani 1 1 d . . . . .
H266 H 0.470981 0.325137 0.286449 0.052 Uiso 1 1 calc R U . . .
C221 C 0.4642(4) 0.38192(18) 0.4672(3) 0.0304(17) Uani 1 1 d . . . . .
C143 C 0.1855(5) 0.64018(18) 0.2022(4) 0.0336(18) Uani 1 1 d . . . . .
H14A H 0.184949 0.630593 0.244095 0.040 Uiso 1 1 calc R U . . .
H14B H 0.131795 0.641833 0.186879 0.040 Uiso 1 1 calc R U . . .
C111 C 0.5765(4) 0.63501(19) -0.0222(4) 0.0324(19) Uani 1 1 d . . . . .
C159 C -0.0943(5) 0.6193(2) 0.0961(4) 0.048(2) Uani 1 1 d . . . . .
H159 H -0.142265 0.619753 0.117424 0.057 Uiso 1 1 calc R U . . .
C61 C -0.1974(5) 0.67757(19) -0.7685(4) 0.040(2) Uani 1 1 d . . . . .
H61 H -0.152780 0.678272 -0.742205 0.048 Uiso 1 1 calc R U . . .
C249 C 0.8856(6) 0.3784(2) 0.2424(4) 0.052(2) Uani 1 1 d . . . . .
H249 H 0.932627 0.377356 0.219841 0.062 Uiso 1 1 calc R U . . .
C337 C 0.9080(4) 0.4006(2) 0.9557(4) 0.039(2) Uani 1 1 d . . . . .
H337 H 0.914866 0.412632 0.920336 0.047 Uiso 1 1 calc R U . . .
C268 C 0.4547(6) 0.2595(2) 0.3078(5) 0.050(2) Uani 1 1 d . . . . .
H268 H 0.417777 0.245148 0.309568 0.060 Uiso 1 1 calc R U . . .
C319 C 1.0122(6) 0.4457(2) 1.1108(4) 0.049(2) Uani 1 1 d . . . . .
H319 H 0.958513 0.448138 1.115613 0.059 Uiso 1 1 calc R U . . .
C169 C -0.0379(5) 0.6669(2) -0.0694(4) 0.041(2) Uani 1 1 d . . . . .
C129 C 0.3498(5) 0.5377(2) 0.0177(4) 0.045(2) Uani 1 1 d . . . . .
H129 H 0.321109 0.522385 0.002571 0.053 Uiso 1 1 calc R U . . .
C64 C -0.3268(5) 0.6751(3) -0.8472(4) 0.053(3) Uani 1 1 d . . . . .
H64 H -0.371381 0.674541 -0.873640 0.064 Uiso 1 1 calc R U . . .
C269 C 0.5311(6) 0.2533(2) 0.3153(5) 0.046(2) Uani 1 1 d . . . . .
H269 H 0.547064 0.234966 0.323880 0.056 Uiso 1 1 calc R U . . .
C153 C 0.0342(5) 0.7402(2) 0.1899(5) 0.050(2) Uani 1 1 d . . . . .
H153 H -0.004014 0.754104 0.186431 0.060 Uiso 1 1 calc R U . . .
C251 C 0.7589(6) 0.3966(2) 0.2535(4) 0.047(2) Uani 1 1 d . . . . .
H251 H 0.719419 0.408375 0.238180 0.057 Uiso 1 1 calc R U . . .
C140 C 0.1420(6) 0.5322(2) 0.1742(5) 0.052(2) Uani 1 1 d . . . . .
H140 H 0.122281 0.514260 0.181383 0.062 Uiso 1 1 calc R U . . .
C354 C 1.0109(5) 0.31734(19) 0.7531(4) 0.041(2) Uani 1 1 d . . . . .
H354 H 1.042740 0.313212 0.789017 0.049 Uiso 1 1 calc R U . . .
C332 C 0.9320(5) 0.2872(2) 1.1407(5) 0.050(2) Uani 1 1 d . . . . .
H332 H 0.879278 0.291796 1.144061 0.060 Uiso 1 1 calc R U . . .
C147 C 0.2432(5) 0.6777(2) 0.4341(4) 0.043(2) Uani 1 1 d . . . . .
H147 H 0.247123 0.677981 0.479589 0.052 Uiso 1 1 calc R U . . .
C225 C 0.3336(6) 0.3968(2) 0.4555(5) 0.057(3) Uani 1 1 d . . . . .
H225 H 0.292392 0.407907 0.469925 0.068 Uiso 1 1 calc R U . . .
C263 C 0.5919(6) 0.3239(3) 0.0943(5) 0.060(3) Uani 1 1 d . . . . .
H263 H 0.547155 0.324123 0.068025 0.072 Uiso 1 1 calc R U . . .
C86 C -0.5094(4) 0.65765(19) -0.2042(4) 0.0347(19) Uani 1 1 d . . . . .
H86 H -0.547670 0.643789 -0.206749 0.042 Uiso 1 1 calc R U . . .
C359 C 0.7596(5) 0.3113(2) 0.8793(6) 0.059(3) Uani 1 1 d . . . . .
H359 H 0.709379 0.308813 0.862373 0.071 Uiso 1 1 calc R U . . .
C256 C 0.5055(5) 0.44472(19) 0.3214(4) 0.040(2) Uani 1 1 d . . . . .
H256 H 0.452177 0.446749 0.313193 0.048 Uiso 1 1 calc R U . . .
C131 C 0.3317(4) 0.61918(18) 0.1897(3) 0.0315(16) Uani 1 1 d . . . . .
C230 C 0.5551(5) 0.4653(2) 0.6084(5) 0.048(2) Uani 1 1 d . . . . .
H230 H 0.554265 0.482881 0.628214 0.057 Uiso 1 1 calc R U . . .
C267 C 0.4311(5) 0.2860(2) 0.2976(5) 0.050(2) Uani 1 1 d . . . . .
H267 H 0.378131 0.290317 0.293752 0.060 Uiso 1 1 calc R U . . .
C134 C 0.4656(6) 0.6245(3) 0.2612(4) 0.059(3) Uani 1 1 d . . . . .
H134 H 0.511130 0.626189 0.286188 0.071 Uiso 1 1 calc R U . . .
C294 C 1.5616(7) 0.3817(3) 0.8925(7) 0.083(2) Uani 1 1 d . . . . .
C279 C 1.3796(7) 0.4316(3) 0.7135(6) 0.0701(17) Uani 1 1 d . . . . .
H27D H 1.400010 0.434096 0.757081 0.105 Uiso 1 1 calc R U . . .
H27E H 1.399124 0.446317 0.685738 0.105 Uiso 1 1 calc R U . . .
H27F H 1.395919 0.413748 0.696750 0.105 Uiso 1 1 calc R U . . .
C188 C 0.7663(6) 0.45967(19) 0.6973(5) 0.046(2) Uani 1 1 d . . . . .
H18A H 0.774817 0.458803 0.650898 0.069 Uiso 1 1 calc R U . . .
H18B H 0.793820 0.475525 0.715246 0.069 Uiso 1 1 calc R U . . .
H18C H 0.711342 0.461616 0.705662 0.069 Uiso 1 1 calc R U . . .
C358 C 0.7824(6) 0.2963(2) 0.9296(5) 0.050(2) Uani 1 1 d . . . . .
H358 H 0.747521 0.283775 0.948671 0.060 Uiso 1 1 calc R U . . .
C68 C -0.5363(4) 0.6389(2) -0.5541(4) 0.039(2) Uani 1 1 d . . . . .
H68 H -0.543678 0.651676 -0.588039 0.047 Uiso 1 1 calc R U . . .
C353 C 1.0177(6) 0.3022(2) 0.6985(4) 0.049(2) Uani 1 1 d . . . . .
H353 H 1.054358 0.287797 0.696305 0.059 Uiso 1 1 calc R U . . .
C160 C -0.0349(5) 0.6361(2) 0.1161(4) 0.048(2) Uani 1 1 d . . . . .
H160 H -0.041521 0.648143 0.151548 0.057 Uiso 1 1 calc R U . . .
C224 C 0.3219(5) 0.3791(2) 0.4054(5) 0.055(3) Uani 1 1 d . . . . .
H224 H 0.273451 0.378170 0.384356 0.066 Uiso 1 1 calc R U . . .
C331 C 0.9871(5) 0.3074(2) 1.1470(5) 0.046(2) Uani 1 1 d . . . . .
H331 H 0.971515 0.325821 1.154256 0.055 Uiso 1 1 calc R U . . .
C206 C 1.1369(5) 0.3687(2) 0.5455(5) 0.059(3) Uani 1 1 d . . . . .
H20D H 1.130063 0.350471 0.564877 0.089 Uiso 1 1 calc R U . . .
H20E H 1.174952 0.379109 0.570303 0.089 Uiso 1 1 calc R U . . .
H20F H 1.154804 0.366534 0.501220 0.089 Uiso 1 1 calc R U . . .
C307 C 1.2746(6) 0.4621(2) 0.9715(5) 0.055(3) Uani 1 1 d . . . . .
H307 H 1.247643 0.478049 0.957877 0.066 Uiso 1 1 calc R U . . .
C328 C 1.0916(6) 0.3246(3) 1.3493(4) 0.062(3) Uani 1 1 d . . . . .
H328 H 1.047077 0.326517 1.375004 0.074 Uiso 1 1 calc R U . . .
C65 C -0.3339(5) 0.6743(2) -0.7809(4) 0.047(2) Uani 1 1 d . . . . .
H65 H -0.383292 0.672866 -0.762285 0.056 Uiso 1 1 calc R U . . .
C366 C 0.2588(6) 0.5725(3) 0.4035(5) 0.060(3) Uani 1 1 d . . . . .
H366 H 0.311481 0.573351 0.415329 0.072 Uiso 1 1 calc R U . . .
C25 C 0.1482(5) 0.5888(2) -0.4448(5) 0.055(3) Uani 1 1 d . . . . .
H25A H 0.102532 0.577335 -0.439122 0.082 Uiso 1 1 calc R U . . .
H25B H 0.194145 0.578120 -0.434256 0.082 Uiso 1 1 calc R U . . .
H25C H 0.150789 0.595014 -0.489556 0.082 Uiso 1 1 calc R U . . .
C334 C 1.0287(6) 0.2542(2) 1.1236(5) 0.056(3) Uani 1 1 d . . . . .
H334 H 1.043599 0.235709 1.115363 0.067 Uiso 1 1 calc R U . . .
C100 C 0.4655(5) 0.5693(2) -0.2230(5) 0.051(2) Uani 1 1 d . . . . .
H10D H 0.487077 0.584354 -0.248305 0.077 Uiso 1 1 calc R U . . .
H10E H 0.486946 0.551745 -0.237618 0.077 Uiso 1 1 calc R U . . .
H10F H 0.478197 0.571997 -0.177528 0.077 Uiso 1 1 calc R U . . .
C312 C 1.2636(5) 0.3960(2) 1.1883(4) 0.0423(9) Uani 1 1 d . . . . .
H312 H 1.224797 0.408191 1.202738 0.051 Uiso 1 1 calc R U . . .
C128 C 0.4094(7) 0.53335(19) 0.0592(5) 0.056(3) Uani 1 1 d . . . . .
H128 H 0.422711 0.515131 0.071477 0.067 Uiso 1 1 calc R U . . .
C117 C 0.7185(5) 0.6314(3) -0.0424(5) 0.0570(14) Uani 1 1 d . . . . .
H11A H 0.716195 0.648976 -0.065228 0.085 Uiso 1 1 calc R U . . .
H11B H 0.758101 0.619716 -0.061560 0.085 Uiso 1 1 calc R U . . .
H11C H 0.731133 0.634671 0.002914 0.085 Uiso 1 1 calc R U . . .
C345 C 1.0654(5) 0.4661(2) 0.8356(5) 0.051(3) Uani 1 1 d . . . . .
H345 H 1.065756 0.483851 0.816399 0.062 Uiso 1 1 calc R U . . .
C174 C -0.0122(6) 0.6829(2) -0.0175(5) 0.053(2) Uani 1 1 d . . . . .
H174 H 0.039408 0.681409 -0.003089 0.063 Uiso 1 1 calc R U . . .
C170 C -0.1087(7) 0.6701(2) -0.0921(5) 0.061(3) Uani 1 1 d . . . . .
H170 H -0.125227 0.659420 -0.127743 0.073 Uiso 1 1 calc R U . . .
C357 C 0.8547(6) 0.2987(2) 0.9539(4) 0.050(2) Uani 1 1 d . . . . .
H357 H 0.870213 0.288135 0.990128 0.060 Uiso 1 1 calc R U . . .
C141 C 0.0957(7) 0.5553(2) 0.1829(5) 0.058(3) Uani 1 1 d . . . . .
H141 H 0.043194 0.553031 0.193650 0.069 Uiso 1 1 calc R U . . .
C189 C 0.7734(6) 0.4325(3) 0.8004(4) 0.058(3) Uani 1 1 d . . . . .
H18D H 0.717422 0.433373 0.803960 0.088 Uiso 1 1 calc R U . . .
H18E H 0.796274 0.448305 0.822630 0.088 Uiso 1 1 calc R U . . .
H18F H 0.792101 0.415429 0.819941 0.088 Uiso 1 1 calc R U . . .
C308 C 1.3334(7) 0.4641(2) 1.0169(6) 0.065(3) Uani 1 1 d . . . . .
H308 H 1.346571 0.481559 1.034100 0.079 Uiso 1 1 calc R U . . .
C171 C -0.1589(7) 0.6887(2) -0.0646(6) 0.062(3) Uani 1 1 d . . . . .
H171 H -0.208734 0.691101 -0.082407 0.074 Uiso 1 1 calc R U . . .
C10 C -0.0358(5) 0.5684(2) -0.2071(6) 0.059(3) Uani 1 1 d . . . . .
H10G H -0.015008 0.566535 -0.250456 0.089 Uiso 1 1 calc R U . . .
H10H H -0.015471 0.553696 -0.179711 0.089 Uiso 1 1 calc R U . . .
H10I H -0.020798 0.586316 -0.189257 0.089 Uiso 1 1 calc R U . . .
C8 C -0.1453(6) 0.5401(2) -0.2430(5) 0.053(3) Uani 1 1 d . . . . .
H8A H -0.199354 0.540941 -0.256103 0.079 Uiso 1 1 calc R U . . .
H8B H -0.137581 0.524624 -0.213584 0.079 Uiso 1 1 calc R U . . .
H8C H -0.113243 0.537597 -0.281066 0.079 Uiso 1 1 calc R U . . .
C362 C 0.1459(6) 0.5948(3) 0.3648(4) 0.062(3) Uani 1 1 d . . . . .
H362 H 0.120720 0.610985 0.350346 0.075 Uiso 1 1 calc R U . . .
C313 C 1.3320(5) 0.3934(2) 1.2234(4) 0.0423(9) Uani 1 1 d . . . . .
H313 H 1.339123 0.403259 1.262343 0.051 Uiso 1 1 calc R U . . .
C116 C 0.6274(5) 0.6104(3) -0.1182(5) 0.0570(14) Uani 1 1 d . . . . .
H11D H 0.575779 0.602713 -0.123379 0.085 Uiso 1 1 calc R U . . .
H11E H 0.665356 0.596902 -0.132749 0.085 Uiso 1 1 calc R U . . .
H11F H 0.631880 0.627202 -0.143890 0.085 Uiso 1 1 calc R U . . .
C377 C 0.3490(9) 0.4705(3) 0.2054(6) 0.0906(18) Uani 1 1 d . . . . .
H377 H 0.348136 0.454172 0.180540 0.109 Uiso 1 1 calc R U . . .
C365 C 0.2205(6) 0.5486(3) 0.4092(6) 0.072(3) Uani 1 1 d . . . . .
H365 H 0.246010 0.532633 0.424665 0.087 Uiso 1 1 calc R U . . .
C115 C 0.6457(5) 0.5904(2) -0.0092(5) 0.0570(14) Uani 1 1 d . . . . .
H11G H 0.662425 0.594235 0.034875 0.085 Uiso 1 1 calc R U . . .
H11H H 0.682222 0.577790 -0.029485 0.085 Uiso 1 1 calc R U . . .
H11I H 0.594777 0.581809 -0.008571 0.085 Uiso 1 1 calc R U . . .
C378 C 0.2913(9) 0.4755(3) 0.2459(6) 0.0906(18) Uani 1 1 d . . . . .
H378 H 0.250756 0.462670 0.250734 0.109 Uiso 1 1 calc R U . . .
C295 C 1.5456(7) 0.3901(3) 0.8238(6) 0.083(2) Uani 1 1 d . . . . .
H29A H 1.512344 0.376424 0.803218 0.125 Uiso 1 1 calc R U . . .
H29B H 1.594034 0.391372 0.800329 0.125 Uiso 1 1 calc R U . . .
H29C H 1.520043 0.408100 0.823251 0.125 Uiso 1 1 calc R U . . .
C367 C 0.4116(9) 0.5075(3) 0.4380(6) 0.0876(17) Uani 1 1 d . . . . .
H367 H 0.434194 0.510400 0.397122 0.105 Uiso 1 1 calc R U . . .
C9 C -0.1545(9) 0.5659(3) -0.1417(5) 0.085(5) Uani 1 1 d . . . . .
H9A H -0.138653 0.582644 -0.119080 0.128 Uiso 1 1 calc R U . . .
H9B H -0.134158 0.549754 -0.119123 0.128 Uiso 1 1 calc R U . . .
H9C H -0.210602 0.564903 -0.143185 0.128 Uiso 1 1 calc R U . . .
C361 C 0.2228(6) 0.5954(3) 0.3808(5) 0.062(3) Uani 1 1 d . . . . .
H361 H 0.250958 0.612052 0.375959 0.074 Uiso 1 1 calc R U . . .
C372 C 0.3657(9) 0.4850(3) 0.4466(6) 0.0876(17) Uani 1 1 d . . . . .
H372 H 0.355420 0.472526 0.412477 0.105 Uiso 1 1 calc R U . . .
C363 C 0.1065(6) 0.5707(3) 0.3699(5) 0.076(4) Uani 1 1 d . . . . .
H363 H 0.053834 0.570001 0.358037 0.091 Uiso 1 1 calc R U . . .
C368 C 0.4265(9) 0.5264(3) 0.4867(6) 0.0876(17) Uani 1 1 d . . . . .
H368 H 0.458664 0.541812 0.479012 0.105 Uiso 1 1 calc R U . . .
C207 C 1.0694(7) 0.4093(3) 0.5031(6) 0.073(4) Uani 1 1 d . . . . .
H20G H 1.085599 0.403812 0.460019 0.110 Uiso 1 1 calc R U . . .
H20H H 1.107713 0.421764 0.521829 0.110 Uiso 1 1 calc R U . . .
H20I H 1.019810 0.418719 0.500413 0.110 Uiso 1 1 calc R U . . .
C376 C 0.4083(9) 0.4881(3) 0.1991(6) 0.0906(18) Uani 1 1 d . . . . .
H376 H 0.449571 0.483619 0.171469 0.109 Uiso 1 1 calc R U . . .
C383 C 0.6351(6) 0.59896(17) 0.1863(5) 0.102(2) Uani 1 1 d G . . . .
H383 H 0.608837 0.616081 0.186054 0.123 Uiso 1 1 calc R U . . .
C384 C 0.6008(4) 0.5759(2) 0.2130(5) 0.102(2) Uani 1 1 d G . . . .
H384 H 0.550967 0.577195 0.230937 0.123 Uiso 1 1 calc R U . . .
C379 C 0.6393(5) 0.55081(18) 0.2133(5) 0.102(2) Uani 1 1 d G . . . .
H379 H 0.615758 0.535028 0.231540 0.123 Uiso 1 1 calc R U . . .
C380 C 0.7121(5) 0.54887(17) 0.1870(5) 0.102(2) Uani 1 1 d G . . . .
H380 H 0.738421 0.531746 0.187260 0.123 Uiso 1 1 calc R U . . .
C381 C 0.7465(4) 0.5720(2) 0.1604(5) 0.102(2) Uani 1 1 d G . . . .
H381 H 0.796292 0.570632 0.142377 0.123 Uiso 1 1 calc R U . . .
C382 C 0.7080(5) 0.59701(18) 0.1600(5) 0.102(2) Uani 1 1 d G . . . .
H382 H 0.731501 0.612799 0.141773 0.123 Uiso 1 1 calc R U . . .
C297 C 1.6366(6) 0.3691(3) 0.9010(7) 0.083(2) Uani 1 1 d . . . . .
H29D H 1.643328 0.363596 0.945945 0.125 Uiso 1 1 calc R U . . .
H29E H 1.676522 0.382370 0.889449 0.125 Uiso 1 1 calc R U . . .
H29F H 1.640515 0.352858 0.873339 0.125 Uiso 1 1 calc R U . . .
C374 C 0.3514(9) 0.5184(3) 0.2738(6) 0.0906(18) Uani 1 1 d . . . . .
H374 H 0.351435 0.535003 0.297964 0.109 Uiso 1 1 calc R U . . .
C364 C 0.1425(6) 0.5475(3) 0.3922(7) 0.089(4) Uani 1 1 d . . . . .
H364 H 0.114814 0.530741 0.396079 0.107 Uiso 1 1 calc R U . . .
C373 C 0.2920(9) 0.4998(3) 0.2804(6) 0.0906(18) Uani 1 1 d . . . . .
H373 H 0.251184 0.503713 0.309056 0.109 Uiso 1 1 calc R U . . .
C278 C 1.2676(7) 0.4592(2) 0.7474(6) 0.0701(17) Uani 1 1 d . . . . .
H27G H 1.216591 0.464703 0.732082 0.105 Uiso 1 1 calc R U . . .
H27H H 1.304671 0.473749 0.737234 0.105 Uiso 1 1 calc R U . . .
H27I H 1.266351 0.456427 0.793954 0.105 Uiso 1 1 calc R U . . .
C371 C 0.3346(9) 0.4810(3) 0.5076(6) 0.0876(17) Uani 1 1 d . . . . .
H371 H 0.306935 0.464532 0.516071 0.105 Uiso 1 1 calc R U . . .
C98 C 0.3617(8) 0.5712(3) -0.3031(5) 0.089(5) Uani 1 1 d . . . . .
H98A H 0.306522 0.569165 -0.310859 0.134 Uiso 1 1 calc R U . . .
H98B H 0.389427 0.556738 -0.326114 0.134 Uiso 1 1 calc R U . . .
H98C H 0.378575 0.589272 -0.318509 0.134 Uiso 1 1 calc R U . . .
C375 C 0.4090(9) 0.5130(3) 0.2332(6) 0.0906(18) Uani 1 1 d . . . . .
H375 H 0.449558 0.525822 0.227656 0.109 Uiso 1 1 calc R U . . .
C316 C 1.3073(5) 0.3628(2) 1.1136(4) 0.0423(9) Uani 1 1 d . . . . .
H316 H 1.297601 0.351217 1.077649 0.051 Uiso 1 1 calc R U . . .
C280 C 1.2709(7) 0.4314(3) 0.6424(6) 0.0701(17) Uani 1 1 d . . . . .
H28D H 1.284148 0.413154 0.625747 0.105 Uiso 1 1 calc R U . . .
H28E H 1.299914 0.445467 0.619133 0.105 Uiso 1 1 calc R U . . .
H28F H 1.215835 0.434640 0.636337 0.105 Uiso 1 1 calc R U . . .
C369 C 0.3954(9) 0.5226(3) 0.5437(6) 0.0876(17) Uani 1 1 d . . . . .
H369 H 0.407475 0.534955 0.577732 0.105 Uiso 1 1 calc R U . . .
C296 C 1.5593(7) 0.4105(3) 0.9243(7) 0.083(2) Uani 1 1 d . . . . .
H29G H 1.509026 0.418923 0.916660 0.125 Uiso 1 1 calc R U . . .
H29H H 1.599335 0.422162 0.905682 0.125 Uiso 1 1 calc R U . . .
H29I H 1.568241 0.408667 0.970584 0.125 Uiso 1 1 calc R U . . .
C370 C 0.3430(9) 0.4999(3) 0.5551(6) 0.0876(17) Uani 1 1 d . . . . .
H370 H 0.315581 0.498408 0.594194 0.105 Uiso 1 1 calc R U . . .
H H 0.223(7) 0.662(3) 0.056(6) 0.105 Uiso 1 1 d . U . . .
HA H -0.273(7) 0.661(3) -0.488(6) 0.105 Uiso 1 1 d . U . . .

loop_
_atom_site_aniso_label
_atom_site_aniso_U_11
_atom_site_aniso_U_22
_atom_site_aniso_U_33
_atom_site_aniso_U_23
_atom_site_aniso_U_13
_atom_site_aniso_U_12
Ni2 0.0228(6) 0.0303(7) 0.0197(6) 0.0005(5) 0.0022(5) 0.0004(5)
Ni1 0.0196(6) 0.0293(7) 0.0176(5) -0.0002(5) 0.0023(4) 0.0007(5)
Ni3 0.0206(6) 0.0325(7) 0.0198(6) 0.0006(5) 0.0003(4) -0.0022(5)
Ni4 0.0189(6) 0.0326(7) 0.0200(6) -0.0011(5) -0.0012(4) -0.0003(5)
P1 0.0196(8) 0.0275(10) 0.0175(8) -0.0003(7) 0.0013(6) 0.0002(7)
P9 0.0245(6) 0.0414(8) 0.0276(7) 0.0037(6) -0.0016(5) -0.0009(6)
P2 0.0227(8) 0.0296(10) 0.0184(8) 0.0005(8) -0.0009(7) 0.0003(8)
P6 0.0199(8) 0.0302(10) 0.0200(8) -0.0007(8) -0.0001(6) 0.0008(7)
P7 0.0320(10) 0.0311(11) 0.0192(8) -0.0007(8) 0.0041(7) -0.0005(9)
P12 0.0215(9) 0.0330(11) 0.0234(9) 0.0022(8) 0.0045(7) -0.0013(8)
P16 0.0210(8) 0.0294(10) 0.0234(9) 0.0003(8) 0.0001(7) -0.0026(8)
P4 0.0184(8) 0.0345(11) 0.0198(8) -0.0019(8) 0.0035(7) 0.0009(8)
P5 0.0252(9) 0.0370(11) 0.0247(9) -0.0021(8) 0.0053(7) -0.0008(8)
P15 0.0273(9) 0.0388(12) 0.0244(9) -0.0040(8) -0.0050(7) -0.0003(8)
P11 0.0207(8) 0.0291(10) 0.0194(8) -0.0019(8) -0.0013(7) -0.0014(8)
P17 0.0251(9) 0.0360(11) 0.0202(8) -0.0032(8) 0.0000(7) 0.0010(8)
P14 0.0250(9) 0.0349(11) 0.0167(8) 0.0004(8) -0.0008(7) -0.0026(8)
P13 0.0238(9) 0.0379(12) 0.0255(9) 0.0007(8) 0.0067(7) -0.0008(8)
P20 0.0260(9) 0.0388(11) 0.0289(9) -0.0017(8) -0.0047(7) 0.0001(8)
Al1 0.0188(10) 0.0324(13) 0.0207(10) 0.0006(9) 0.0022(8) 0.0002(9)
P3 0.0263(9) 0.0350(11) 0.0254(9) 0.0032(8) -0.0047(7) -0.0016(8)
P18 0.0268(9) 0.0428(12) 0.0218(9) 0.0013(9) 0.0033(7) 0.0031(9)
P19 0.0166(8) 0.0322(10) 0.0227(8) -0.0033(8) -0.0028(6) -0.0009(7)
P8 0.0327(10) 0.0345(11) 0.0244(9) -0.0022(8) 0.0069(8) -0.0013(9)
Al2 0.0147(9) 0.0332(12) 0.0196(10) -0.0020(9) 0.0018(7) -0.0001(8)
Al3 0.0218(10) 0.0299(12) 0.0211(10) -0.0026(9) 0.0020(8) -0.0005(9)
Al4 0.0242(10) 0.0270(12) 0.0225(10) 0.0015(9) -0.0046(8) -0.0007(9)
P10 0.0245(6) 0.0414(8) 0.0276(7) 0.0037(6) -0.0016(5) -0.0009(6)
O7 0.028(3) 0.031(3) 0.025(3) 0.001(2) 0.002(2) -0.005(2)
O5 0.028(3) 0.036(3) 0.024(3) -0.005(2) 0.000(2) -0.002(2)
O3 0.028(3) 0.035(3) 0.019(2) -0.002(2) 0.002(2) 0.009(2)
O8 0.038(3) 0.045(4) 0.027(3) -0.003(3) 0.002(2) 0.005(3)
O1 0.033(3) 0.030(3) 0.019(2) 0.000(2) 0.002(2) 0.006(2)
O6 0.041(3) 0.042(3) 0.025(3) 0.005(2) -0.001(2) 0.004(3)
O2 0.033(3) 0.041(3) 0.035(3) -0.005(3) -0.001(2) -0.003(2)
O4 0.036(3) 0.042(3) 0.027(3) -0.002(2) 0.007(2) -0.004(3)
N2 0.025(3) 0.036(4) 0.014(3) -0.003(3) 0.004(2) -0.005(3)
N3 0.028(3) 0.029(4) 0.021(3) 0.003(3) -0.003(3) -0.002(3)
N1 0.015(3) 0.030(3) 0.026(3) -0.003(3) -0.002(2) 0.002(2)
N5 0.024(3) 0.030(4) 0.024(3) -0.001(3) -0.003(2) -0.002(3)
N6 0.018(3) 0.034(4) 0.025(3) -0.004(3) 0.001(2) -0.001(3)
N4 0.015(3) 0.036(4) 0.025(3) -0.002(3) 0.002(2) 0.001(3)
N7 0.024(3) 0.034(4) 0.022(3) 0.000(3) 0.004(2) 0.002(3)
C41 0.019(3) 0.027(4) 0.018(3) -0.003(3) -0.006(3) -0.002(3)
C132 0.026(3) 0.044(5) 0.017(3) -0.004(3) 0.001(3) -0.001(3)
N8 0.021(3) 0.032(4) 0.024(3) 0.002(3) 0.001(2) 0.001(3)
C93 0.030(4) 0.043(5) 0.020(3) -0.003(3) 0.004(3) -0.004(3)
C91 0.0152(18) 0.038(3) 0.024(2) 0.0002(18) -0.0001(15) -0.0031(17)
C123 0.013(3) 0.045(5) 0.027(4) -0.002(3) -0.001(3) -0.007(3)
C28 0.014(3) 0.034(4) 0.035(4) 0.005(3) 0.005(3) -0.006(3)
C137 0.033(4) 0.031(4) 0.021(3) 0.001(3) 0.005(3) -0.006(3)
C95 0.015(3) 0.043(5) 0.038(4) -0.006(4) 0.001(3) -0.002(3)
C181 0.047(5) 0.022(4) 0.025(4) 0.000(3) 0.000(3) 0.005(3)
C324 0.021(4) 0.048(5) 0.026(4) 0.005(4) -0.001(3) 0.001(3)
C186 0.039(4) 0.033(5) 0.027(4) 0.003(4) 0.001(3) 0.003(4)
C6 0.011(3) 0.041(5) 0.027(4) 0.000(3) -0.001(3) -0.002(3)
C5 0.023(4) 0.044(5) 0.021(3) 0.009(3) -0.005(3) -0.003(3)
C4 0.040(4) 0.042(5) 0.012(3) 0.002(3) -0.003(3) -0.001(4)
C290 0.020(3) 0.047(5) 0.029(4) 0.002(4) 0.004(3) -0.003(3)
C198 0.027(4) 0.042(5) 0.023(4) 0.002(3) 0.003(3) -0.002(3)
C29 0.014(3) 0.039(5) 0.032(4) 0.005(3) 0.001(3) 0.000(3)
C18 0.012(3) 0.045(5) 0.012(3) -0.005(3) -0.001(2) -0.003(3)
C40 0.029(4) 0.029(4) 0.031(4) -0.001(3) 0.000(3) -0.001(3)
C94 0.034(4) 0.041(5) 0.026(4) -0.008(4) 0.007(3) -0.003(4)
C212 0.020(4) 0.035(5) 0.043(5) -0.003(4) -0.001(3) 0.004(3)
C192 0.023(4) 0.040(5) 0.024(4) -0.001(3) 0.007(3) 0.004(3)
C193 0.028(4) 0.031(4) 0.036(4) 0.000(3) 0.007(3) -0.001(3)
C200 0.034(4) 0.035(5) 0.025(4) -0.004(3) -0.002(3) -0.001(3)
C227 0.007(3) 0.039(5) 0.033(4) 0.000(3) 0.005(3) -0.003(3)
C108 0.031(4) 0.042(5) 0.010(3) -0.002(3) 0.002(3) 0.001(3)
C79 0.022(4) 0.043(5) 0.026(4) -0.006(3) -0.001(3) -0.003(3)
C288 0.014(3) 0.042(5) 0.021(4) 0.001(3) 0.001(3) 0.001(3)
C12 0.027(4) 0.035(4) 0.023(4) -0.003(3) -0.001(3) -0.003(3)
C289 0.030(4) 0.035(4) 0.021(4) -0.002(3) 0.004(3) 0.002(3)
C11 0.027(4) 0.037(5) 0.017(3) -0.004(3) -0.001(3) -0.001(3)
C276 0.021(3) 0.043(5) 0.020(3) 0.001(3) 0.002(3) -0.001(3)
C234 0.026(4) 0.046(5) 0.021(4) -0.001(3) 0.004(3) -0.003(3)
C77 0.039(4) 0.035(5) 0.030(4) -0.004(4) 0.002(3) 0.002(4)
C282 0.021(4) 0.047(5) 0.020(3) 0.003(3) -0.010(3) 0.002(3)
C106 0.025(4) 0.033(4) 0.026(4) 0.000(3) -0.002(3) 0.000(3)
C182 0.013(3) 0.035(4) 0.020(3) -0.004(3) 0.001(3) 0.000(3)
C342 0.013(3) 0.040(5) 0.030(4) 0.001(3) -0.001(3) -0.006(3)
C19 0.013(3) 0.044(5) 0.024(3) -0.007(3) -0.008(3) 0.000(3)
C122 0.018(4) 0.042(5) 0.041(4) 0.000(4) -0.002(3) -0.003(3)
C46 0.040(4) 0.042(5) 0.019(3) 0.000(3) -0.003(3) -0.002(4)
C217 0.044(5) 0.058(6) 0.031(4) 0.005(4) 0.002(4) -0.017(4)
C259 0.034(4) 0.034(5) 0.032(4) 0.000(4) 0.003(3) -0.002(4)
C203 0.029(4) 0.035(4) 0.025(4) -0.002(3) 0.011(3) -0.003(3)
C213 0.021(4) 0.040(5) 0.034(4) 0.001(4) 0.001(3) 0.001(3)
C33 0.015(3) 0.052(5) 0.031(4) 0.008(4) -0.004(3) -0.004(3)
C21 0.022(3) 0.040(4) 0.021(3) 0.000(3) 0.005(3) 0.006(3)
C325 0.026(4) 0.050(6) 0.030(4) -0.002(4) 0.004(3) -0.002(4)
C323 0.030(4) 0.034(5) 0.037(4) 0.003(4) 0.002(3) 0.002(3)
C239 0.020(4) 0.054(6) 0.031(4) -0.008(4) -0.002(3) 0.006(4)
C162 0.023(4) 0.042(5) 0.027(4) -0.006(3) -0.001(3) -0.006(3)
C78 0.013(3) 0.045(5) 0.024(4) 0.002(3) 0.005(3) 0.002(3)
C35 0.022(3) 0.032(4) 0.020(3) 0.003(3) 0.006(3) -0.001(3)
C305 0.023(4) 0.033(4) 0.037(4) -0.005(3) 0.009(3) -0.009(3)
C167 0.024(4) 0.040(5) 0.044(5) 0.002(4) -0.008(3) -0.002(3)
C47 0.022(4) 0.035(4) 0.034(4) -0.004(3) -0.005(3) 0.001(3)
C199 0.028(4) 0.032(4) 0.017(3) -0.004(3) 0.003(3) 0.001(3)
C252 0.031(4) 0.033(4) 0.019(3) 0.001(3) 0.005(3) -0.004(3)
C281 0.019(4) 0.034(4) 0.027(4) 0.004(3) -0.012(3) 0.001(3)
C179 0.027(4) 0.071(7) 0.027(4) -0.008(4) -0.001(3) -0.008(4)
C70 0.025(4) 0.044(5) 0.048(5) -0.006(4) 0.010(4) -0.003(4)
C55 0.038(4) 0.050(5) 0.018(3) -0.005(3) 0.006(3) 0.002(4)
C96 0.0152(18) 0.038(3) 0.024(2) 0.0002(18) -0.0001(15) -0.0031(17)
C92 0.0152(18) 0.038(3) 0.024(2) 0.0002(18) -0.0001(15) -0.0031(17)
C130 0.039(4) 0.024(4) 0.038(4) 0.000(3) -0.003(4) -0.002(3)
C240 0.037(4) 0.035(5) 0.022(4) -0.001(3) 0.001(3) 0.000(3)
C109 0.026(4) 0.037(5) 0.022(3) 0.000(3) 0.001(3) 0.001(3)
C283 0.034(4) 0.033(5) 0.034(4) 0.003(4) -0.004(3) 0.001(3)
C355 0.037(4) 0.038(5) 0.024(4) -0.006(3) 0.004(3) -0.001(4)
C293 0.031(4) 0.039(5) 0.031(4) -0.004(4) 0.001(3) 0.004(4)
C298 0.018(3) 0.039(5) 0.024(4) -0.001(3) 0.001(3) -0.001(3)
C102 0.026(4) 0.047(5) 0.029(4) 0.001(4) 0.000(3) -0.002(4)
C119 0.021(4) 0.056(6) 0.025(4) 0.000(4) 0.002(3) -0.005(4)
C45 0.031(4) 0.046(5) 0.040(5) 0.002(4) -0.003(3) -0.003(4)
C105 0.046(5) 0.027(5) 0.037(5) 0.010(4) 0.000(4) 0.004(4)
C285 0.057(5) 0.040(5) 0.024(4) -0.008(4) 0.002(4) 0.004(4)
C3 0.019(3) 0.040(5) 0.016(3) -0.003(3) 0.003(3) -0.001(3)
C16 0.036(4) 0.041(5) 0.026(4) -0.003(3) 0.001(3) -0.001(4)
C299 0.016(3) 0.037(5) 0.025(4) 0.001(3) 0.001(3) 0.001(3)
C118 0.021(3) 0.029(4) 0.033(4) -0.005(3) 0.004(3) -0.002(3)
C216 0.021(4) 0.046(5) 0.029(4) -0.001(4) -0.003(3) -0.006(3)
C85 0.032(4) 0.041(5) 0.032(4) -0.006(4) -0.002(3) 0.006(4)
C59 0.023(3) 0.047(5) 0.021(3) 0.000(3) 0.004(3) 0.002(3)
C343 0.021(4) 0.053(6) 0.032(4) 0.001(4) 0.000(3) 0.000(4)
C322 0.045(5) 0.038(5) 0.035(4) -0.005(4) -0.010(4) 0.008(4)
C14 0.047(5) 0.038(5) 0.038(5) -0.010(4) 0.009(4) 0.002(4)
C183 0.029(4) 0.031(4) 0.024(4) 0.003(3) 0.000(3) 0.002(3)
C178 0.032(4) 0.053(6) 0.027(4) 0.008(4) 0.007(3) 0.000(4)
C185 0.020(3) 0.045(5) 0.026(4) 0.000(3) 0.005(3) 0.001(3)
C184 0.023(4) 0.036(5) 0.025(4) -0.006(3) -0.002(3) 0.000(3)
C150 0.035(4) 0.045(5) 0.018(3) -0.001(3) 0.001(3) -0.002(4)
C72 0.022(3) 0.033(4) 0.023(3) 0.004(3) 0.002(3) -0.001(3)
C125 0.026(4) 0.033(4) 0.023(3) -0.001(3) 0.001(3) 0.001(3)
C39 0.022(4) 0.031(4) 0.044(5) 0.002(4) -0.006(3) -0.003(3)
C2 0.011(3) 0.039(4) 0.023(3) 0.000(3) 0.002(3) -0.001(3)
C208 0.017(3) 0.036(4) 0.029(4) -0.004(3) 0.000(3) 0.000(3)
C7 0.036(4) 0.048(5) 0.023(4) 0.005(4) 0.003(3) 0.005(4)
C30 0.016(3) 0.037(5) 0.055(5) 0.001(4) 0.001(3) -0.001(3)
C218 0.053(5) 0.034(5) 0.036(4) 0.010(4) -0.005(4) -0.016(4)
C349 0.026(4) 0.031(4) 0.032(4) 0.002(3) -0.003(3) -0.001(3)
C232 0.029(4) 0.042(5) 0.033(4) 0.000(4) 0.003(3) -0.005(4)
C67 0.034(4) 0.032(5) 0.037(4) 0.002(4) 0.008(3) 0.004(3)
C13 0.035(4) 0.038(5) 0.031(4) -0.002(4) 0.005(3) 0.003(4)
C101 0.033(4) 0.027(4) 0.021(3) 0.002(3) 0.011(3) -0.001(3)
C311 0.045(2) 0.045(2) 0.0362(18) -0.0007(16) -0.0128(16) 0.0016(16)
C23 0.018(3) 0.046(5) 0.024(3) 0.006(3) -0.001(3) -0.003(3)
C196 0.036(4) 0.035(5) 0.026(4) -0.002(3) 0.001(3) 0.003(3)
C71 0.030(4) 0.040(5) 0.030(4) 0.001(4) 0.012(3) -0.003(3)
C166 0.034(4) 0.045(5) 0.049(5) -0.007(4) 0.008(4) -0.004(4)
C42 0.034(4) 0.037(5) 0.030(4) -0.002(3) -0.002(3) 0.004(3)
C113 0.017(3) 0.047(5) 0.027(4) -0.008(4) 0.000(3) -0.001(3)
C310 0.019(4) 0.049(5) 0.041(4) 0.000(4) 0.001(3) -0.006(3)
C187 0.044(5) 0.038(5) 0.030(4) -0.012(4) -0.003(3) 0.006(4)
C104 0.042(5) 0.038(5) 0.041(5) 0.011(4) 0.001(4) -0.001(4)
C286 0.044(5) 0.040(5) 0.025(4) -0.001(4) 0.000(3) 0.003(4)
C54 0.028(4) 0.041(5) 0.021(3) 0.003(3) 0.004(3) 0.002(3)
C75 0.046(5) 0.037(5) 0.052(5) 0.007(4) 0.003(4) -0.007(4)
C175 0.031(4) 0.049(6) 0.047(5) 0.011(4) 0.006(4) 0.001(4)
C202 0.022(4) 0.044(5) 0.028(4) 0.001(3) -0.004(3) 0.003(3)
C233 0.038(4) 0.040(5) 0.026(4) 0.006(4) 0.007(3) -0.003(4)
C235 0.039(5) 0.056(6) 0.029(4) 0.011(4) 0.015(4) 0.006(4)
C165 0.034(5) 0.051(6) 0.067(6) -0.024(5) 0.005(4) -0.003(4)
C155 0.041(5) 0.044(5) 0.036(4) -0.006(4) 0.001(4) -0.004(4)
C15 0.042(5) 0.050(6) 0.027(4) -0.010(4) 0.001(3) -0.001(4)
C76 0.028(4) 0.060(6) 0.035(4) 0.011(4) -0.003(3) -0.005(4)
C253 0.042(5) 0.028(4) 0.036(4) 0.003(3) 0.005(3) -0.001(3)
C136 0.056(5) 0.044(5) 0.021(4) 0.008(3) -0.009(3) -0.006(4)
C177 0.038(5) 0.079(8) 0.034(5) 0.013(5) -0.010(4) -0.022(5)
C22 0.011(3) 0.048(5) 0.024(4) 0.000(3) 0.007(3) -0.005(3)
C1 0.024(3) 0.029(4) 0.024(3) 0.001(3) -0.001(3) -0.004(3)
C43 0.065(6) 0.029(5) 0.037(5) -0.004(4) -0.009(4) 0.012(4)
C36 0.024(4) 0.039(5) 0.029(4) -0.002(3) -0.002(3) 0.004(3)
C291 0.023(4) 0.048(5) 0.038(4) -0.004(4) 0.001(3) -0.004(4)
C82 0.047(5) 0.037(5) 0.055(6) 0.001(4) -0.015(4) 0.005(4)
C302 0.047(5) 0.046(6) 0.035(5) 0.012(4) 0.002(4) 0.002(4)
C228 0.018(4) 0.058(6) 0.032(4) -0.002(4) 0.003(3) 0.002(4)
C272 0.025(3) 0.035(4) 0.023(3) 0.005(3) 0.004(3) -0.007(3)
C219 0.058(6) 0.029(5) 0.045(5) -0.001(4) -0.002(4) 0.001(4)
C300 0.015(3) 0.035(5) 0.042(4) 0.003(4) 0.000(3) 0.003(3)
C60 0.029(4) 0.036(5) 0.033(4) 0.005(4) 0.003(3) 0.001(3)
C271 0.030(4) 0.030(4) 0.023(3) 0.006(3) 0.007(3) 0.001(3)
C315 0.045(2) 0.045(2) 0.0362(18) -0.0007(16) -0.0128(16) 0.0016(16)
C265 0.030(4) 0.037(5) 0.031(4) 0.003(3) -0.004(3) 0.000(3)
C201 0.011(3) 0.048(5) 0.027(4) -0.005(3) -0.003(3) -0.004(3)
C58 0.035(3) 0.065(4) 0.029(2) 0.007(2) 0.0141(19) 0.001(2)
C292 0.019(4) 0.054(6) 0.032(4) -0.001(4) 0.001(3) 0.002(4)
C74 0.029(4) 0.048(6) 0.052(5) -0.001(4) 0.002(4) -0.002(4)
C107 0.084(8) 0.022(5) 0.043(5) -0.007(4) 0.011(5) 0.017(5)
C352 0.045(5) 0.054(6) 0.021(4) -0.004(4) 0.002(3) -0.002(4)
C144 0.042(5) 0.031(4) 0.024(4) 0.000(3) 0.006(3) 0.004(4)
C87 0.026(4) 0.071(7) 0.023(4) -0.001(4) 0.011(3) -0.002(4)
C317 0.043(5) 0.041(5) 0.015(3) -0.002(3) -0.004(3) -0.004(4)
C341 0.025(4) 0.050(5) 0.039(4) 0.005(4) -0.004(3) 0.000(4)
C149 0.029(4) 0.037(5) 0.035(4) -0.002(4) 0.003(3) 0.003(3)
C138 0.047(5) 0.033(5) 0.027(4) 0.004(3) 0.004(3) 0.003(4)
C172 0.044(5) 0.053(6) 0.064(6) -0.002(5) 0.017(5) 0.006(5)
C66 0.029(4) 0.039(5) 0.025(4) -0.004(3) 0.001(3) 0.003(4)
C257 0.033(4) 0.036(5) 0.034(4) 0.003(4) -0.007(3) -0.004(3)
C274 0.026(4) 0.046(5) 0.025(4) 0.010(4) -0.002(3) -0.004(3)
C44 0.040(5) 0.041(5) 0.044(5) 0.000(4) 0.001(4) -0.010(4)
C135 0.070(7) 0.064(7) 0.038(5) 0.009(5) -0.016(5) 0.005(5)
C246 0.027(4) 0.043(5) 0.020(3) -0.004(3) 0.004(3) -0.006(3)
C158 0.032(5) 0.060(6) 0.049(5) 0.005(5) 0.006(4) -0.007(4)
C31 0.029(4) 0.039(5) 0.056(5) 0.022(4) -0.001(4) -0.003(4)
C303 0.035(4) 0.040(5) 0.027(4) 0.004(4) 0.008(3) 0.006(4)
C260 0.036(4) 0.047(6) 0.038(5) 0.001(4) -0.007(4) -0.005(4)
C24 0.019(3) 0.048(5) 0.028(4) 0.004(3) 0.002(3) 0.003(3)
C191 0.033(4) 0.033(5) 0.029(4) -0.002(3) 0.011(3) 0.002(3)
C270 0.052(5) 0.045(6) 0.034(4) -0.005(4) 0.013(4) 0.000(4)
C327 0.043(5) 0.059(6) 0.017(3) -0.002(4) 0.000(3) 0.006(4)
C350 0.016(4) 0.053(6) 0.044(5) 0.000(4) 0.002(3) 0.005(4)
C231 0.038(5) 0.032(5) 0.053(5) 0.006(4) 0.003(4) -0.003(4)
C340 0.038(5) 0.067(7) 0.041(5) 0.002(5) 0.002(4) -0.013(5)
C258 0.032(4) 0.040(5) 0.021(3) -0.002(3) 0.001(3) -0.003(3)
C84 0.040(5) 0.049(6) 0.047(5) 0.002(5) -0.011(4) 0.002(4)
C194 0.045(5) 0.030(5) 0.045(5) 0.003(4) 0.009(4) 0.003(4)
C56 0.035(3) 0.065(4) 0.029(2) 0.007(2) 0.0141(19) 0.001(2)
C209 0.045(5) 0.040(5) 0.033(4) -0.007(4) 0.000(4) 0.004(4)
C347 0.034(4) 0.041(5) 0.040(5) -0.001(4) -0.006(4) 0.000(4)
C73 0.033(4) 0.031(4) 0.031(4) 0.001(3) 0.001(3) -0.007(3)
C348 0.032(4) 0.046(5) 0.032(4) -0.005(4) -0.003(3) -0.009(4)
C215 0.019(3) 0.033(4) 0.028(4) -0.002(3) -0.018(3) 0.001(3)
C314 0.045(2) 0.045(2) 0.0362(18) -0.0007(16) -0.0128(16) 0.0016(16)
C50 0.039(5) 0.057(7) 0.057(6) 0.006(5) 0.005(4) -0.001(5)
C326 0.042(5) 0.055(6) 0.037(5) 0.000(4) -0.017(4) -0.002(4)
C173 0.082(8) 0.030(5) 0.056(6) 0.002(4) 0.009(5) 0.001(5)
C51 0.035(5) 0.052(6) 0.053(6) -0.001(5) 0.011(4) 0.010(4)
C220 0.026(4) 0.040(5) 0.029(4) -0.001(3) -0.001(3) -0.006(3)
C195 0.044(5) 0.042(5) 0.030(4) 0.010(4) 0.004(3) 0.007(4)
C245 0.042(5) 0.040(5) 0.040(5) 0.004(4) 0.018(4) 0.000(4)
C20 0.008(3) 0.042(5) 0.024(3) 0.001(3) -0.002(2) 0.001(3)
C164 0.038(5) 0.067(7) 0.037(5) -0.015(5) 0.002(4) -0.011(5)
C90 0.044(5) 0.046(5) 0.027(4) -0.005(4) 0.014(3) -0.006(4)
C53 0.031(4) 0.036(5) 0.033(4) 0.002(4) 0.001(3) 0.003(3)
C223 0.044(5) 0.073(7) 0.040(5) -0.008(5) -0.008(4) -0.005(5)
C204 0.029(4) 0.051(6) 0.037(4) -0.005(4) -0.005(3) -0.007(4)
C142 0.063(6) 0.038(5) 0.031(4) 0.000(4) 0.019(4) -0.002(4)
C238 0.040(5) 0.065(6) 0.020(4) 0.000(4) 0.004(3) 0.005(4)
C330 0.029(4) 0.044(5) 0.025(4) 0.002(3) -0.005(3) -0.001(4)
C275 0.023(4) 0.051(6) 0.024(4) 0.006(4) -0.003(3) 0.002(4)
C34 0.055(6) 0.042(6) 0.049(5) -0.017(4) -0.002(4) -0.007(4)
C126 0.045(5) 0.033(5) 0.023(4) -0.003(3) 0.003(3) 0.000(4)
C237 0.037(5) 0.061(6) 0.027(4) 0.006(4) 0.003(3) 0.002(4)
C148 0.032(4) 0.044(5) 0.041(5) 0.002(4) -0.006(4) 0.006(4)
C151 0.031(4) 0.053(6) 0.039(5) -0.005(4) -0.002(4) 0.002(4)
C52 0.042(5) 0.039(5) 0.044(5) 0.001(4) 0.013(4) 0.000(4)
C97 0.028(4) 0.040(5) 0.026(4) -0.009(3) 0.004(3) 0.004(3)
C176 0.054(6) 0.055(6) 0.035(5) 0.002(4) -0.023(4) -0.009(5)
C139 0.076(7) 0.032(5) 0.029(4) -0.003(4) 0.002(4) 0.007(5)
C62 0.042(5) 0.050(6) 0.035(4) 0.000(4) 0.012(4) 0.006(4)
C17 0.060(6) 0.030(5) 0.037(5) 0.007(4) -0.010(4) 0.015(4)
C127 0.050(5) 0.045(6) 0.045(5) 0.006(4) -0.008(4) 0.009(4)
C333 0.036(5) 0.055(6) 0.060(6) -0.011(5) -0.007(4) -0.009(4)
C247 0.027(4) 0.049(5) 0.024(4) -0.006(4) 0.008(3) -0.006(4)
C236 0.062(6) 0.037(5) 0.039(5) 0.003(4) 0.004(4) 0.012(4)
C88 0.029(4) 0.058(6) 0.025(4) -0.008(4) 0.006(3) 0.000(4)
C32 0.034(4) 0.056(6) 0.039(5) 0.017(4) -0.014(4) -0.006(4)
C114 0.029(2) 0.091(4) 0.051(3) -0.013(3) 0.002(2) 0.015(3)
C180 0.040(5) 0.055(6) 0.029(4) -0.004(4) 0.002(4) -0.006(4)
C121 0.029(4) 0.040(5) 0.047(5) -0.016(4) -0.002(4) -0.004(4)
C304 0.042(5) 0.043(5) 0.037(5) -0.002(4) 0.009(4) 0.008(4)
C241 0.032(4) 0.047(6) 0.044(5) -0.002(4) -0.004(4) 0.005(4)
C48 0.032(4) 0.047(5) 0.028(4) 0.008(4) -0.001(3) -0.006(4)
C49 0.034(5) 0.043(6) 0.061(6) 0.003(5) 0.001(4) 0.002(4)
C80 0.053(6) 0.043(6) 0.047(5) 0.000(4) -0.001(4) 0.010(4)
C89 0.030(4) 0.062(6) 0.032(4) -0.006(4) 0.006(3) -0.014(4)
C264 0.017(4) 0.093(8) 0.033(4) -0.001(5) 0.003(3) 0.004(4)
C360 0.010(3) 0.066(6) 0.054(5) 0.004(5) 0.003(3) 0.005(4)
C26 0.025(4) 0.070(7) 0.054(5) 0.021(5) 0.005(4) 0.006(4)
C329 0.029(4) 0.108(9) 0.022(4) -0.001(5) -0.002(3) 0.014(5)
C81 0.065(7) 0.037(5) 0.053(6) 0.007(4) 0.004(5) 0.004(5)
C99 0.058(6) 0.041(6) 0.076(7) -0.019(5) 0.038(5) -0.013(4)
C301 0.031(4) 0.039(5) 0.053(5) 0.016(4) 0.001(4) 0.003(4)
C112 0.020(4) 0.055(6) 0.030(4) 0.002(4) 0.004(3) -0.005(4)
C284 0.051(5) 0.035(5) 0.048(5) -0.012(4) -0.009(4) 0.006(4)
C37 0.036(5) 0.044(5) 0.052(5) -0.014(4) -0.012(4) 0.008(4)
C250 0.065(6) 0.049(6) 0.031(4) 0.000(4) 0.021(4) -0.010(5)
C356 0.041(5) 0.056(6) 0.040(5) 0.003(4) -0.007(4) -0.011(4)
C110 0.032(4) 0.042(5) 0.026(4) -0.003(3) -0.002(3) 0.002(4)
C157 0.018(2) 0.055(3) 0.032(2) 0.006(2) 0.0033(18) 0.003(2)
C27 0.036(5) 0.059(7) 0.040(5) 0.018(5) 0.001(4) 0.000(4)
C321 0.052(6) 0.044(6) 0.057(6) -0.020(5) -0.020(5) 0.008(4)
C273 0.027(4) 0.031(4) 0.028(4) 0.001(3) -0.003(3) -0.001(3)
C168 0.0245(6) 0.0414(8) 0.0276(7) 0.0037(6) -0.0016(5) -0.0009(6)
C226 0.017(4) 0.046(5) 0.042(4) 0.004(4) -0.005(3) 0.001(3)
C248 0.040(5) 0.064(6) 0.035(4) -0.009(4) -0.001(4) 0.000(4)
C210 0.040(5) 0.056(6) 0.039(5) -0.015(4) 0.002(4) 0.006(4)
C103 0.038(5) 0.046(6) 0.031(4) 0.008(4) 0.005(4) -0.008(4)
C205 0.017(4) 0.094(9) 0.057(6) -0.033(6) -0.003(4) -0.005(5)
C344 0.027(4) 0.052(6) 0.046(5) 0.014(4) -0.005(4) -0.004(4)
C133 0.034(4) 0.057(6) 0.037(4) -0.004(4) -0.001(3) -0.001(4)
C83 0.026(4) 0.057(7) 0.068(7) 0.005(5) -0.014(4) -0.002(4)
C346 0.043(5) 0.035(5) 0.060(6) -0.007(4) -0.012(4) 0.001(4)
C211 0.020(4) 0.051(6) 0.071(6) -0.020(5) 0.010(4) -0.001(4)
C161 0.018(2) 0.055(3) 0.032(2) 0.006(2) 0.0033(18) 0.003(2)
C306 0.031(4) 0.042(5) 0.039(5) 0.005(4) 0.003(4) -0.002(4)
C38 0.041(5) 0.028(4) 0.046(5) -0.005(4) -0.002(4) 0.007(4)
C243 0.044(5) 0.038(5) 0.063(6) -0.005(5) -0.024(5) -0.001(4)
C318 0.041(5) 0.043(5) 0.036(4) -0.003(4) -0.007(4) 0.005(4)
C57 0.035(3) 0.065(4) 0.029(2) 0.007(2) 0.0141(19) 0.001(2)
C63 0.048(5) 0.058(6) 0.026(4) -0.004(4) 0.005(4) -0.005(5)
C336 0.021(3) 0.044(5) 0.024(3) -0.010(3) -0.002(3) -0.003(3)
C222 0.017(3) 0.055(6) 0.032(4) -0.005(4) 0.005(3) -0.006(3)
C120 0.032(4) 0.048(5) 0.030(4) -0.012(4) 0.006(3) -0.004(4)
C156 0.018(2) 0.055(3) 0.032(2) 0.006(2) 0.0033(18) 0.003(2)
C69 0.023(4) 0.056(6) 0.048(5) -0.003(4) -0.009(3) 0.002(4)
C309 0.052(6) 0.048(6) 0.061(6) -0.005(5) -0.021(5) -0.007(5)
C255 0.063(6) 0.026(4) 0.033(4) -0.001(3) -0.001(4) 0.008(4)
C254 0.048(5) 0.039(5) 0.040(5) -0.005(4) -0.008(4) -0.001(4)
C229 0.033(4) 0.048(6) 0.041(5) -0.007(4) 0.007(4) -0.006(4)
C163 0.032(4) 0.053(6) 0.033(4) -0.005(4) 0.003(3) -0.010(4)
C320 0.073(7) 0.037(5) 0.044(5) -0.010(4) -0.004(5) 0.018(5)
C242 0.035(5) 0.042(6) 0.066(6) 0.001(5) -0.003(4) -0.006(4)
C190 0.039(5) 0.056(6) 0.051(5) -0.016(5) -0.010(4) -0.003(4)
C146 0.038(5) 0.080(8) 0.029(4) -0.003(5) 0.009(4) -0.011(5)
C261 0.034(5) 0.057(6) 0.051(5) 0.005(5) 0.012(4) -0.003(4)
C287 0.063(6) 0.050(6) 0.026(4) 0.004(4) 0.009(4) -0.023(5)
C262 0.054(6) 0.065(7) 0.033(5) -0.004(5) 0.003(4) 0.001(5)
C152 0.029(4) 0.057(6) 0.040(5) 0.007(4) -0.004(4) 0.001(4)
C351 0.039(5) 0.071(7) 0.023(4) -0.003(4) -0.004(3) 0.005(5)
C335 0.041(5) 0.046(5) 0.033(4) 0.000(4) 0.002(4) 0.001(4)
C214 0.040(5) 0.047(6) 0.035(4) 0.005(4) -0.005(4) 0.005(4)
C277 0.073(4) 0.059(4) 0.078(4) 0.025(3) 0.003(3) -0.018(3)
C124 0.061(6) 0.043(6) 0.035(5) 0.010(4) 0.005(4) -0.009(5)
C154 0.040(5) 0.055(6) 0.057(6) -0.008(5) -0.006(4) 0.007(5)
C197 0.061(6) 0.047(6) 0.032(4) -0.008(4) -0.009(4) -0.017(5)
C145 0.032(4) 0.068(7) 0.028(4) 0.000(4) 0.003(3) 0.001(4)
C244 0.060(6) 0.046(6) 0.038(5) -0.003(4) -0.005(4) -0.006(5)
C338 0.028(4) 0.082(8) 0.048(5) -0.001(5) -0.002(4) 0.008(5)
C339 0.036(5) 0.094(9) 0.040(5) -0.009(6) 0.010(4) 0.000(5)
C266 0.053(6) 0.038(5) 0.040(5) -0.005(4) 0.001(4) -0.001(4)
C221 0.018(3) 0.044(5) 0.029(4) 0.006(4) 0.004(3) -0.003(3)
C143 0.038(4) 0.040(5) 0.022(4) 0.002(3) 0.008(3) -0.004(4)
C111 0.007(3) 0.059(6) 0.032(4) -0.006(4) 0.001(3) 0.002(3)
C159 0.023(4) 0.076(7) 0.044(5) 0.006(5) 0.018(4) 0.011(4)
C61 0.034(4) 0.044(5) 0.041(5) 0.000(4) 0.005(4) 0.001(4)
C249 0.054(5) 0.062(7) 0.040(5) -0.003(5) 0.025(4) -0.007(5)
C337 0.023(4) 0.055(6) 0.038(4) 0.000(4) -0.005(3) 0.005(4)
C268 0.053(6) 0.036(5) 0.060(6) -0.005(5) 0.017(5) -0.013(4)
C319 0.046(5) 0.053(6) 0.047(5) -0.015(5) -0.008(4) 0.012(5)
C169 0.033(4) 0.057(6) 0.031(4) 0.004(4) 0.005(3) -0.007(4)
C129 0.046(5) 0.037(5) 0.050(5) -0.002(4) -0.009(4) -0.003(4)
C64 0.040(5) 0.092(9) 0.029(4) 0.002(5) -0.001(4) -0.018(5)
C269 0.053(6) 0.037(5) 0.050(5) 0.003(4) 0.011(4) 0.000(4)
C153 0.044(5) 0.050(6) 0.055(6) -0.005(5) -0.009(4) 0.006(4)
C251 0.062(6) 0.046(6) 0.034(5) 0.007(4) 0.017(4) -0.002(5)
C140 0.073(7) 0.034(5) 0.050(5) 0.002(4) 0.006(5) -0.011(5)
C354 0.049(5) 0.046(5) 0.029(4) -0.009(4) -0.017(4) 0.009(4)
C332 0.026(4) 0.055(6) 0.070(6) -0.001(5) -0.005(4) -0.001(4)
C147 0.044(5) 0.057(6) 0.029(4) -0.005(4) -0.001(4) 0.003(4)
C225 0.036(5) 0.069(8) 0.064(7) -0.005(6) -0.019(5) -0.002(5)
C263 0.050(6) 0.094(10) 0.036(5) -0.012(6) -0.004(4) 0.014(6)
C86 0.028(4) 0.051(5) 0.025(4) -0.002(4) 0.003(3) -0.006(4)
C359 0.026(4) 0.054(7) 0.097(9) 0.007(6) 0.025(5) -0.001(4)
C256 0.045(5) 0.038(5) 0.037(4) 0.004(4) -0.007(4) 0.005(4)
C131 0.038(4) 0.036(4) 0.020(3) -0.003(3) 0.001(3) 0.004(3)
C230 0.044(5) 0.039(5) 0.060(6) -0.020(5) -0.002(4) -0.007(4)
C267 0.022(4) 0.056(6) 0.073(7) -0.002(5) 0.009(4) -0.005(4)
C134 0.042(5) 0.093(9) 0.041(5) -0.001(5) -0.019(4) 0.002(5)
C294 0.048(3) 0.103(6) 0.098(5) 0.034(4) 0.016(3) -0.014(4)
C279 0.073(4) 0.059(4) 0.078(4) 0.025(3) 0.003(3) -0.018(3)
C188 0.051(5) 0.033(5) 0.053(5) -0.014(4) -0.020(4) 0.001(4)
C358 0.049(6) 0.037(5) 0.066(6) -0.002(5) 0.024(5) -0.005(4)
C68 0.021(4) 0.055(6) 0.042(5) 0.004(4) 0.000(3) 0.005(4)
C353 0.064(6) 0.041(6) 0.043(5) -0.006(4) -0.011(4) 0.017(5)
C160 0.027(4) 0.079(8) 0.037(5) 0.003(5) 0.013(3) 0.009(4)
C224 0.031(5) 0.079(8) 0.055(6) -0.007(6) -0.008(4) -0.010(5)
C331 0.038(5) 0.050(6) 0.050(5) -0.002(5) 0.000(4) 0.001(4)
C206 0.027(4) 0.079(8) 0.071(7) -0.035(6) -0.005(4) 0.002(5)
C307 0.060(6) 0.031(5) 0.075(7) 0.004(5) -0.009(5) -0.003(5)
C328 0.058(6) 0.105(10) 0.022(4) 0.002(5) 0.005(4) 0.014(6)
C65 0.041(5) 0.070(7) 0.030(4) 0.010(4) -0.007(4) -0.010(5)
C366 0.057(6) 0.082(8) 0.043(5) -0.010(5) 0.004(5) 0.005(6)
C25 0.039(5) 0.075(8) 0.049(5) -0.010(5) -0.011(4) 0.024(5)
C334 0.061(6) 0.034(5) 0.072(7) -0.008(5) -0.002(5) -0.004(5)
C100 0.029(4) 0.057(6) 0.069(6) -0.012(5) 0.021(4) 0.000(4)
C312 0.045(2) 0.045(2) 0.0362(18) -0.0007(16) -0.0128(16) 0.0016(16)
C128 0.089(8) 0.022(5) 0.056(6) 0.006(4) -0.004(5) 0.010(5)
C117 0.029(2) 0.091(4) 0.051(3) -0.013(3) 0.002(2) 0.015(3)
C345 0.039(5) 0.042(6) 0.073(7) 0.020(5) -0.013(5) -0.012(4)
C174 0.053(6) 0.044(6) 0.061(6) 0.012(5) -0.002(5) 0.005(5)
C170 0.085(8) 0.045(6) 0.053(6) -0.003(5) 0.005(6) 0.011(6)
C357 0.070(7) 0.045(6) 0.036(5) 0.000(4) 0.012(5) -0.003(5)
C141 0.077(7) 0.042(6) 0.055(6) -0.002(5) 0.044(5) -0.013(5)
C189 0.052(6) 0.083(8) 0.041(5) -0.024(5) 0.012(4) -0.017(5)
C308 0.072(7) 0.033(6) 0.091(8) -0.007(5) -0.016(6) -0.015(5)
C171 0.066(7) 0.046(7) 0.073(7) -0.003(6) 0.008(6) 0.000(5)
C10 0.029(5) 0.056(7) 0.093(8) 0.011(6) -0.026(5) 0.000(4)
C8 0.057(6) 0.044(6) 0.056(6) 0.022(5) -0.021(5) -0.003(5)
C362 0.046(5) 0.104(9) 0.037(5) 0.019(5) 0.006(4) -0.017(6)
C313 0.045(2) 0.045(2) 0.0362(18) -0.0007(16) -0.0128(16) 0.0016(16)
C116 0.029(2) 0.091(4) 0.051(3) -0.013(3) 0.002(2) 0.015(3)
C377 0.126(5) 0.087(4) 0.058(3) 0.015(3) -0.004(3) 0.013(4)
C365 0.055(6) 0.075(9) 0.087(8) -0.004(7) 0.018(6) 0.023(6)
C115 0.029(2) 0.091(4) 0.051(3) -0.013(3) 0.002(2) 0.015(3)
C378 0.126(5) 0.087(4) 0.058(3) 0.015(3) -0.004(3) 0.013(4)
C295 0.048(3) 0.103(6) 0.098(5) 0.034(4) 0.016(3) -0.014(4)
C367 0.135(5) 0.070(4) 0.058(3) 0.002(3) 0.021(3) 0.003(3)
C9 0.137(12) 0.090(10) 0.029(5) 0.033(6) 0.019(6) 0.054(9)
C361 0.053(6) 0.089(9) 0.043(5) 0.001(5) -0.011(4) -0.004(6)
C372 0.135(5) 0.070(4) 0.058(3) 0.002(3) 0.021(3) 0.003(3)
C363 0.039(5) 0.131(12) 0.057(6) 0.027(7) 0.000(5) -0.008(7)
C368 0.135(5) 0.070(4) 0.058(3) 0.002(3) 0.021(3) 0.003(3)
C207 0.058(7) 0.085(9) 0.077(8) 0.020(7) -0.024(6) -0.029(6)
C376 0.126(5) 0.087(4) 0.058(3) 0.015(3) -0.004(3) 0.013(4)
C383 0.100(5) 0.105(5) 0.102(4) 0.012(4) 0.032(4) 0.013(4)
C384 0.100(5) 0.105(5) 0.102(4) 0.012(4) 0.032(4) 0.013(4)
C379 0.100(5) 0.105(5) 0.102(4) 0.012(4) 0.032(4) 0.013(4)
C380 0.100(5) 0.105(5) 0.102(4) 0.012(4) 0.032(4) 0.013(4)
C381 0.100(5) 0.105(5) 0.102(4) 0.012(4) 0.032(4) 0.013(4)
C382 0.100(5) 0.105(5) 0.102(4) 0.012(4) 0.032(4) 0.013(4)
C297 0.048(3) 0.103(6) 0.098(5) 0.034(4) 0.016(3) -0.014(4)
C374 0.126(5) 0.087(4) 0.058(3) 0.015(3) -0.004(3) 0.013(4)
C364 0.035(6) 0.097(11) 0.136(12) 0.011(9) 0.028(6) -0.006(6)
C373 0.126(5) 0.087(4) 0.058(3) 0.015(3) -0.004(3) 0.013(4)
C278 0.073(4) 0.059(4) 0.078(4) 0.025(3) 0.003(3) -0.018(3)
C371 0.135(5) 0.070(4) 0.058(3) 0.002(3) 0.021(3) 0.003(3)
C98 0.100(9) 0.138(13) 0.029(5) -0.035(6) -0.021(5) 0.062(9)
C375 0.126(5) 0.087(4) 0.058(3) 0.015(3) -0.004(3) 0.013(4)
C316 0.045(2) 0.045(2) 0.0362(18) -0.0007(16) -0.0128(16) 0.0016(16)
C280 0.073(4) 0.059(4) 0.078(4) 0.025(3) 0.003(3) -0.018(3)
C369 0.135(5) 0.070(4) 0.058(3) 0.002(3) 0.021(3) 0.003(3)
C296 0.048(3) 0.103(6) 0.098(5) 0.034(4) 0.016(3) -0.014(4)
C370 0.135(5) 0.070(4) 0.058(3) 0.002(3) 0.021(3) 0.003(3)

loop_
_atom_type_symbol
_atom_type_description
_atom_type_scat_dispersion_real
_atom_type_scat_dispersion_imag
_atom_type_scat_source
C C 0.0181 0.0091 'International Tables Vol C Tables 4.2.6.8 and 6.1.1.4'
H H 0.0000 0.0000 'International Tables Vol C Tables 4.2.6.8 and 6.1.1.4'
Al Al 0.2130 0.2455 'International Tables Vol C Tables 4.2.6.8 and 6.1.1.4'
N N 0.0311 0.0180 'International Tables Vol C Tables 4.2.6.8 and 6.1.1.4'
Ni Ni -3.0029 0.5091 'International Tables Vol C Tables 4.2.6.8 and 6.1.1.4'
O O 0.0492 0.0322 'International Tables Vol C Tables 4.2.6.8 and 6.1.1.4'
P P 0.2955 0.4335 'International Tables Vol C Tables 4.2.6.8 and 6.1.1.4'

loop_
_exptl_crystal_face_index_h
_exptl_crystal_face_index_k
_exptl_crystal_face_index_l
_exptl_crystal_face_perp_dist
8 -19 -5 0.0333
-7 20 6 0.0225
-2 23 -9 0.0504
10 10 -6 0.0370
5 -22 7 0.0609
-9 -12 7 0.0333

loop_
_geom_angle_atom_site_label_1
_geom_angle_atom_site_label_2
_geom_angle_atom_site_label_3
_geom_angle
_geom_angle_site_symmetry_1
_geom_angle_site_symmetry_3
_geom_angle_publ_flag
P9 Ni2 Al2 109.24(9) . . ?
P9 Ni2 H 102(5) . . ?
P6 Ni2 P9 110.48(9) . . ?
P6 Ni2 Al2 73.21(8) . . ?
P6 Ni2 H 120(5) . . ?
P7 Ni2 P9 112.35(9) . . ?
P7 Ni2 P6 112.49(9) . . ?
P7 Ni2 Al2 131.68(9) . . ?
P7 Ni2 H 98(5) . . ?
Al2 Ni2 H 49(5) . . ?
P1 Ni1 P2 112.94(8) . . ?
P1 Ni1 P4 110.51(8) . . ?
P1 Ni1 Al1 73.95(8) . . ?
P1 Ni1 HA 115(5) . . ?
P2 Ni1 P4 112.84(8) . . ?
P2 Ni1 Al1 131.29(9) . . ?
P2 Ni1 HA 105(5) . . ?
P4 Ni1 Al1 108.28(9) . . ?
P4 Ni1 HA 99(5) . . ?
Al1 Ni1 HA 42(5) . . ?
P12 Ni3 Al3 107.99(9) . . ?
P11 Ni3 P12 110.67(9) . . ?
P11 Ni3 P14 112.39(9) . . ?
P11 Ni3 Al3 73.51(8) . . ?
P14 Ni3 P12 113.12(9) . . ?
P14 Ni3 Al3 131.77(10) . . ?
P16 Ni4 P17 112.65(9) . . ?
P16 Ni4 P19 110.03(9) . . ?
P16 Ni4 Al4 73.62(9) . . ?
P17 Ni4 P19 113.08(9) . . ?
P17 Ni4 Al4 131.88(9) . . ?
P19 Ni4 Al4 108.05(8) . . ?
Ni1 P1 Al1 54.73(7) . . ?
C19 P1 Ni1 125.3(3) . . ?
C19 P1 Al1 83.2(3) . . ?
C19 P1 C1 98.2(3) . . ?
C35 P1 Ni1 109.2(2) . . ?
C35 P1 Al1 161.4(2) . . ?
C35 P1 C19 102.7(3) . . ?
C35 P1 C1 104.3(3) . . ?
C1 P1 Ni1 114.7(2) . . ?
C1 P1 Al1 92.0(3) . . ?
C162 P9 Ni2 119.0(2) . . ?
C162 P9 C156 99.9(4) . . ?
C168 P9 Ni2 111.2(3) . . ?
C168 P9 C162 104.4(4) . . ?
C168 P9 C156 100.8(4) . . ?
C156 P9 Ni2 119.2(3) . . ?
C41 P2 Ni1 114.8(2) . . ?
C41 P2 C47 100.4(3) . . ?
C47 P2 Ni1 117.5(3) . . ?
C54 P2 Ni1 119.4(2) . . ?
C54 P2 C41 104.0(4) . . ?
C54 P2 C47 97.7(3) . . ?
Ni2 P6 Al2 55.16(7) . . ?
C96 P6 Ni2 114.3(2) . . ?
C96 P6 Al2 92.1(3) . . ?
C109 P6 Ni2 126.3(3) . . ?
C109 P6 Al2 83.7(3) . . ?
C109 P6 C96 98.4(3) . . ?
C125 P6 Ni2 109.4(2) . . ?
C125 P6 Al2 161.2(2) . . ?
C125 P6 C96 105.1(3) . . ?
C125 P6 C109 100.8(3) . . ?
C137 P7 Ni2 116.9(2) . . ?
C137 P7 C143 100.4(4) . . ?
C137 P7 C131 102.5(4) . . ?
C143 P7 Ni2 117.5(3) . . ?
C131 P7 Ni2 119.3(3) . . ?
C131 P7 C143 96.6(4) . . ?
C227 P12 Ni3 121.0(2) . . ?
C227 P12 C233 103.0(4) . . ?
C227 P12 C221 100.1(4) . . ?
C233 P12 Ni3 110.8(3) . . ?
C221 P12 Ni3 119.2(3) . . ?
C221 P12 C233 99.6(4) . . ?
Ni4 P16 Al4 55.02(7) . . ?
C289 P16 Ni4 125.7(3) . . ?
C289 P16 Al4 82.3(3) . . ?
C305 P16 Ni4 109.1(3) . . ?
C305 P16 Al4 159.9(3) . . ?
C305 P16 C289 101.7(4) . . ?
C272 P16 Ni4 114.6(2) . . ?
C272 P16 Al4 92.3(3) . . ?
C272 P16 C289 97.2(3) . . ?
C272 P16 C305 106.5(4) . . ?
C78 P4 Ni1 112.0(3) . . ?
C78 P4 C72 103.3(4) . . ?
C78 P4 C66 99.8(3) . . ?
C72 P4 Ni1 119.8(2) . . ?
C72 P4 C66 100.4(4) . . ?
C66 P4 Ni1 118.7(3) . . ?
C78 P5 C79 102.8(4) . . ?
C85 P5 C79 97.3(4) . . ?
C85 P5 C78 101.0(4) . . ?
C259 P15 C265 98.3(4) . . ?
C259 P15 C258 99.4(4) . . ?
C265 P15 C258 104.7(4) . . ?
Ni3 P11 Al3 55.05(7) . . ?
C182 P11 Ni3 114.1(2) . . ?
C182 P11 Al3 91.6(3) . . ?
C199 P11 Ni3 125.7(2) . . ?
C199 P11 Al3 83.1(3) . . ?
C199 P11 C182 98.3(3) . . ?
C215 P11 Ni3 109.2(2) . . ?
C215 P11 Al3 161.5(2) . . ?
C215 P11 C182 104.9(3) . . ?
C215 P11 C199 102.4(3) . . ?
C323 P17 Ni4 117.6(3) . . ?
C311 P17 Ni4 118.1(3) . . ?
C311 P17 C323 98.6(4) . . ?
C317 P17 Ni4 115.9(2) . . ?
C317 P17 C323 100.1(4) . . ?
C317 P17 C311 103.6(4) . . ?
C252 P14 Ni3 116.9(2) . . ?
C252 P14 C246 103.0(4) . . ?
C252 P14 C258 100.2(3) . . ?
C246 P14 Ni3 118.6(2) . . ?
C246 P14 C258 97.5(3) . . ?
C258 P14 Ni3 117.3(3) . . ?
C234 P13 C233 100.0(4) . . ?
C240 P13 C234 96.3(4) . . ?
C240 P13 C233 103.8(4) . . ?
C355 P20 C348 102.2(4) . . ?
C349 P20 C355 97.3(4) . . ?
C349 P20 C348 100.1(4) . . ?
Ni1 Al1 P1 51.32(7) . . ?
Ni1 Al1 HA 38(5) . . ?
P1 Al1 HA 89(5) . . ?
O1 Al1 Ni1 130.49(18) . . ?
O1 Al1 P1 163.62(18) . . ?
O1 Al1 HA 96(5) . . ?
N2 Al1 Ni1 110.4(2) . . ?
N2 Al1 P1 81.0(2) . . ?
N2 Al1 O1 83.8(3) . . ?
N2 Al1 HA 131(5) . . ?
N1 Al1 Ni1 114.8(2) . . ?
N1 Al1 P1 87.5(2) . . ?
N1 Al1 O1 103.3(3) . . ?
N1 Al1 N2 109.0(3) . . ?
N1 Al1 HA 118(5) . . ?
C47 P3 C60 99.3(4) . . ?
C48 P3 C47 104.7(4) . . ?
C48 P3 C60 99.5(4) . . ?
C324 P18 C323 100.1(4) . . ?
C324 P18 C330 98.3(4) . . ?
C330 P18 C323 104.9(4) . . ?
C342 P19 Ni4 120.5(2) . . ?
C342 P19 C348 103.8(4) . . ?
C342 P19 C336 99.8(4) . . ?
C348 P19 Ni4 111.0(3) . . ?
C336 P19 Ni4 119.1(2) . . ?
C336 P19 C348 99.7(4) . . ?
C150 P8 C144 98.7(3) . . ?
C150 P8 C143 105.3(4) . . ?
C144 P8 C143 98.5(4) . . ?
Ni2 Al2 P6 51.64(7) . . ?
Ni2 Al2 H 40(4) . . ?
P6 Al2 H 91(4) . . ?
O3 Al2 Ni2 131.76(19) . . ?
O3 Al2 P6 164.01(18) . . ?
O3 Al2 H 97(4) . . ?
N3 Al2 Ni2 110.5(2) . . ?
N3 Al2 P6 80.8(2) . . ?
N3 Al2 O3 83.9(3) . . ?
N3 Al2 H 135(4) . . ?
N4 Al2 Ni2 115.2(2) . . ?
N4 Al2 P6 87.8(2) . . ?
N4 Al2 O3 101.5(3) . . ?
N4 Al2 N3 108.9(3) . . ?
N4 Al2 H 115(4) . . ?
Ni3 Al3 P11 51.44(7) . . ?
O5 Al3 Ni3 130.98(18) . . ?
O5 Al3 P11 163.50(19) . . ?
N5 Al3 Ni3 110.9(2) . . ?
N5 Al3 P11 81.5(2) . . ?
N5 Al3 O5 83.0(3) . . ?
N6 Al3 Ni3 115.4(2) . . ?
N6 Al3 P11 88.0(2) . . ?
N6 Al3 O5 102.3(3) . . ?
N6 Al3 N5 108.8(3) . . ?
Ni4 Al4 P16 51.36(7) . . ?
O7 Al4 Ni4 131.28(19) . . ?
O7 Al4 P16 163.19(18) . . ?
N7 Al4 Ni4 110.3(2) . . ?
N7 Al4 P16 80.8(2) . . ?
N7 Al4 O7 83.3(3) . . ?
N8 Al4 Ni4 115.3(2) . . ?
N8 Al4 P16 87.7(2) . . ?
N8 Al4 O7 102.6(3) . . ?
N8 Al4 N7 108.6(3) . . ?
C168 P10 C175 100.3(4) . . ?
C168 P10 C169 105.1(4) . . ?
C169 P10 C175 98.4(4) . . ?
C282 O7 Al4 111.9(5) . . ?
C282 O7 C287 119.7(6) . . ?
C287 O7 Al4 127.4(5) . . ?
C192 O5 Al3 111.9(4) . . ?
C192 O5 C197 119.6(6) . . ?
C197 O5 Al3 127.7(5) . . ?
C106 O3 Al2 111.7(5) . . ?
C106 O3 C107 119.8(6) . . ?
C107 O3 Al2 127.9(5) . . ?
C299 O8 C304 117.3(7) . . ?
C12 O1 Al1 111.8(4) . . ?
C12 O1 C17 119.8(6) . . ?
C17 O1 Al1 127.4(5) . . ?
C213 O6 C214 116.1(7) . . ?
C29 O2 C34 116.8(7) . . ?
C123 O4 C124 116.7(7) . . ?
C11 N2 Al1 110.3(5) . . ?
C2 N2 Al1 126.3(5) . . ?
C2 N2 C11 123.3(6) . . ?
C91 N3 Al2 126.6(5) . . ?
C101 N3 Al2 110.8(5) . . ?
C101 N3 C91 122.6(6) . . ?
C28 N1 Al1 122.3(5) . . ?
C18 N1 Al1 117.9(5) . . ?
C18 N1 C28 118.8(6) . . ?
C181 N5 Al3 126.9(5) . . ?
C191 N5 Al3 111.9(5) . . ?
C191 N5 C181 121.1(6) . . ?
C198 N6 Al3 117.8(5) . . ?
C198 N6 C208 118.4(6) . . ?
C208 N6 Al3 122.8(5) . . ?
C108 N4 Al2 118.1(5) . . ?
C108 N4 C118 118.6(6) . . ?
C118 N4 Al2 122.4(5) . . ?
C281 N7 Al4 110.5(5) . . ?
C271 N7 Al4 127.4(5) . . ?
C271 N7 C281 122.1(6) . . ?
C46 C41 P2 121.5(6) . . ?
C46 C41 C42 119.3(7) . . ?
C42 C41 P2 118.6(5) . . ?
C133 C132 H132 119.9 . . ?
C133 C132 C131 120.1(7) . . ?
C131 C132 H132 119.9 . . ?
C288 N8 Al4 117.4(5) . . ?
C288 N8 C298 120.1(6) . . ?
C298 N8 Al4 121.5(5) . . ?
C94 C93 H93 118.7 . . ?
C94 C93 C92 122.6(7) . . ?
C92 C93 H93 118.7 . . ?
N3 C91 C96 120.7(6) . . ?
N3 C91 C92 122.8(7) . . ?
C96 C91 C92 116.4(7) . . ?
O4 C123 C118 114.6(7) . . ?
C122 C123 O4 123.2(8) . . ?
C122 C123 C118 122.2(7) . . ?
C29 C28 N1 123.1(7) . . ?
C33 C28 N1 119.0(7) . . ?
C33 C28 C29 117.7(7) . . ?
C138 C137 P7 120.1(6) . . ?
C138 C137 C142 118.7(8) . . ?
C142 C137 P7 120.7(7) . . ?
C94 C95 H95 118.6 . . ?
C96 C95 H95 118.6 . . ?
C96 C95 C94 122.7(8) . . ?
N5 C181 C186 124.3(7) . . ?
N5 C181 C182 119.7(6) . . ?
C186 C181 C182 115.9(7) . . ?
C325 C324 P18 118.8(6) . . ?
C325 C324 C329 117.0(7) . . ?
C329 C324 P18 124.2(6) . . ?
C181 C186 H186 118.6 . . ?
C185 C186 C181 122.8(8) . . ?
C185 C186 H186 118.6 . . ?
C5 C6 H6 118.5 . . ?
C1 C6 H6 118.5 . . ?
C1 C6 C5 122.9(7) . . ?
C6 C5 C7 120.4(7) . . ?
C4 C5 C6 116.2(7) . . ?
C4 C5 C7 123.4(7) . . ?
C5 C4 H4 119.6 . . ?
C5 C4 C3 120.9(7) . . ?
C3 C4 H4 119.6 . . ?
C289 C290 H290 118.7 . . ?
C291 C290 H290 118.7 . . ?
C291 C290 C289 122.7(8) . . ?
N6 C198 C199 120.5(7) . . ?
C203 C198 N6 121.7(8) . . ?
C203 C198 C199 117.7(7) . . ?
O2 C29 C28 114.6(7) . . ?
O2 C29 C30 124.9(8) . . ?
C30 C29 C28 120.5(7) . . ?
N1 C18 C19 122.7(6) . . ?
N1 C18 C23 122.3(7) . . ?
C19 C18 C23 115.0(7) . . ?
C35 C40 H40 119.5 . . ?
C39 C40 H40 119.5 . . ?
C39 C40 C35 121.0(7) . . ?
C93 C94 C95 115.6(7) . . ?
C93 C94 C97 124.0(7) . . ?
C95 C94 C97 120.4(7) . . ?
C213 C212 H212 120.4 . . ?
C213 C212 C211 119.2(8) . . ?
C211 C212 H212 120.4 . . ?
O5 C192 C191 111.5(7) . . ?
C193 C192 O5 123.1(7) . . ?
C193 C192 C191 125.3(7) . . ?
C192 C193 H193 121.1 . . ?
C192 C193 C194 117.8(8) . . ?
C194 C193 H193 121.1 . . ?
C199 C200 H200 118.2 . . ?
C201 C200 H200 118.2 . . ?
C201 C200 C199 123.7(8) . . ?
C232 C227 P12 118.5(6) . . ?
C232 C227 C228 117.3(8) . . ?
C228 C227 P12 124.1(7) . . ?
N4 C108 C109 121.5(7) . . ?
N4 C108 C113 122.7(8) . . ?
C113 C108 C109 115.8(7) . . ?
C84 C79 P5 114.2(6) . . ?
C80 C79 P5 127.7(6) . . ?
C80 C79 C84 118.1(8) . . ?
N8 C288 C289 122.0(7) . . ?
N8 C288 C293 122.3(8) . . ?
C289 C288 C293 115.6(7) . . ?
C11 C12 O1 111.6(7) . . ?
C13 C12 O1 123.8(7) . . ?
C13 C12 C11 124.7(7) . . ?
C290 C289 P16 114.8(6) . . ?
C288 C289 P16 124.2(6) . . ?
C288 C289 C290 121.0(7) . . ?
N2 C11 C16 126.9(7) . . ?
C12 C11 N2 116.5(6) . . ?
C12 C11 C16 116.3(7) . . ?
C271 C276 H276 118.4 . . ?
C275 C276 H276 118.4 . . ?
C275 C276 C271 123.3(7) . . ?
C239 C234 P13 116.2(6) . . ?
C235 C234 P13 124.3(6) . . ?
C235 C234 C239 119.5(8) . . ?
C72 C77 H77 120.5 . . ?
C76 C77 H77 120.5 . . ?
C76 C77 C72 118.9(8) . . ?
C281 C282 O7 111.4(7) . . ?
C283 C282 O7 122.9(7) . . ?
C283 C282 C281 125.6(8) . . ?
O3 C106 C101 111.5(7) . . ?
C105 C106 O3 124.1(8) . . ?
C105 C106 C101 124.4(8) . . ?
C181 C182 P11 118.6(5) . . ?
C183 C182 P11 122.7(6) . . ?
C183 C182 C181 118.7(6) . . ?
C343 C342 P19 123.6(7) . . ?
C347 C342 P19 117.8(6) . . ?
C347 C342 C343 118.5(8) . . ?
C18 C19 P1 123.0(5) . . ?
C20 C19 P1 115.9(6) . . ?
C20 C19 C18 120.9(6) . . ?
C123 C122 H122 120.3 . . ?
C123 C122 C121 119.4(8) . . ?
C121 C122 H122 120.3 . . ?
C41 C46 H46 119.6 . . ?
C41 C46 C45 120.9(8) . . ?
C45 C46 H46 119.6 . . ?
C216 C217 H217 119.0 . . ?
C218 C217 H217 119.0 . . ?
C218 C217 C216 122.0(8) . . ?
C260 C259 P15 119.8(6) . . ?
C260 C259 C264 116.7(7) . . ?
C264 C259 P15 123.5(6) . . ?
C198 C203 H203 119.3 . . ?
C198 C203 C202 121.3(8) . . ?
C202 C203 H203 119.3 . . ?
O6 C213 C208 114.5(7) . . ?
C212 C213 O6 123.8(7) . . ?
C212 C213 C208 121.8(7) . . ?
C28 C33 H33 119.3 . . ?
C32 C33 C28 121.5(8) . . ?
C32 C33 H33 119.3 . . ?
C22 C21 C24 125.4(7) . . ?
C22 C21 C20 114.9(7) . . ?
C20 C21 C24 119.6(7) . . ?
C324 C325 H325 119.4 . . ?
C326 C325 C324 121.1(8) . . ?
C326 C325 H325 119.4 . . ?
P17 C323 P18 110.8(4) . . ?
P17 C323 H32A 109.5 . . ?
P17 C323 H32B 109.5 . . ?
P18 C323 H32A 109.5 . . ?
P18 C323 H32B 109.5 . . ?
H32A C323 H32B 108.1 . . ?
C234 C239 H239 119.8 . . ?
C238 C239 C234 120.5(8) . . ?
C238 C239 H239 119.8 . . ?
C167 C162 P9 119.4(6) . . ?
C167 C162 C163 118.3(8) . . ?
C163 C162 P9 122.2(7) . . ?
P4 C78 P5 118.9(4) . . ?
P4 C78 H78A 107.6 . . ?
P4 C78 H78B 107.6 . . ?
P5 C78 H78A 107.6 . . ?
P5 C78 H78B 107.6 . . ?
H78A C78 H78B 107.0 . . ?
C40 C35 P1 119.7(6) . . ?
C36 C35 P1 122.6(6) . . ?
C36 C35 C40 117.6(7) . . ?
C310 C305 P16 119.8(7) . . ?
C306 C305 P16 119.9(6) . . ?
C306 C305 C310 120.0(8) . . ?
C162 C167 H167 118.9 . . ?
C166 C167 C162 122.2(8) . . ?
C166 C167 H167 118.9 . . ?
P2 C47 H47A 109.4 . . ?
P2 C47 H47B 109.4 . . ?
P3 C47 P2 111.4(4) . . ?
P3 C47 H47A 109.4 . . ?
P3 C47 H47B 109.4 . . ?
H47A C47 H47B 108.0 . . ?
C198 C199 P11 124.7(5) . . ?
C200 C199 P11 117.2(6) . . ?
C200 C199 C198 118.0(7) . . ?
C253 C252 P14 120.5(6) . . ?
C253 C252 C257 118.5(8) . . ?
C257 C252 P14 120.5(6) . . ?
N7 C281 C286 128.1(7) . . ?
C282 C281 N7 116.1(7) . . ?
C282 C281 C286 115.8(8) . . ?
C178 C179 H179 119.1 . . ?
C180 C179 H179 119.1 . . ?
C180 C179 C178 121.8(7) . . ?
C71 C70 H70 119.8 . . ?
C71 C70 C69 120.5(8) . . ?
C69 C70 H70 119.8 . . ?
C54 C55 H55 120.0 . . ?
C56 C55 H55 120.0 . . ?
C56 C55 C54 120.0(8) . . ?
C91 C96 P6 117.5(6) . . ?
C95 C96 P6 121.9(6) . . ?
C95 C96 C91 120.6(7) . . ?
C93 C92 C91 120.5(7) . . ?
C93 C92 H92 119.7 . . ?
C91 C92 H92 119.7 . . ?
C125 C130 H130 120.7 . . ?
C129 C130 H130 120.7 . . ?
C129 C130 C125 118.6(8) . . ?
C245 C240 P13 127.7(7) . . ?
C245 C240 C241 115.8(8) . . ?
C241 C240 P13 116.5(6) . . ?
C108 C109 P6 123.0(6) . . ?
C110 C109 P6 117.8(6) . . ?
C110 C109 C108 119.1(7) . . ?
C282 C283 H283 121.3 . . ?
C282 C283 C284 117.3(8) . . ?
C284 C283 H283 121.3 . . ?
C360 C355 P20 116.5(6) . . ?
C356 C355 P20 128.1(6) . . ?
C356 C355 C360 115.4(8) . . ?
C288 C293 H293 119.2 . . ?
C292 C293 C288 121.6(8) . . ?
C292 C293 H293 119.2 . . ?
C299 C298 N8 122.2(7) . . ?
C299 C298 C303 118.5(8) . . ?
C303 C298 N8 119.3(7) . . ?
C101 C102 H102 119.4 . . ?
C103 C102 H102 119.4 . . ?
C103 C102 C101 121.2(8) . . ?
C118 C119 H119 119.8 . . ?
C118 C119 C120 120.5(8) . . ?
C120 C119 H119 119.8 . . ?
C46 C45 H45 119.5 . . ?
C44 C45 C46 120.9(8) . . ?
C44 C45 H45 119.5 . . ?
C106 C105 H105 120.5 . . ?
C106 C105 C104 119.0(9) . . ?
C104 C105 H105 120.5 . . ?
C286 C285 H285 118.9 . . ?
C284 C285 H285 118.9 . . ?
C284 C285 C286 122.2(8) . . ?
C4 C3 H3 118.5 . . ?
C2 C3 C4 122.9(7) . . ?
C2 C3 H3 118.5 . . ?
C11 C16 H16 120.5 . . ?
C15 C16 C11 118.9(8) . . ?
C15 C16 H16 120.5 . . ?
O8 C299 C298 116.0(7) . . ?
O8 C299 C300 124.0(8) . . ?
C300 C299 C298 119.9(7) . . ?
N4 C118 C123 123.2(7) . . ?
C119 C118 N4 119.5(7) . . ?
C119 C118 C123 117.2(7) . . ?
C217 C216 H216 120.3 . . ?
C217 C216 C215 119.4(8) . . ?
C215 C216 H216 120.3 . . ?
C90 C85 P5 124.6(6) . . ?
C86 C85 P5 116.9(6) . . ?
C86 C85 C90 118.4(7) . . ?
C54 C59 H59 119.9 . . ?
C54 C59 C58 120.2(8) . . ?
C58 C59 H59 119.9 . . ?
C342 C343 H343 119.7 . . ?
C342 C343 C344 120.6(9) . . ?
C344 C343 H343 119.7 . . ?
C317 C322 H322 119.3 . . ?
C321 C322 H322 119.3 . . ?
C321 C322 C317 121.5(9) . . ?
C13 C14 H14 120.9 . . ?
C15 C14 H14 120.9 . . ?
C15 C14 C13 118.1(8) . . ?
C182 C183 H183 118.0 . . ?
C184 C183 C182 123.9(7) . . ?
C184 C183 H183 118.0 . . ?
C179 C178 H178 120.5 . . ?
C177 C178 C179 119.0(8) . . ?
C177 C178 H178 120.5 . . ?
C186 C185 H185 119.2 . . ?
C186 C185 C184 121.7(7) . . ?
C184 C185 H185 119.2 . . ?
C183 C184 C185 115.5(7) . . ?
C183 C184 C187 120.5(7) . . ?
C185 C184 C187 124.0(7) . . ?
C155 C150 P8 126.0(7) . . ?
C151 C150 P8 115.8(6) . . ?
C151 C150 C155 118.1(8) . . ?
C77 C72 P4 123.4(6) . . ?
C73 C72 P4 117.8(5) . . ?
C73 C72 C77 118.7(7) . . ?
C130 C125 P6 118.3(6) . . ?
C126 C125 P6 122.2(6) . . ?
C126 C125 C130 119.2(8) . . ?
C40 C39 H39 119.7 . . ?
C38 C39 C40 120.5(8) . . ?
C38 C39 H39 119.7 . . ?
N2 C2 C3 123.2(7) . . ?
N2 C2 C1 122.0(6) . . ?
C3 C2 C1 114.8(7) . . ?
C213 C208 N6 123.6(7) . . ?
C213 C208 C209 116.7(7) . . ?
C209 C208 N6 119.5(7) . . ?
C10 C7 C5 107.1(7) . . ?
C8 C7 C5 112.1(6) . . ?
C8 C7 C10 108.7(8) . . ?
C8 C7 C9 108.8(9) . . ?
C9 C7 C5 111.0(7) . . ?
C9 C7 C10 109.0(9) . . ?
C29 C30 H30 119.6 . . ?
C31 C30 C29 120.9(8) . . ?
C31 C30 H30 119.6 . . ?
C217 C218 H218 120.7 . . ?
C217 C218 C219 118.6(9) . . ?
C219 C218 H218 120.7 . . ?
C350 C349 P20 117.8(6) . . ?
C350 C349 C354 117.7(7) . . ?
C354 C349 P20 124.4(6) . . ?
C227 C232 H232 119.1 . . ?
C231 C232 C227 121.8(8) . . ?
C231 C232 H232 119.1 . . ?
C66 C67 H67 119.2 . . ?
C68 C67 H67 119.2 . . ?
C68 C67 C66 121.6(8) . . ?
C12 C13 C14 118.1(8) . . ?
C12 C13 H13 120.9 . . ?
C14 C13 H13 120.9 . . ?
N3 C101 C106 116.2(6) . . ?
N3 C101 C102 129.2(7) . . ?
C102 C101 C106 114.3(7) . . ?
C312 C311 P17 122.9(7) . . ?
C316 C311 P17 117.9(7) . . ?
C316 C311 C312 118.6(8) . . ?
C18 C23 H23 119.2 . . ?
C22 C23 C18 121.6(8) . . ?
C22 C23 H23 119.2 . . ?
C191 C196 H196 119.3 . . ?
C191 C196 C195 121.4(8) . . ?
C195 C196 H196 119.3 . . ?
C70 C71 H71 119.7 . . ?
C70 C71 C66 120.6(8) . . ?
C66 C71 H71 119.7 . . ?
C167 C166 H166 120.4 . . ?
C167 C166 C165 119.3(9) . . ?
C165 C166 H166 120.4 . . ?
C41 C42 H42 120.3 . . ?
C43 C42 C41 119.5(7) . . ?
C43 C42 H42 120.3 . . ?
C108 C113 H113 119.2 . . ?
C112 C113 C108 121.6(8) . . ?
C112 C113 H113 119.2 . . ?
C305 C310 H310 119.9 . . ?
C305 C310 C309 120.2(9) . . ?
C309 C310 H310 119.9 . . ?
C184 C187 C189 111.2(8) . . ?
C190 C187 C184 109.0(7) . . ?
C190 C187 C188 109.3(8) . . ?
C190 C187 C189 106.9(7) . . ?
C188 C187 C184 110.3(6) . . ?
C188 C187 C189 110.1(8) . . ?
C105 C104 H104 120.8 . . ?
C105 C104 C103 118.5(9) . . ?
C103 C104 H104 120.8 . . ?
C281 C286 H286 120.1 . . ?
C285 C286 C281 119.8(8) . . ?
C285 C286 H286 120.1 . . ?
C55 C54 P2 123.0(6) . . ?
C55 C54 C59 119.7(7) . . ?
C59 C54 P2 117.0(6) . . ?
C76 C75 H75 121.1 . . ?
C76 C75 C74 117.8(9) . . ?
C74 C75 H75 121.1 . . ?
C176 C175 P10 121.6(7) . . ?
C180 C175 P10 118.0(7) . . ?
C180 C175 C176 120.1(8) . . ?
C203 C202 H202 119.1 . . ?
C201 C202 C203 121.9(7) . . ?
C201 C202 H202 119.1 . . ?
P12 C233 H23A 108.0 . . ?
P12 C233 H23B 108.0 . . ?
P13 C233 P12 117.3(5) . . ?
P13 C233 H23A 108.0 . . ?
P13 C233 H23B 108.0 . . ?
H23A C233 H23B 107.2 . . ?
C234 C235 H235 119.9 . . ?
C234 C235 C236 120.2(8) . . ?
C236 C235 H235 119.9 . . ?
C166 C165 H165 120.2 . . ?
C164 C165 C166 119.5(9) . . ?
C164 C165 H165 120.2 . . ?
C150 C155 H155 120.3 . . ?
C150 C155 C154 119.4(9) . . ?
C154 C155 H155 120.3 . . ?
C16 C15 C14 123.6(8) . . ?
C16 C15 H15 118.2 . . ?
C14 C15 H15 118.2 . . ?
C77 C76 H76 118.4 . . ?
C75 C76 C77 123.1(8) . . ?
C75 C76 H76 118.4 . . ?
C252 C253 H253 119.9 . . ?
C252 C253 C254 120.2(8) . . ?
C254 C253 H253 119.9 . . ?
C135 C136 H136 120.0 . . ?
C135 C136 C131 120.0(9) . . ?
C131 C136 H136 120.0 . . ?
C178 C177 H177 120.2 . . ?
C178 C177 C176 119.5(9) . . ?
C176 C177 H177 120.2 . . ?
C21 C22 C23 123.6(7) . . ?
C21 C22 H22 118.2 . . ?
C23 C22 H22 118.2 . . ?
C6 C1 P1 122.6(6) . . ?
C6 C1 C2 121.3(7) . . ?
C2 C1 P1 116.1(5) . . ?
C42 C43 H43 119.6 . . ?
C42 C43 C44 120.8(9) . . ?
C44 C43 H43 119.6 . . ?
C35 C36 H36 119.4 . . ?
C37 C36 C35 121.2(8) . . ?
C37 C36 H36 119.4 . . ?
C290 C291 C294 119.6(9) . . ?
C292 C291 C290 116.2(8) . . ?
C292 C291 C294 124.2(9) . . ?
C81 C82 H82 119.5 . . ?
C81 C82 C83 121.1(9) . . ?
C83 C82 H82 119.5 . . ?
C303 C302 H302 120.1 . . ?
C303 C302 C301 119.8(8) . . ?
C301 C302 H302 120.1 . . ?
C227 C228 H228 119.3 . . ?
C229 C228 C227 121.3(9) . . ?
C229 C228 H228 119.3 . . ?
C271 C272 P16 118.3(6) . . ?
C273 C272 P16 123.5(6) . . ?
C273 C272 C271 118.2(6) . . ?
C218 C219 H219 119.5 . . ?
C220 C219 C218 121.0(9) . . ?
C220 C219 H219 119.5 . . ?
C299 C300 H300 119.9 . . ?
C301 C300 C299 120.2(8) . . ?
C301 C300 H300 119.9 . . ?
C61 C60 P3 117.7(6) . . ?
C61 C60 C65 119.8(8) . . ?
C65 C60 P3 122.5(6) . . ?
N7 C271 C272 118.6(6) . . ?
C276 C271 N7 125.2(7) . . ?
C276 C271 C272 116.2(7) . . ?
C314 C315 H315 120.7 . . ?
C314 C315 C316 118.6(9) . . ?
C316 C315 H315 120.7 . . ?
C270 C265 P15 115.1(6) . . ?
C266 C265 P15 128.1(7) . . ?
C266 C265 C270 116.7(8) . . ?
C200 C201 C202 117.1(7) . . ?
C200 C201 C204 118.8(8) . . ?
C202 C201 C204 124.1(7) . . ?
C59 C58 H58 120.5 . . ?
C57 C58 C59 119.0(9) . . ?
C57 C58 H58 120.5 . . ?
C293 C292 H292 118.8 . . ?
C291 C292 C293 122.4(8) . . ?
C291 C292 H292 118.8 . . ?
C75 C74 H74 119.4 . . ?
C73 C74 C75 121.1(9) . . ?
C73 C74 H74 119.4 . . ?
O3 C107 H10A 109.5 . . ?
O3 C107 H10B 109.5 . . ?
O3 C107 H10C 109.5 . . ?
H10A C107 H10B 109.5 . . ?
H10A C107 H10C 109.5 . . ?
H10B C107 H10C 109.5 . . ?
C351 C352 H352 120.1 . . ?
C351 C352 C353 119.8(8) . . ?
C353 C352 H352 120.1 . . ?
C149 C144 P8 117.6(6) . . ?
C145 C144 P8 122.9(6) . . ?
C145 C144 C149 119.4(7) . . ?
C88 C87 H87 119.3 . . ?
C88 C87 C86 121.3(7) . . ?
C86 C87 H87 119.3 . . ?
C322 C317 P17 119.6(7) . . ?
C318 C317 P17 121.6(7) . . ?
C318 C317 C322 118.0(8) . . ?
C340 C341 H341 119.1 . . ?
C340 C341 C336 121.9(8) . . ?
C336 C341 H341 119.1 . . ?
C144 C149 H149 119.9 . . ?
C144 C149 C148 120.3(8) . . ?
C148 C149 H149 119.9 . . ?
C137 C138 H138 119.2 . . ?
C137 C138 C139 121.6(9) . . ?
C139 C138 H138 119.2 . . ?
C173 C172 H172 119.8 . . ?
C173 C172 C171 120.3(10) . . ?
C171 C172 H172 119.8 . . ?
C67 C66 P4 117.1(6) . . ?
C67 C66 C71 118.5(7) . . ?
C71 C66 P4 124.2(6) . . ?
C252 C257 H257 119.2 . . ?
C252 C257 C256 121.5(8) . . ?
C256 C257 H257 119.2 . . ?
C275 C274 C273 116.0(7) . . ?
C275 C274 C277 123.9(8) . . ?
C273 C274 C277 120.0(8) . . ?
C45 C44 C43 118.6(8) . . ?
C45 C44 H44 120.7 . . ?
C43 C44 H44 120.7 . . ?
C136 C135 H135 118.6 . . ?
C136 C135 C134 122.8(9) . . ?
C134 C135 H135 118.6 . . ?
C247 C246 P14 119.1(6) . . ?
C247 C246 C251 116.6(8) . . ?
C251 C246 P14 124.3(7) . . ?
C157 C158 H158 119.5 . . ?
C157 C158 C159 121.0(9) . . ?
C159 C158 H158 119.5 . . ?
C30 C31 H31 120.1 . . ?
C30 C31 C32 119.9(8) . . ?
C32 C31 H31 120.1 . . ?
C298 C303 H303 119.2 . . ?
C302 C303 C298 121.7(8) . . ?
C302 C303 H303 119.2 . . ?
C259 C260 H260 118.9 . . ?
C259 C260 C261 122.2(8) . . ?
C261 C260 H260 118.9 . . ?
C21 C24 C27 109.5(6) . . ?
C26 C24 C21 111.8(7) . . ?
C26 C24 C27 107.8(7) . . ?
C26 C24 C25 109.7(7) . . ?
C25 C24 C21 108.7(6) . . ?
C25 C24 C27 109.3(8) . . ?
N5 C191 C192 115.5(7) . . ?
N5 C191 C196 130.0(7) . . ?
C196 C191 C192 114.4(7) . . ?
C265 C270 H270 118.7 . . ?
C269 C270 C265 122.7(9) . . ?
C269 C270 H270 118.7 . . ?
C326 C327 H327 120.6 . . ?
C326 C327 C328 118.7(8) . . ?
C328 C327 H327 120.6 . . ?
C349 C350 H350 119.0 . . ?
C349 C350 C351 122.0(8) . . ?
C351 C350 H350 119.0 . . ?
C232 C231 H231 120.3 . . ?
C230 C231 C232 119.4(8) . . ?
C230 C231 H231 120.3 . . ?
C341 C340 H340 119.8 . . ?
C341 C340 C339 120.3(9) . . ?
C339 C340 H340 119.8 . . ?
P15 C258 H25D 109.4 . . ?
P15 C258 H25E 109.4 . . ?
P14 C258 P15 111.1(4) . . ?
P14 C258 H25D 109.4 . . ?
P14 C258 H25E 109.4 . . ?
H25D C258 H25E 108.0 . . ?
C79 C84 H84 119.2 . . ?
C83 C84 C79 121.6(9) . . ?
C83 C84 H84 119.2 . . ?
C193 C194 H194 120.2 . . ?
C195 C194 C193 119.5(8) . . ?
C195 C194 H194 120.2 . . ?
C55 C56 H56 119.7 . . ?
C57 C56 C55 120.7(9) . . ?
C57 C56 H56 119.7 . . ?
C208 C209 H209 119.4 . . ?
C210 C209 C208 121.2(8) . . ?
C210 C209 H209 119.4 . . ?
C342 C347 H347 119.6 . . ?
C342 C347 C346 120.8(8) . . ?
C346 C347 H347 119.6 . . ?
C72 C73 H73 119.8 . . ?
C74 C73 C72 120.3(8) . . ?
C74 C73 H73 119.8 . . ?
P20 C348 P19 118.2(5) . . ?
P20 C348 H34D 107.8 . . ?
P20 C348 H34E 107.8 . . ?
P19 C348 H34D 107.8 . . ?
P19 C348 H34E 107.8 . . ?
H34D C348 H34E 107.1 . . ?
C216 C215 P11 122.5(6) . . ?
C216 C215 C220 118.5(8) . . ?
C220 C215 P11 118.5(6) . . ?
C315 C314 H314 119.8 . . ?
C315 C314 C313 120.4(8) . . ?
C313 C314 H314 119.8 . . ?
C51 C50 H50 118.9 . . ?
C49 C50 H50 118.9 . . ?
C49 C50 C51 122.3(9) . . ?
C325 C326 H326 119.6 . . ?
C327 C326 C325 120.9(8) . . ?
C327 C326 H326 119.6 . . ?
C172 C173 H173 121.1 . . ?
C172 C173 C174 117.9(10) . . ?
C174 C173 H173 121.1 . . ?
C50 C51 H51 121.1 . . ?
C52 C51 C50 117.7(9) . . ?
C52 C51 H51 121.1 . . ?
C219 C220 C215 120.5(8) . . ?
C219 C220 H220 119.8 . . ?
C215 C220 H220 119.8 . . ?
C196 C195 H195 119.3 . . ?
C194 C195 C196 121.4(8) . . ?
C194 C195 H195 119.3 . . ?
C240 C245 H245 118.8 . . ?
C244 C245 C240 122.5(8) . . ?
C244 C245 H245 118.8 . . ?
C19 C20 C21 123.4(8) . . ?
C19 C20 H20 118.3 . . ?
C21 C20 H20 118.3 . . ?
C165 C164 H164 119.0 . . ?
C165 C164 C163 122.1(9) . . ?
C163 C164 H164 119.0 . . ?
C85 C90 H90 119.6 . . ?
C89 C90 C85 120.7(8) . . ?
C89 C90 H90 119.6 . . ?
C52 C53 H53 118.9 . . ?
C48 C53 H53 118.9 . . ?
C48 C53 C52 122.1(8) . . ?
C222 C223 H223 119.5 . . ?
C222 C223 C224 121.0(9) . . ?
C224 C223 H223 119.5 . . ?
C205 C204 C201 109.9(7) . . ?
C206 C204 C201 112.5(8) . . ?
C206 C204 C205 107.8(7) . . ?
C206 C204 C207 108.7(9) . . ?
C207 C204 C201 109.4(7) . . ?
C207 C204 C205 108.4(9) . . ?
C137 C142 H142 120.1 . . ?
C137 C142 C141 119.8(9) . . ?
C141 C142 H142 120.1 . . ?
C239 C238 H238 120.2 . . ?
C237 C238 C239 119.6(8) . . ?
C237 C238 H238 120.2 . . ?
C335 C330 P18 115.4(6) . . ?
C331 C330 P18 127.3(7) . . ?
C331 C330 C335 117.2(8) . . ?
C276 C275 C274 121.6(7) . . ?
C276 C275 H275 119.2 . . ?
C274 C275 H275 119.2 . . ?
O2 C34 H34A 109.5 . . ?
O2 C34 H34B 109.5 . . ?
O2 C34 H34C 109.5 . . ?
H34A C34 H34B 109.5 . . ?
H34A C34 H34C 109.5 . . ?
H34B C34 H34C 109.5 . . ?
C125 C126 H126 119.5 . . ?
C125 C126 C127 121.0(8) . . ?
C127 C126 H126 119.5 . . ?
C238 C237 H237 120.0 . . ?
C236 C237 C238 120.0(8) . . ?
C236 C237 H237 120.0 . . ?
C149 C148 H148 120.8 . . ?
C147 C148 C149 118.5(7) . . ?
C147 C148 H148 120.8 . . ?
C150 C151 H151 117.9 . . ?
C150 C151 C152 124.2(8) . . ?
C152 C151 H151 117.9 . . ?
C51 C52 C53 119.9(9) . . ?
C51 C52 H52 120.0 . . ?
C53 C52 H52 120.0 . . ?
C99 C97 C94 111.5(7) . . ?
C99 C97 C100 107.2(8) . . ?
C99 C97 C98 112.4(9) . . ?
C100 C97 C94 107.6(7) . . ?
C98 C97 C94 110.8(8) . . ?
C98 C97 C100 107.2(8) . . ?
C175 C176 C177 119.0(8) . . ?
C175 C176 H176 120.5 . . ?
C177 C176 H176 120.5 . . ?
C138 C139 H139 119.9 . . ?
C140 C139 C138 120.2(9) . . ?
C140 C139 H139 119.9 . . ?
C63 C62 H62 119.3 . . ?
C63 C62 C61 121.4(8) . . ?
C61 C62 H62 119.3 . . ?
O1 C17 H17A 109.5 . . ?
O1 C17 H17B 109.5 . . ?
O1 C17 H17C 109.5 . . ?
H17A C17 H17B 109.5 . . ?
H17A C17 H17C 109.5 . . ?
H17B C17 H17C 109.5 . . ?
C126 C127 H127 120.4 . . ?
C126 C127 C128 119.2(8) . . ?
C128 C127 H127 120.4 . . ?
C332 C333 H333 120.4 . . ?
C334 C333 H333 120.4 . . ?
C334 C333 C332 119.1(9) . . ?
C246 C247 H247 118.7 . . ?
C248 C247 C246 122.5(8) . . ?
C248 C247 H247 118.7 . . ?
C235 C236 H236 119.9 . . ?
C237 C236 C235 120.2(9) . . ?
C237 C236 H236 119.9 . . ?
C87 C88 H88 120.2 . . ?
C87 C88 C89 119.7(8) . . ?
C89 C88 H88 120.2 . . ?
C33 C32 C31 119.5(8) . . ?
C33 C32 H32 120.3 . . ?
C31 C32 H32 120.3 . . ?
C111 C114 C116 109.4(7) . . ?
C117 C114 C111 112.4(9) . . ?
C117 C114 C116 107.7(8) . . ?
C117 C114 C115 108.8(8) . . ?
C115 C114 C111 109.7(8) . . ?
C115 C114 C116 108.9(10) . . ?
C179 C180 C175 120.4(9) . . ?
C179 C180 H180 119.8 . . ?
C175 C180 H180 119.8 . . ?
C122 C121 H121 119.6 . . ?
C120 C121 C122 120.7(8) . . ?
C120 C121 H121 119.6 . . ?
O8 C304 H30A 109.5 . . ?
O8 C304 H30B 109.5 . . ?
O8 C304 H30C 109.5 . . ?
H30A C304 H30B 109.5 . . ?
H30A C304 H30C 109.5 . . ?
H30B C304 H30C 109.5 . . ?
C240 C241 H241 119.1 . . ?
C242 C241 C240 121.7(9) . . ?
C242 C241 H241 119.1 . . ?
C53 C48 P3 115.7(6) . . ?
C53 C48 C49 118.2(8) . . ?
C49 C48 P3 126.0(7) . . ?
C50 C49 C48 119.8(9) . . ?
C50 C49 H49 120.1 . . ?
C48 C49 H49 120.1 . . ?
C79 C80 H80 120.0 . . ?
C79 C80 C81 120.0(9) . . ?
C81 C80 H80 120.0 . . ?
C90 C89 C88 119.9(8) . . ?
C90 C89 H89 120.1 . . ?
C88 C89 H89 120.1 . . ?
C259 C264 H264 118.7 . . ?
C263 C264 C259 122.5(8) . . ?
C263 C264 H264 118.7 . . ?
C355 C360 H360 119.3 . . ?
C359 C360 C355 121.3(9) . . ?
C359 C360 H360 119.3 . . ?
C24 C26 H26A 109.5 . . ?
C24 C26 H26B 109.5 . . ?
C24 C26 H26C 109.5 . . ?
H26A C26 H26B 109.5 . . ?
H26A C26 H26C 109.5 . . ?
H26B C26 H26C 109.5 . . ?
C324 C329 H329 119.1 . . ?
C328 C329 C324 121.8(8) . . ?
C328 C329 H329 119.1 . . ?
C82 C81 C80 120.3(10) . . ?
C82 C81 H81 119.9 . . ?
C80 C81 H81 119.9 . . ?
C97 C99 H99A 109.5 . . ?
C97 C99 H99B 109.5 . . ?
C97 C99 H99C 109.5 . . ?
H99A C99 H99B 109.5 . . ?
H99A C99 H99C 109.5 . . ?
H99B C99 H99C 109.5 . . ?
C302 C301 H301 120.1 . . ?
C300 C301 C302 119.8(8) . . ?
C300 C301 H301 120.1 . . ?
C113 C112 H112 118.2 . . ?
C113 C112 C111 123.7(7) . . ?
C111 C112 H112 118.2 . . ?
C283 C284 H284 120.5 . . ?
C285 C284 C283 119.1(8) . . ?
C285 C284 H284 120.5 . . ?
C36 C37 H37 120.1 . . ?
C36 C37 C38 119.8(9) . . ?
C38 C37 H37 120.1 . . ?
C249 C250 H250 120.0 . . ?
C249 C250 C251 120.0(9) . . ?
C251 C250 H250 120.0 . . ?
C355 C356 H356 119.0 . . ?
C357 C356 C355 121.9(8) . . ?
C357 C356 H356 119.0 . . ?
C109 C110 H110 117.1 . . ?
C111 C110 C109 125.8(8) . . ?
C111 C110 H110 117.1 . . ?
C158 C157 H157 119.7 . . ?
C158 C157 C156 120.5(9) . . ?
C156 C157 H157 119.7 . . ?
C24 C27 H27A 109.5 . . ?
C24 C27 H27B 109.5 . . ?
C24 C27 H27C 109.5 . . ?
H27A C27 H27B 109.5 . . ?
H27A C27 H27C 109.5 . . ?
H27B C27 H27C 109.5 . . ?
C322 C321 H321 120.5 . . ?
C322 C321 C320 119.1(10) . . ?
C320 C321 H321 120.5 . . ?
C272 C273 H273 118.1 . . ?
C274 C273 C272 123.7(7) . . ?
C274 C273 H273 118.1 . . ?
P9 C168 P10 119.6(5) . . ?
P9 C168 H16A 107.4 . . ?
P9 C168 H16B 107.4 . . ?
P10 C168 H16A 107.4 . . ?
P10 C168 H16B 107.4 . . ?
H16A C168 H16B 107.0 . . ?
C221 C226 H226 119.9 . . ?
C221 C226 C225 120.1(9) . . ?
C225 C226 H226 119.9 . . ?
C247 C248 H248 120.1 . . ?
C247 C248 C249 119.8(9) . . ?
C249 C248 H248 120.1 . . ?
C209 C210 H210 120.0 . . ?
C211 C210 C209 120.0(8) . . ?
C211 C210 H210 120.0 . . ?
C102 C103 C104 122.4(8) . . ?
C102 C103 H103 118.8 . . ?
C104 C103 H103 118.8 . . ?
C204 C205 H20A 109.5 . . ?
C204 C205 H20B 109.5 . . ?
C204 C205 H20C 109.5 . . ?
H20A C205 H20B 109.5 . . ?
H20A C205 H20C 109.5 . . ?
H20B C205 H20C 109.5 . . ?
C343 C344 H344 120.0 . . ?
C345 C344 C343 120.1(9) . . ?
C345 C344 H344 120.0 . . ?
C132 C133 H133 119.8 . . ?
C132 C133 C134 120.3(9) . . ?
C134 C133 H133 119.8 . . ?
C82 C83 C84 118.9(9) . . ?
C82 C83 H83 120.6 . . ?
C84 C83 H83 120.6 . . ?
C347 C346 H346 119.8 . . ?
C345 C346 C347 120.4(9) . . ?
C345 C346 H346 119.8 . . ?
C212 C211 H211 119.4 . . ?
C210 C211 C212 121.1(9) . . ?
C210 C211 H211 119.4 . . ?
C156 C161 H161 119.4 . . ?
C156 C161 C160 121.1(9) . . ?
C160 C161 H161 119.4 . . ?
C305 C306 H306 120.0 . . ?
C305 C306 C307 120.0(8) . . ?
C307 C306 H306 120.0 . . ?
C39 C38 C37 119.7(8) . . ?
C39 C38 H38 120.1 . . ?
C37 C38 H38 120.1 . . ?
C242 C243 H243 120.6 . . ?
C244 C243 H243 120.6 . . ?
C244 C243 C242 118.9(8) . . ?
C317 C318 H318 119.4 . . ?
C317 C318 C319 121.1(9) . . ?
C319 C318 H318 119.4 . . ?
C58 C57 H57 119.8 . . ?
C56 C57 C58 120.4(8) . . ?
C56 C57 H57 119.8 . . ?
C62 C63 H63 120.3 . . ?
C62 C63 C64 119.5(8) . . ?
C64 C63 H63 120.3 . . ?
C341 C336 P19 118.1(6) . . ?
C337 C336 P19 124.1(6) . . ?
C337 C336 C341 117.7(7) . . ?
C223 C222 H222 119.7 . . ?
C223 C222 C221 120.6(8) . . ?
C221 C222 H222 119.7 . . ?
C119 C120 H120 120.1 . . ?
C121 C120 C119 119.8(8) . . ?
C121 C120 H120 120.1 . . ?
C157 C156 P9 123.8(7) . . ?
C161 C156 P9 117.5(6) . . ?
C161 C156 C157 118.6(7) . . ?
C70 C69 H69 119.8 . . ?
C70 C69 C68 120.4(7) . . ?
C68 C69 H69 119.8 . . ?
C310 C309 H309 120.1 . . ?
C308 C309 C310 119.8(9) . . ?
C308 C309 H309 120.1 . . ?
C254 C255 H255 119.3 . . ?
C254 C255 C256 121.5(8) . . ?
C256 C255 H255 119.3 . . ?
C253 C254 H254 119.9 . . ?
C255 C254 C253 120.1(9) . . ?
C255 C254 H254 119.9 . . ?
C228 C229 H229 120.1 . . ?
C230 C229 C228 119.9(8) . . ?
C230 C229 H229 120.1 . . ?
C162 C163 H163 120.7 . . ?
C164 C163 C162 118.6(9) . . ?
C164 C163 H163 120.7 . . ?
C321 C320 H320 119.7 . . ?
C319 C320 C321 120.6(9) . . ?
C319 C320 H320 119.7 . . ?
C241 C242 C243 120.8(9) . . ?
C241 C242 H242 119.6 . . ?
C243 C242 H242 119.6 . . ?
C187 C190 H19A 109.5 . . ?
C187 C190 H19B 109.5 . . ?
C187 C190 H19C 109.5 . . ?
H19A C190 H19B 109.5 . . ?
H19A C190 H19C 109.5 . . ?
H19B C190 H19C 109.5 . . ?
C145 C146 H146 120.4 . . ?
C147 C146 H146 120.4 . . ?
C147 C146 C145 119.2(8) . . ?
C260 C261 H261 120.4 . . ?
C262 C261 C260 119.2(8) . . ?
C262 C261 H261 120.4 . . ?
O7 C287 H28A 109.5 . . ?
O7 C287 H28B 109.5 . . ?
O7 C287 H28C 109.5 . . ?
H28A C287 H28B 109.5 . . ?
H28A C287 H28C 109.5 . . ?
H28B C287 H28C 109.5 . . ?
C261 C262 H262 120.0 . . ?
C261 C262 C263 119.9(9) . . ?
C263 C262 H262 120.0 . . ?
C151 C152 H152 121.5 . . ?
C151 C152 C153 117.0(9) . . ?
C153 C152 H152 121.5 . . ?
C352 C351 C350 119.5(7) . . ?
C352 C351 H351 120.2 . . ?
C350 C351 H351 120.2 . . ?
C330 C335 H335 119.8 . . ?
C334 C335 C330 120.4(9) . . ?
C334 C335 H335 119.8 . . ?
O6 C214 H21A 109.5 . . ?
O6 C214 H21B 109.5 . . ?
O6 C214 H21C 109.5 . . ?
H21A C214 H21B 109.5 . . ?
H21A C214 H21C 109.5 . . ?
H21B C214 H21C 109.5 . . ?
C274 C277 C279 107.8(9) . . ?
C274 C277 C280 111.0(9) . . ?
C279 C277 C280 101.5(10) . . ?
C278 C277 C274 112.7(10) . . ?
C278 C277 C279 108.5(10) . . ?
C278 C277 C280 114.6(10) . . ?
O4 C124 H12A 109.5 . . ?
O4 C124 H12B 109.5 . . ?
O4 C124 H12C 109.5 . . ?
H12A C124 H12B 109.5 . . ?
H12A C124 H12C 109.5 . . ?
H12B C124 H12C 109.5 . . ?
C155 C154 H154 119.2 . . ?
C153 C154 C155 121.7(9) . . ?
C153 C154 H154 119.2 . . ?
O5 C197 H19D 109.5 . . ?
O5 C197 H19E 109.5 . . ?
O5 C197 H19F 109.5 . . ?
H19D C197 H19E 109.5 . . ?
H19D C197 H19F 109.5 . . ?
H19E C197 H19F 109.5 . . ?
C144 C145 C146 121.4(8) . . ?
C144 C145 H145 119.3 . . ?
C146 C145 H145 119.3 . . ?
C245 C244 H244 119.9 . . ?
C243 C244 C245 120.2(9) . . ?
C243 C244 H244 119.9 . . ?
C339 C338 H338 120.3 . . ?
C339 C338 C337 119.5(9) . . ?
C337 C338 H338 120.3 . . ?
C340 C339 C338 120.3(9) . . ?
C340 C339 H339 119.9 . . ?
C338 C339 H339 119.9 . . ?
C265 C266 H266 118.8 . . ?
C265 C266 C267 122.4(9) . . ?
C267 C266 H266 118.8 . . ?
C226 C221 P12 123.8(6) . . ?
C226 C221 C222 118.6(7) . . ?
C222 C221 P12 117.5(6) . . ?
P7 C143 P8 111.9(4) . . ?
P7 C143 H14A 109.2 . . ?
P7 C143 H14B 109.2 . . ?
P8 C143 H14A 109.2 . . ?
P8 C143 H14B 109.2 . . ?
H14A C143 H14B 107.9 . . ?
C112 C111 C114 126.5(7) . . ?
C110 C111 C114 120.0(8) . . ?
C110 C111 C112 113.5(7) . . ?
C158 C159 H159 120.4 . . ?
C160 C159 C158 119.2(8) . . ?
C160 C159 H159 120.4 . . ?
C60 C61 C62 118.5(8) . . ?
C60 C61 H61 120.8 . . ?
C62 C61 H61 120.8 . . ?
C250 C249 C248 119.4(9) . . ?
C250 C249 H249 120.3 . . ?
C248 C249 H249 120.3 . . ?
C336 C337 C338 120.3(9) . . ?
C336 C337 H337 119.9 . . ?
C338 C337 H337 119.9 . . ?
C269 C268 H268 119.5 . . ?
C267 C268 H268 119.5 . . ?
C267 C268 C269 121.0(9) . . ?
C318 C319 H319 120.1 . . ?
C320 C319 C318 119.7(9) . . ?
C320 C319 H319 120.1 . . ?
C174 C169 P10 125.0(7) . . ?
C170 C169 P10 114.9(7) . . ?
C170 C169 C174 120.1(10) . . ?
C130 C129 H129 119.1 . . ?
C128 C129 C130 121.8(9) . . ?
C128 C129 H129 119.1 . . ?
C63 C64 H64 119.9 . . ?
C65 C64 C63 120.2(8) . . ?
C65 C64 H64 119.9 . . ?
C270 C269 C268 118.8(9) . . ?
C270 C269 H269 120.6 . . ?
C268 C269 H269 120.6 . . ?
C152 C153 H153 120.1 . . ?
C154 C153 C152 119.7(9) . . ?
C154 C153 H153 120.1 . . ?
C246 C251 H251 119.2 . . ?
C250 C251 C246 121.6(9) . . ?
C250 C251 H251 119.2 . . ?
C139 C140 H140 120.6 . . ?
C139 C140 C141 118.8(9) . . ?
C141 C140 H140 120.6 . . ?
C349 C354 H354 119.4 . . ?
C353 C354 C349 121.2(7) . . ?
C353 C354 H354 119.4 . . ?
C333 C332 H332 120.0 . . ?
C331 C332 C333 120.0(9) . . ?
C331 C332 H332 120.0 . . ?
C148 C147 H147 119.5 . . ?
C146 C147 C148 121.1(8) . . ?
C146 C147 H147 119.5 . . ?
C226 C225 H225 119.4 . . ?
C224 C225 C226 121.2(10) . . ?
C224 C225 H225 119.4 . . ?
C264 C263 C262 119.5(9) . . ?
C264 C263 H263 120.3 . . ?
C262 C263 H263 120.3 . . ?
C85 C86 C87 119.9(8) . . ?
C85 C86 H86 120.0 . . ?
C87 C86 H86 120.0 . . ?
C360 C359 H359 119.3 . . ?
C358 C359 C360 121.4(10) . . ?
C358 C359 H359 119.3 . . ?
C257 C256 H256 120.9 . . ?
C255 C256 C257 118.2(8) . . ?
C255 C256 H256 120.9 . . ?
C132 C131 P7 117.8(6) . . ?
C136 C131 P7 124.0(7) . . ?
C136 C131 C132 118.0(7) . . ?
C231 C230 H230 119.9 . . ?
C229 C230 C231 120.3(8) . . ?
C229 C230 H230 119.9 . . ?
C266 C267 H267 120.8 . . ?
C268 C267 C266 118.4(9) . . ?
C268 C267 H267 120.8 . . ?
C135 C134 C133 118.7(8) . . ?
C135 C134 H134 120.7 . . ?
C133 C134 H134 120.7 . . ?
C291 C294 C296 108.7(10) . . ?
C295 C294 C291 110.8(10) . . ?
C295 C294 C296 98.8(12) . . ?
C297 C294 C291 113.8(11) . . ?
C297 C294 C295 112.9(12) . . ?
C297 C294 C296 110.7(12) . . ?
C277 C279 H27D 109.5 . . ?
C277 C279 H27E 109.5 . . ?
C277 C279 H27F 109.5 . . ?
H27D C279 H27E 109.5 . . ?
H27D C279 H27F 109.5 . . ?
H27E C279 H27F 109.5 . . ?
C187 C188 H18A 109.5 . . ?
C187 C188 H18B 109.5 . . ?
C187 C188 H18C 109.5 . . ?
H18A C188 H18B 109.5 . . ?
H18A C188 H18C 109.5 . . ?
H18B C188 H18C 109.5 . . ?
C359 C358 H358 119.5 . . ?
C359 C358 C357 121.1(10) . . ?
C357 C358 H358 119.5 . . ?
C67 C68 C69 118.3(8) . . ?
C67 C68 H68 120.8 . . ?
C69 C68 H68 120.8 . . ?
C352 C353 H353 120.1 . . ?
C354 C353 C352 119.8(9) . . ?
C354 C353 H353 120.1 . . ?
C161 C160 H160 120.2 . . ?
C159 C160 C161 119.5(9) . . ?
C159 C160 H160 120.2 . . ?
C223 C224 H224 120.8 . . ?
C225 C224 C223 118.4(9) . . ?
C225 C224 H224 120.8 . . ?
C330 C331 C332 121.8(10) . . ?
C330 C331 H331 119.1 . . ?
C332 C331 H331 119.1 . . ?
C204 C206 H20D 109.5 . . ?
C204 C206 H20E 109.5 . . ?
C204 C206 H20F 109.5 . . ?
H20D C206 H20E 109.5 . . ?
H20D C206 H20F 109.5 . . ?
H20E C206 H20F 109.5 . . ?
C306 C307 H307 120.4 . . ?
C308 C307 C306 119.1(9) . . ?
C308 C307 H307 120.4 . . ?
C327 C328 H328 119.8 . . ?
C329 C328 C327 120.4(9) . . ?
C329 C328 H328 119.8 . . ?
C60 C65 C64 120.7(9) . . ?
C60 C65 H65 119.7 . . ?
C64 C65 H65 119.7 . . ?
C365 C366 H366 119.7 . . ?
C365 C366 C361 120.6(11) . . ?
C361 C366 H366 119.7 . . ?
C24 C25 H25A 109.5 . . ?
C24 C25 H25B 109.5 . . ?
C24 C25 H25C 109.5 . . ?
H25A C25 H25B 109.5 . . ?
H25A C25 H25C 109.5 . . ?
H25B C25 H25C 109.5 . . ?
C333 C334 C335 121.4(10) . . ?
C333 C334 H334 119.3 . . ?
C335 C334 H334 119.3 . . ?
C97 C100 H10D 109.5 . . ?
C97 C100 H10E 109.5 . . ?
C97 C100 H10F 109.5 . . ?
H10D C100 H10E 109.5 . . ?
H10D C100 H10F 109.5 . . ?
H10E C100 H10F 109.5 . . ?
C311 C312 H312 119.8 . . ?
C313 C312 C311 120.4(9) . . ?
C313 C312 H312 119.8 . . ?
C127 C128 H128 120.0 . . ?
C129 C128 C127 120.1(9) . . ?
C129 C128 H128 120.0 . . ?
C114 C117 H11A 109.5 . . ?
C114 C117 H11B 109.5 . . ?
C114 C117 H11C 109.5 . . ?
H11A C117 H11B 109.5 . . ?
H11A C117 H11C 109.5 . . ?
H11B C117 H11C 109.5 . . ?
C344 C345 H345 120.2 . . ?
C346 C345 C344 119.6(9) . . ?
C346 C345 H345 120.2 . . ?
C173 C174 H174 120.0 . . ?
C169 C174 C173 120.1(9) . . ?
C169 C174 H174 120.0 . . ?
C169 C170 H170 119.4 . . ?
C169 C170 C171 121.2(11) . . ?
C171 C170 H170 119.4 . . ?
C356 C357 H357 120.6 . . ?
C358 C357 C356 118.7(9) . . ?
C358 C357 H357 120.6 . . ?
C142 C141 C140 120.7(10) . . ?
C142 C141 H141 119.7 . . ?
C140 C141 H141 119.7 . . ?
C187 C189 H18D 109.5 . . ?
C187 C189 H18E 109.5 . . ?
C187 C189 H18F 109.5 . . ?
H18D C189 H18E 109.5 . . ?
H18D C189 H18F 109.5 . . ?
H18E C189 H18F 109.5 . . ?
C309 C308 C307 120.9(10) . . ?
C309 C308 H308 119.6 . . ?
C307 C308 H308 119.6 . . ?
C172 C171 H171 119.8 . . ?
C170 C171 C172 120.3(11) . . ?
C170 C171 H171 119.8 . . ?
C7 C10 H10G 109.5 . . ?
C7 C10 H10H 109.5 . . ?
C7 C10 H10I 109.5 . . ?
H10G C10 H10H 109.5 . . ?
H10G C10 H10I 109.5 . . ?
H10H C10 H10I 109.5 . . ?
C7 C8 H8A 109.5 . . ?
C7 C8 H8B 109.5 . . ?
C7 C8 H8C 109.5 . . ?
H8A C8 H8B 109.5 . . ?
H8A C8 H8C 109.5 . . ?
H8B C8 H8C 109.5 . . ?
C361 C362 H362 120.3 . . ?
C363 C362 H362 120.3 . . ?
C363 C362 C361 119.4(12) . . ?
C314 C313 H313 120.4 . . ?
C312 C313 C314 119.1(8) . . ?
C312 C313 H313 120.4 . . ?
C114 C116 H11D 109.5 . . ?
C114 C116 H11E 109.5 . . ?
C114 C116 H11F 109.5 . . ?
H11D C116 H11E 109.5 . . ?
H11D C116 H11F 109.5 . . ?
H11E C116 H11F 109.5 . . ?
C378 C377 H377 119.1 . . ?
C378 C377 C376 121.8(16) . . ?
C376 C377 H377 119.1 . . ?
C366 C365 H365 120.3 . . ?
C366 C365 C364 119.5(12) . . ?
C364 C365 H365 120.3 . . ?
C114 C115 H11G 109.5 . . ?
C114 C115 H11H 109.5 . . ?
C114 C115 H11I 109.5 . . ?
H11G C115 H11H 109.5 . . ?
H11G C115 H11I 109.5 . . ?
H11H C115 H11I 109.5 . . ?
C377 C378 H378 120.7 . . ?
C377 C378 C373 118.6(16) . . ?
C373 C378 H378 120.7 . . ?
C294 C295 H29A 109.5 . . ?
C294 C295 H29B 109.5 . . ?
C294 C295 H29C 109.5 . . ?
H29A C295 H29B 109.5 . . ?
H29A C295 H29C 109.5 . . ?
H29B C295 H29C 109.5 . . ?
C372 C367 H367 118.7 . . ?
C372 C367 C368 122.5(13) . . ?
C368 C367 H367 118.7 . . ?
C7 C9 H9A 109.5 . . ?
C7 C9 H9B 109.5 . . ?
C7 C9 H9C 109.5 . . ?
H9A C9 H9B 109.5 . . ?
H9A C9 H9C 109.5 . . ?
H9B C9 H9C 109.5 . . ?
C366 C361 C362 120.6(12) . . ?
C366 C361 H361 119.7 . . ?
C362 C361 H361 119.7 . . ?
C367 C372 H372 121.3 . . ?
C367 C372 C371 117.5(13) . . ?
C371 C372 H372 121.3 . . ?
C362 C363 H363 119.9 . . ?
C362 C363 C364 120.2(10) . . ?
C364 C363 H363 119.9 . . ?
C367 C368 H368 120.4 . . ?
C369 C368 C367 119.3(15) . . ?
C369 C368 H368 120.4 . . ?
C204 C207 H20G 109.5 . . ?
C204 C207 H20H 109.5 . . ?
C204 C207 H20I 109.5 . . ?
H20G C207 H20H 109.5 . . ?
H20G C207 H20I 109.5 . . ?
H20H C207 H20I 109.5 . . ?
C377 C376 H376 120.0 . . ?
C377 C376 C375 120.1(16) . . ?
C375 C376 H376 120.0 . . ?
C384 C383 H383 120.0 . . ?
C384 C383 C382 120.0 . . ?
C382 C383 H383 120.0 . . ?
C383 C384 H384 120.0 . . ?
C379 C384 C383 120.0 . . ?
C379 C384 H384 120.0 . . ?
C384 C379 H379 120.0 . . ?
C384 C379 C380 120.0 . . ?
C380 C379 H379 120.0 . . ?
C379 C380 H380 120.0 . . ?
C379 C380 C381 120.0 . . ?
C381 C380 H380 120.0 . . ?
C380 C381 H381 120.0 . . ?
C382 C381 C380 120.0 . . ?
C382 C381 H381 120.0 . . ?
C383 C382 H382 120.0 . . ?
C381 C382 C383 120.0 . . ?
C381 C382 H382 120.0 . . ?
C294 C297 H29D 109.5 . . ?
C294 C297 H29E 109.5 . . ?
C294 C297 H29F 109.5 . . ?
H29D C297 H29E 109.5 . . ?
H29D C297 H29F 109.5 . . ?
H29E C297 H29F 109.5 . . ?
C373 C374 H374 120.1 . . ?
C375 C374 H374 120.1 . . ?
C375 C374 C373 119.9(16) . . ?
C365 C364 H364 120.2 . . ?
C363 C364 C365 119.6(13) . . ?
C363 C364 H364 120.2 . . ?
C378 C373 C374 120.7(15) . . ?
C378 C373 H373 119.7 . . ?
C374 C373 H373 119.7 . . ?
C277 C278 H27G 109.5 . . ?
C277 C278 H27H 109.5 . . ?
C277 C278 H27I 109.5 . . ?
H27G C278 H27H 109.5 . . ?
H27G C278 H27I 109.5 . . ?
H27H C278 H27I 109.5 . . ?
C372 C371 H371 119.1 . . ?
C370 C371 C372 121.7(14) . . ?
C370 C371 H371 119.1 . . ?
C97 C98 H98A 109.5 . . ?
C97 C98 H98B 109.5 . . ?
C97 C98 H98C 109.5 . . ?
H98A C98 H98B 109.5 . . ?
H98A C98 H98C 109.5 . . ?
H98B C98 H98C 109.5 . . ?
C376 C375 H375 120.6 . . ?
C374 C375 C376 118.9(16) . . ?
C374 C375 H375 120.6 . . ?
C311 C316 C315 122.7(9) . . ?
C311 C316 H316 118.7 . . ?
C315 C316 H316 118.7 . . ?
C277 C280 H28D 109.5 . . ?
C277 C280 H28E 109.5 . . ?
C277 C280 H28F 109.5 . . ?
H28D C280 H28E 109.5 . . ?
H28D C280 H28F 109.5 . . ?
H28E C280 H28F 109.5 . . ?
C368 C369 H369 119.6 . . ?
C368 C369 C370 120.9(13) . . ?
C370 C369 H369 119.6 . . ?
C294 C296 H29G 109.5 . . ?
C294 C296 H29H 109.5 . . ?
C294 C296 H29I 109.5 . . ?
H29G C296 H29H 109.5 . . ?
H29G C296 H29I 109.5 . . ?
H29H C296 H29I 109.5 . . ?
C371 C370 C369 117.5(12) . . ?
C371 C370 H370 121.3 . . ?
C369 C370 H370 121.3 . . ?

loop_
_geom_bond_atom_site_label_1
_geom_bond_atom_site_label_2
_geom_bond_distance
_geom_bond_site_symmetry_2
_geom_bond_publ_flag
Ni2 P9 2.182(2) . ?
Ni2 P6 2.175(2) . ?
Ni2 P7 2.173(2) . ?
Ni2 Al2 2.276(3) . ?
Ni2 H 1.47(13) . ?
Ni1 P1 2.170(2) . ?
Ni1 P2 2.171(2) . ?
Ni1 P4 2.181(2) . ?
Ni1 Al1 2.269(3) . ?
Ni1 HA 1.43(13) . ?
Ni3 P12 2.181(2) . ?
Ni3 P11 2.172(2) . ?
Ni3 P14 2.174(2) . ?
Ni3 Al3 2.276(3) . ?
Ni4 P16 2.169(2) . ?
Ni4 P17 2.173(2) . ?
Ni4 P19 2.186(2) . ?
Ni4 Al4 2.275(3) . ?
P1 Al1 2.671(3) . ?
P1 C19 1.859(7) . ?
P1 C35 1.838(8) . ?
P1 C1 1.864(7) . ?
P9 C162 1.833(9) . ?
P9 C168 1.830(8) . ?
P9 C156 1.857(8) . ?
P2 C41 1.849(7) . ?
P2 C47 1.851(8) . ?
P2 C54 1.846(8) . ?
P6 Al2 2.655(3) . ?
P6 C96 1.857(7) . ?
P6 C109 1.844(8) . ?
P6 C125 1.838(8) . ?
P7 C137 1.831(8) . ?
P7 C143 1.852(8) . ?
P7 C131 1.844(8) . ?
P12 C227 1.810(8) . ?
P12 C233 1.859(8) . ?
P12 C221 1.852(7) . ?
P16 Al4 2.664(3) . ?
P16 C289 1.864(8) . ?
P16 C305 1.840(8) . ?
P16 C272 1.818(7) . ?
P4 C78 1.833(8) . ?
P4 C72 1.843(8) . ?
P4 C66 1.847(7) . ?
P5 C79 1.853(8) . ?
P5 C78 1.849(7) . ?
P5 C85 1.833(8) . ?
P15 C259 1.844(8) . ?
P15 C265 1.850(8) . ?
P15 C258 1.863(9) . ?
P11 Al3 2.663(3) . ?
P11 C182 1.838(7) . ?
P11 C199 1.838(7) . ?
P11 C215 1.826(8) . ?
P17 C323 1.853(9) . ?
P17 C311 1.843(8) . ?
P17 C317 1.832(9) . ?
P14 C252 1.833(8) . ?
P14 C246 1.834(8) . ?
P14 C258 1.849(7) . ?
P13 C234 1.840(8) . ?
P13 C240 1.835(8) . ?
P13 C233 1.859(8) . ?
P20 C355 1.841(9) . ?
P20 C349 1.833(8) . ?
P20 C348 1.843(8) . ?
Al1 O1 1.922(6) . ?
Al1 N2 1.898(6) . ?
Al1 N1 1.854(6) . ?
Al1 HA 1.55(12) . ?
P3 C47 1.851(8) . ?
P3 C60 1.853(8) . ?
P3 C48 1.834(9) . ?
P18 C324 1.837(8) . ?
P18 C323 1.855(9) . ?
P18 C330 1.839(8) . ?
P19 C342 1.828(8) . ?
P19 C348 1.855(8) . ?
P19 C336 1.841(8) . ?
P8 C150 1.835(9) . ?
P8 C144 1.852(8) . ?
P8 C143 1.858(9) . ?
Al2 O3 1.919(6) . ?
Al2 N3 1.906(6) . ?
Al2 N4 1.850(6) . ?
Al2 H 1.72(13) . ?
Al3 O5 1.931(6) . ?
Al3 N5 1.890(6) . ?
Al3 N6 1.860(6) . ?
Al4 O7 1.916(6) . ?
Al4 N7 1.891(6) . ?
Al4 N8 1.868(6) . ?
P10 C175 1.860(9) . ?
P10 C168 1.837(7) . ?
P10 C169 1.857(10) . ?
O7 C282 1.418(9) . ?
O7 C287 1.437(10) . ?
O5 C192 1.410(9) . ?
O5 C197 1.451(9) . ?
O3 C106 1.412(9) . ?
O3 C107 1.438(10) . ?
O8 C299 1.363(9) . ?
O8 C304 1.438(10) . ?
O1 C12 1.415(8) . ?
O1 C17 1.440(9) . ?
O6 C213 1.376(9) . ?
O6 C214 1.435(10) . ?
O2 C29 1.357(9) . ?
O2 C34 1.451(10) . ?
O4 C123 1.376(9) . ?
O4 C124 1.431(10) . ?
N2 C11 1.408(10) . ?
N2 C2 1.380(10) . ?
N3 C91 1.396(10) . ?
N3 C101 1.386(10) . ?
N1 C28 1.425(10) . ?
N1 C18 1.378(9) . ?
N5 C181 1.403(10) . ?
N5 C191 1.385(10) . ?
N6 C198 1.400(10) . ?
N6 C208 1.413(10) . ?
N4 C108 1.390(10) . ?
N4 C118 1.410(10) . ?
N7 C281 1.406(10) . ?
N7 C271 1.398(10) . ?
C41 C46 1.369(10) . ?
C41 C42 1.402(11) . ?
C132 H132 0.9500 . ?
C132 C133 1.347(10) . ?
C132 C131 1.423(11) . ?
N8 C288 1.378(10) . ?
N8 C298 1.428(10) . ?
C93 H93 0.9500 . ?
C93 C94 1.385(12) . ?
C93 C92 1.399(11) . ?
C91 C96 1.400(11) . ?
C91 C92 1.414(9) . ?
C123 C122 1.370(12) . ?
C123 C118 1.415(11) . ?
C28 C29 1.408(11) . ?
C28 C33 1.397(10) . ?
C137 C138 1.372(11) . ?
C137 C142 1.386(12) . ?
C95 H95 0.9500 . ?
C95 C94 1.407(11) . ?
C95 C96 1.387(11) . ?
C181 C186 1.418(11) . ?
C181 C182 1.426(11) . ?
C324 C325 1.388(10) . ?
C324 C329 1.392(11) . ?
C186 H186 0.9500 . ?
C186 C185 1.350(12) . ?
C6 H6 0.9500 . ?
C6 C5 1.405(10) . ?
C6 C1 1.385(11) . ?
C5 C4 1.391(12) . ?
C5 C7 1.540(11) . ?
C4 H4 0.9500 . ?
C4 C3 1.410(11) . ?
C290 H290 0.9500 . ?
C290 C289 1.406(11) . ?
C290 C291 1.387(11) . ?
C198 C203 1.386(11) . ?
C198 C199 1.420(11) . ?
C29 C30 1.384(11) . ?
C18 C19 1.401(11) . ?
C18 C23 1.436(9) . ?
C40 H40 0.9500 . ?
C40 C35 1.400(11) . ?
C40 C39 1.395(11) . ?
C94 C97 1.534(11) . ?
C212 H212 0.9500 . ?
C212 C213 1.376(11) . ?
C212 C211 1.384(13) . ?
C192 C193 1.363(11) . ?
C192 C191 1.418(11) . ?
C193 H193 0.9500 . ?
C193 C194 1.401(12) . ?
C200 H200 0.9500 . ?
C200 C199 1.409(10) . ?
C200 C201 1.368(10) . ?
C227 C232 1.393(12) . ?
C227 C228 1.402(10) . ?
C108 C109 1.422(11) . ?
C108 C113 1.418(11) . ?
C79 C84 1.400(12) . ?
C79 C80 1.375(13) . ?
C288 C289 1.388(12) . ?
C288 C293 1.427(10) . ?
C12 C11 1.403(11) . ?
C12 C13 1.375(11) . ?
C11 C16 1.415(10) . ?
C276 H276 0.9500 . ?
C276 C271 1.387(9) . ?
C276 C275 1.382(12) . ?
C234 C239 1.393(11) . ?
C234 C235 1.365(12) . ?
C77 H77 0.9500 . ?
C77 C72 1.409(10) . ?
C77 C76 1.375(12) . ?
C282 C281 1.394(11) . ?
C282 C283 1.349(12) . ?
C106 C105 1.379(11) . ?
C106 C101 1.425(11) . ?
C182 C183 1.397(11) . ?
C342 C343 1.392(11) . ?
C342 C347 1.385(12) . ?
C19 C20 1.395(10) . ?
C122 H122 0.9500 . ?
C122 C121 1.389(12) . ?
C46 H46 0.9500 . ?
C46 C45 1.383(12) . ?
C217 H217 0.9500 . ?
C217 C216 1.391(12) . ?
C217 C218 1.373(14) . ?
C259 C260 1.360(12) . ?
C259 C264 1.401(11) . ?
C203 H203 0.9500 . ?
C203 C202 1.392(11) . ?
C213 C208 1.408(11) . ?
C33 H33 0.9500 . ?
C33 C32 1.391(12) . ?
C21 C22 1.376(11) . ?
C21 C24 1.524(10) . ?
C21 C20 1.407(10) . ?
C325 H325 0.9500 . ?
C325 C326 1.384(11) . ?
C323 H32A 0.9900 . ?
C323 H32B 0.9900 . ?
C239 H239 0.9500 . ?
C239 C238 1.384(12) . ?
C162 C167 1.394(12) . ?
C162 C163 1.406(11) . ?
C78 H78A 0.9900 . ?
C78 H78B 0.9900 . ?
C35 C36 1.397(10) . ?
C305 C310 1.381(11) . ?
C305 C306 1.372(12) . ?
C167 H167 0.9500 . ?
C167 C166 1.368(12) . ?
C47 H47A 0.9900 . ?
C47 H47B 0.9900 . ?
C252 C253 1.379(11) . ?
C252 C257 1.389(11) . ?
C281 C286 1.413(11) . ?
C179 H179 0.9500 . ?
C179 C178 1.370(13) . ?
C179 C180 1.356(13) . ?
C70 H70 0.9500 . ?
C70 C71 1.369(11) . ?
C70 C69 1.376(13) . ?
C55 H55 0.9500 . ?
C55 C54 1.388(11) . ?
C55 C56 1.384(11) . ?
C92 H92 0.9500 . ?
C130 H130 0.9500 . ?
C130 C125 1.418(11) . ?
C130 C129 1.381(12) . ?
C240 C245 1.403(12) . ?
C240 C241 1.420(12) . ?
C109 C110 1.390(11) . ?
C283 H283 0.9500 . ?
C283 C284 1.440(12) . ?
C355 C360 1.413(11) . ?
C355 C356 1.399(12) . ?
C293 H293 0.9500 . ?
C293 C292 1.383(12) . ?
C298 C299 1.397(11) . ?
C298 C303 1.398(11) . ?
C102 H102 0.9500 . ?
C102 C101 1.411(10) . ?
C102 C103 1.382(12) . ?
C119 H119 0.9500 . ?
C119 C118 1.395(10) . ?
C119 C120 1.416(12) . ?
C45 H45 0.9500 . ?
C45 C44 1.377(13) . ?
C105 H105 0.9500 . ?
C105 C104 1.386(12) . ?
C285 H285 0.9500 . ?
C285 C286 1.399(12) . ?
C285 C284 1.354(13) . ?
C3 H3 0.9500 . ?
C3 C2 1.405(9) . ?
C16 H16 0.9500 . ?
C16 C15 1.384(12) . ?
C299 C300 1.395(11) . ?
C216 H216 0.9500 . ?
C216 C215 1.395(11) . ?
C85 C90 1.402(12) . ?
C85 C86 1.389(11) . ?
C59 H59 0.9500 . ?
C59 C54 1.389(11) . ?
C59 C58 1.401(10) . ?
C343 H343 0.9500 . ?
C343 C344 1.393(13) . ?
C322 H322 0.9500 . ?
C322 C317 1.414(12) . ?
C322 C321 1.364(13) . ?
C14 H14 0.9500 . ?
C14 C13 1.404(11) . ?
C14 C15 1.385(13) . ?
C183 H183 0.9500 . ?
C183 C184 1.386(10) . ?
C178 H178 0.9500 . ?
C178 C177 1.356(11) . ?
C185 H185 0.9500 . ?
C185 C184 1.417(11) . ?
C184 C187 1.535(11) . ?
C150 C155 1.394(12) . ?
C150 C151 1.361(13) . ?
C72 C73 1.400(11) . ?
C125 C126 1.385(10) . ?
C39 H39 0.9500 . ?
C39 C38 1.350(12) . ?
C2 C1 1.419(11) . ?
C208 C209 1.410(10) . ?
C7 C10 1.532(12) . ?
C7 C8 1.503(13) . ?
C7 C9 1.523(12) . ?
C30 H30 0.9500 . ?
C30 C31 1.375(12) . ?
C218 H218 0.9500 . ?
C218 C219 1.384(14) . ?
C349 C350 1.369(11) . ?
C349 C354 1.399(12) . ?
C232 H232 0.9500 . ?
C232 C231 1.387(12) . ?
C67 H67 0.9500 . ?
C67 C66 1.394(11) . ?
C67 C68 1.380(11) . ?
C13 H13 0.9500 . ?
C311 C312 1.402(12) . ?
C311 C316 1.356(13) . ?
C23 H23 0.9500 . ?
C23 C22 1.377(10) . ?
C196 H196 0.9500 . ?
C196 C191 1.393(11) . ?
C196 C195 1.400(12) . ?
C71 H71 0.9500 . ?
C71 C66 1.400(11) . ?
C166 H166 0.9500 . ?
C166 C165 1.381(13) . ?
C42 H42 0.9500 . ?
C42 C43 1.390(13) . ?
C113 H113 0.9500 . ?
C113 C112 1.371(12) . ?
C310 H310 0.9500 . ?
C310 C309 1.395(13) . ?
C187 C190 1.507(12) . ?
C187 C188 1.532(12) . ?
C187 C189 1.545(12) . ?
C104 H104 0.9500 . ?
C104 C103 1.387(13) . ?
C286 H286 0.9500 . ?
C75 H75 0.9500 . ?
C75 C76 1.359(13) . ?
C75 C74 1.406(13) . ?
C175 C176 1.363(13) . ?
C175 C180 1.359(12) . ?
C202 H202 0.9500 . ?
C202 C201 1.370(12) . ?
C233 H23A 0.9900 . ?
C233 H23B 0.9900 . ?
C235 H235 0.9500 . ?
C235 C236 1.397(12) . ?
C165 H165 0.9500 . ?
C165 C164 1.378(15) . ?
C155 H155 0.9500 . ?
C155 C154 1.408(13) . ?
C15 H15 0.9500 . ?
C76 H76 0.9500 . ?
C253 H253 0.9500 . ?
C253 C254 1.404(12) . ?
C136 H136 0.9500 . ?
C136 C135 1.334(13) . ?
C136 C131 1.403(11) . ?
C177 H177 0.9500 . ?
C177 C176 1.436(13) . ?
C22 H22 0.9500 . ?
C43 H43 0.9500 . ?
C43 C44 1.395(13) . ?
C36 H36 0.9500 . ?
C36 C37 1.377(12) . ?
C291 C292 1.379(13) . ?
C291 C294 1.539(14) . ?
C82 H82 0.9500 . ?
C82 C81 1.356(14) . ?
C82 C83 1.367(14) . ?
C302 H302 0.9500 . ?
C302 C303 1.362(12) . ?
C302 C301 1.394(13) . ?
C228 H228 0.9500 . ?
C228 C229 1.383(13) . ?
C272 C271 1.445(11) . ?
C272 C273 1.414(11) . ?
C219 H219 0.9500 . ?
C219 C220 1.378(12) . ?
C300 H300 0.9500 . ?
C300 C301 1.385(12) . ?
C60 C61 1.382(11) . ?
C60 C65 1.387(11) . ?
C315 H315 0.9500 . ?
C315 C314 1.376(12) . ?
C315 C316 1.403(11) . ?
C265 C270 1.408(12) . ?
C265 C266 1.344(12) . ?
C201 C204 1.553(10) . ?
C58 H58 0.9500 . ?
C58 C57 1.394(13) . ?
C292 H292 0.9500 . ?
C74 H74 0.9500 . ?
C74 C73 1.366(12) . ?
C107 H10A 0.9800 . ?
C107 H10B 0.9800 . ?
C107 H10C 0.9800 . ?
C352 H352 0.9500 . ?
C352 C351 1.357(13) . ?
C352 C353 1.405(12) . ?
C144 C149 1.377(11) . ?
C144 C145 1.362(12) . ?
C87 H87 0.9500 . ?
C87 C88 1.361(13) . ?
C87 C86 1.390(12) . ?
C317 C318 1.372(12) . ?
C341 H341 0.9500 . ?
C341 C340 1.361(12) . ?
C341 C336 1.399(12) . ?
C149 H149 0.9500 . ?
C149 C148 1.411(11) . ?
C138 H138 0.9500 . ?
C138 C139 1.387(12) . ?
C172 H172 0.9500 . ?
C172 C173 1.368(15) . ?
C172 C171 1.400(15) . ?
C257 H257 0.9500 . ?
C257 C256 1.401(12) . ?
C274 C275 1.388(12) . ?
C274 C273 1.391(10) . ?
C274 C277 1.514(14) . ?
C44 H44 0.9500 . ?
C135 H135 0.9500 . ?
C135 C134 1.363(15) . ?
C246 C247 1.384(11) . ?
C246 C251 1.405(12) . ?
C158 H158 0.9500 . ?
C158 C157 1.364(11) . ?
C158 C159 1.382(14) . ?
C31 H31 0.9500 . ?
C31 C32 1.392(13) . ?
C303 H303 0.9500 . ?
C260 H260 0.9500 . ?
C260 C261 1.406(12) . ?
C24 C26 1.507(11) . ?
C24 C27 1.539(11) . ?
C24 C25 1.519(13) . ?
C270 H270 0.9500 . ?
C270 C269 1.352(13) . ?
C327 H327 0.9500 . ?
C327 C326 1.373(13) . ?
C327 C328 1.379(13) . ?
C350 H350 0.9500 . ?
C350 C351 1.385(12) . ?
C231 H231 0.9500 . ?
C231 C230 1.383(13) . ?
C340 H340 0.9500 . ?
C340 C339 1.373(15) . ?
C258 H25D 0.9900 . ?
C258 H25E 0.9900 . ?
C84 H84 0.9500 . ?
C84 C83 1.385(13) . ?
C194 H194 0.9500 . ?
C194 C195 1.367(13) . ?
C56 H56 0.9500 . ?
C56 C57 1.369(13) . ?
C209 H209 0.9500 . ?
C209 C210 1.381(13) . ?
C347 H347 0.9500 . ?
C347 C346 1.388(13) . ?
C73 H73 0.9500 . ?
C348 H34D 0.9900 . ?
C348 H34E 0.9900 . ?
C215 C220 1.407(11) . ?
C314 H314 0.9500 . ?
C314 C313 1.411(13) . ?
C50 H50 0.9500 . ?
C50 C51 1.408(14) . ?
C50 C49 1.366(13) . ?
C326 H326 0.9500 . ?
C173 H173 0.9500 . ?
C173 C174 1.437(15) . ?
C51 H51 0.9500 . ?
C51 C52 1.391(13) . ?
C220 H220 0.9500 . ?
C195 H195 0.9500 . ?
C245 H245 0.9500 . ?
C245 C244 1.390(13) . ?
C20 H20 0.9500 . ?
C164 H164 0.9500 . ?
C164 C163 1.379(14) . ?
C90 H90 0.9500 . ?
C90 C89 1.384(12) . ?
C53 H53 0.9500 . ?
C53 C52 1.395(12) . ?
C53 C48 1.377(12) . ?
C223 H223 0.9500 . ?
C223 C222 1.370(11) . ?
C223 C224 1.383(15) . ?
C204 C205 1.540(12) . ?
C204 C206 1.501(12) . ?
C204 C207 1.527(14) . ?
C142 H142 0.9500 . ?
C142 C141 1.393(13) . ?
C238 H238 0.9500 . ?
C238 C237 1.382(13) . ?
C330 C335 1.397(12) . ?
C330 C331 1.376(12) . ?
C275 H275 0.9500 . ?
C34 H34A 0.9800 . ?
C34 H34B 0.9800 . ?
C34 H34C 0.9800 . ?
C126 H126 0.9500 . ?
C126 C127 1.387(12) . ?
C237 H237 0.9500 . ?
C237 C236 1.373(13) . ?
C148 H148 0.9500 . ?
C148 C147 1.380(12) . ?
C151 H151 0.9500 . ?
C151 C152 1.403(13) . ?
C52 H52 0.9500 . ?
C97 C99 1.504(13) . ?
C97 C100 1.529(11) . ?
C97 C98 1.522(11) . ?
C176 H176 0.9500 . ?
C139 H139 0.9500 . ?
C139 C140 1.365(14) . ?
C62 H62 0.9500 . ?
C62 C63 1.354(12) . ?
C62 C61 1.429(12) . ?
C17 H17A 0.9800 . ?
C17 H17B 0.9800 . ?
C17 H17C 0.9800 . ?
C127 H127 0.9500 . ?
C127 C128 1.394(14) . ?
C333 H333 0.9500 . ?
C333 C332 1.384(14) . ?
C333 C334 1.347(14) . ?
C247 H247 0.9500 . ?
C247 C248 1.373(11) . ?
C236 H236 0.9500 . ?
C88 H88 0.9500 . ?
C88 C89 1.386(11) . ?
C32 H32 0.9500 . ?
C114 C111 1.528(12) . ?
C114 C117 1.506(14) . ?
C114 C116 1.534(13) . ?
C114 C115 1.526(16) . ?
C180 H180 0.9500 . ?
C121 H121 0.9500 . ?
C121 C120 1.372(13) . ?
C304 H30A 0.9800 . ?
C304 H30B 0.9800 . ?
C304 H30C 0.9800 . ?
C241 H241 0.9500 . ?
C241 C242 1.363(13) . ?
C48 C49 1.412(12) . ?
C49 H49 0.9500 . ?
C80 H80 0.9500 . ?
C80 C81 1.407(13) . ?
C89 H89 0.9500 . ?
C264 H264 0.9500 . ?
C264 C263 1.349(13) . ?
C360 H360 0.9500 . ?
C360 C359 1.356(13) . ?
C26 H26A 0.9800 . ?
C26 H26B 0.9800 . ?
C26 H26C 0.9800 . ?
C329 H329 0.9500 . ?
C329 C328 1.375(11) . ?
C81 H81 0.9500 . ?
C99 H99A 0.9800 . ?
C99 H99B 0.9800 . ?
C99 H99C 0.9800 . ?
C301 H301 0.9500 . ?
C112 H112 0.9500 . ?
C112 C111 1.407(12) . ?
C284 H284 0.9500 . ?
C37 H37 0.9500 . ?
C37 C38 1.412(13) . ?
C250 H250 0.9500 . ?
C250 C249 1.380(14) . ?
C250 C251 1.381(13) . ?
C356 H356 0.9500 . ?
C356 C357 1.394(13) . ?
C110 H110 0.9500 . ?
C110 C111 1.381(10) . ?
C157 H157 0.9500 . ?
C157 C156 1.383(12) . ?
C27 H27A 0.9800 . ?
C27 H27B 0.9800 . ?
C27 H27C 0.9800 . ?
C321 H321 0.9500 . ?
C321 C320 1.417(14) . ?
C273 H273 0.9500 . ?
C168 H16A 0.9900 . ?
C168 H16B 0.9900 . ?
C226 H226 0.9500 . ?
C226 C221 1.375(11) . ?
C226 C225 1.394(11) . ?
C248 H248 0.9500 . ?
C248 C249 1.389(13) . ?
C210 H210 0.9500 . ?
C210 C211 1.363(14) . ?
C103 H103 0.9500 . ?
C205 H20A 0.9800 . ?
C205 H20B 0.9800 . ?
C205 H20C 0.9800 . ?
C344 H344 0.9500 . ?
C344 C345 1.382(14) . ?
C133 H133 0.9500 . ?
C133 C134 1.406(13) . ?
C83 H83 0.9500 . ?
C346 H346 0.9500 . ?
C346 C345 1.379(14) . ?
C211 H211 0.9500 . ?
C161 H161 0.9500 . ?
C161 C156 1.382(13) . ?
C161 C160 1.383(11) . ?
C306 H306 0.9500 . ?
C306 C307 1.398(13) . ?
C38 H38 0.9500 . ?
C243 H243 0.9500 . ?
C243 C242 1.407(14) . ?
C243 C244 1.370(14) . ?
C318 H318 0.9500 . ?
C318 C319 1.412(13) . ?
C57 H57 0.9500 . ?
C63 H63 0.9500 . ?
C63 C64 1.390(13) . ?
C336 C337 1.394(11) . ?
C222 H222 0.9500 . ?
C222 C221 1.388(11) . ?
C120 H120 0.9500 . ?
C69 H69 0.9500 . ?
C69 C68 1.410(12) . ?
C309 H309 0.9500 . ?
C309 C308 1.356(15) . ?
C255 H255 0.9500 . ?
C255 C254 1.356(13) . ?
C255 C256 1.376(12) . ?
C254 H254 0.9500 . ?
C229 H229 0.9500 . ?
C229 C230 1.380(14) . ?
C163 H163 0.9500 . ?
C320 H320 0.9500 . ?
C320 C319 1.349(14) . ?
C242 H242 0.9500 . ?
C190 H19A 0.9800 . ?
C190 H19B 0.9800 . ?
C190 H19C 0.9800 . ?
C146 H146 0.9500 . ?
C146 C145 1.386(11) . ?
C146 C147 1.370(12) . ?
C261 H261 0.9500 . ?
C261 C262 1.352(13) . ?
C287 H28A 0.9800 . ?
C287 H28B 0.9800 . ?
C287 H28C 0.9800 . ?
C262 H262 0.9500 . ?
C262 C263 1.401(14) . ?
C152 H152 0.9500 . ?
C152 C153 1.411(13) . ?
C351 H351 0.9500 . ?
C335 H335 0.9500 . ?
C335 C334 1.385(13) . ?
C214 H21A 0.9800 . ?
C214 H21B 0.9800 . ?
C214 H21C 0.9800 . ?
C277 C279 1.545(17) . ?
C277 C278 1.506(18) . ?
C277 C280 1.552(16) . ?
C124 H12A 0.9800 . ?
C124 H12B 0.9800 . ?
C124 H12C 0.9800 . ?
C154 H154 0.9500 . ?
C154 C153 1.368(14) . ?
C197 H19D 0.9800 . ?
C197 H19E 0.9800 . ?
C197 H19F 0.9800 . ?
C145 H145 0.9500 . ?
C244 H244 0.9500 . ?
C338 H338 0.9500 . ?
C338 C339 1.380(15) . ?
C338 C337 1.412(12) . ?
C339 H339 0.9500 . ?
C266 H266 0.9500 . ?
C266 C267 1.403(13) . ?
C143 H14A 0.9900 . ?
C143 H14B 0.9900 . ?
C159 H159 0.9500 . ?
C159 C160 1.381(14) . ?
C61 H61 0.9500 . ?
C249 H249 0.9500 . ?
C337 H337 0.9500 . ?
C268 H268 0.9500 . ?
C268 C269 1.373(14) . ?
C268 C267 1.369(14) . ?
C319 H319 0.9500 . ?
C169 C174 1.401(14) . ?
C169 C170 1.328(14) . ?
C129 H129 0.9500 . ?
C129 C128 1.364(13) . ?
C64 H64 0.9500 . ?
C64 C65 1.388(12) . ?
C269 H269 0.9500 . ?
C153 H153 0.9500 . ?
C251 H251 0.9500 . ?
C140 H140 0.9500 . ?
C140 C141 1.396(14) . ?
C354 H354 0.9500 . ?
C354 C353 1.359(12) . ?
C332 H332 0.9500 . ?
C332 C331 1.378(13) . ?
C147 H147 0.9500 . ?
C225 H225 0.9500 . ?
C225 C224 1.363(14) . ?
C263 H263 0.9500 . ?
C86 H86 0.9500 . ?
C359 H359 0.9500 . ?
C359 C358 1.335(15) . ?
C256 H256 0.9500 . ?
C230 H230 0.9500 . ?
C267 H267 0.9500 . ?
C134 H134 0.9500 . ?
C294 C295 1.514(18) . ?
C294 C297 1.453(17) . ?
C294 C296 1.55(2) . ?
C279 H27D 0.9800 . ?
C279 H27E 0.9800 . ?
C279 H27F 0.9800 . ?
C188 H18A 0.9800 . ?
C188 H18B 0.9800 . ?
C188 H18C 0.9800 . ?
C358 H358 0.9500 . ?
C358 C357 1.360(14) . ?
C68 H68 0.9500 . ?
C353 H353 0.9500 . ?
C160 H160 0.9500 . ?
C224 H224 0.9500 . ?
C331 H331 0.9500 . ?
C206 H20D 0.9800 . ?
C206 H20E 0.9800 . ?
C206 H20F 0.9800 . ?
C307 H307 0.9500 . ?
C307 C308 1.393(14) . ?
C328 H328 0.9500 . ?
C65 H65 0.9500 . ?
C366 H366 0.9500 . ?
C366 C365 1.344(16) . ?
C366 C361 1.363(16) . ?
C25 H25A 0.9800 . ?
C25 H25B 0.9800 . ?
C25 H25C 0.9800 . ?
C334 H334 0.9500 . ?
C100 H10D 0.9800 . ?
C100 H10E 0.9800 . ?
C100 H10F 0.9800 . ?
C312 H312 0.9500 . ?
C312 C313 1.400(11) . ?
C128 H128 0.9500 . ?
C117 H11A 0.9800 . ?
C117 H11B 0.9800 . ?
C117 H11C 0.9800 . ?
C345 H345 0.9500 . ?
C174 H174 0.9500 . ?
C170 H170 0.9500 . ?
C170 C171 1.384(15) . ?
C357 H357 0.9500 . ?
C141 H141 0.9500 . ?
C189 H18D 0.9800 . ?
C189 H18E 0.9800 . ?
C189 H18F 0.9800 . ?
C308 H308 0.9500 . ?
C171 H171 0.9500 . ?
C10 H10G 0.9800 . ?
C10 H10H 0.9800 . ?
C10 H10I 0.9800 . ?
C8 H8A 0.9800 . ?
C8 H8B 0.9800 . ?
C8 H8C 0.9800 . ?
C362 H362 0.9500 . ?
C362 C361 1.380(13) . ?
C362 C363 1.362(17) . ?
C313 H313 0.9500 . ?
C116 H11D 0.9800 . ?
C116 H11E 0.9800 . ?
C116 H11F 0.9800 . ?
C377 H377 0.9500 . ?
C377 C378 1.339(19) . ?
C377 C376 1.35(2) . ?
C365 H365 0.9500 . ?
C365 C364 1.405(16) . ?
C115 H11G 0.9800 . ?
C115 H11H 0.9800 . ?
C115 H11I 0.9800 . ?
C378 H378 0.9500 . ?
C378 C373 1.381(19) . ?
C295 H29A 0.9800 . ?
C295 H29B 0.9800 . ?
C295 H29C 0.9800 . ?
C367 H367 0.9500 . ?
C367 C372 1.370(18) . ?
C367 C368 1.390(18) . ?
C9 H9A 0.9800 . ?
C9 H9B 0.9800 . ?
C9 H9C 0.9800 . ?
C361 H361 0.9500 . ?
C372 H372 0.9500 . ?
C372 C371 1.398(16) . ?
C363 H363 0.9500 . ?
C363 C364 1.370(18) . ?
C368 H368 0.9500 . ?
C368 C369 1.322(17) . ?
C207 H20G 0.9800 . ?
C207 H20H 0.9800 . ?
C207 H20I 0.9800 . ?
C376 H376 0.9500 . ?
C376 C375 1.404(19) . ?
C383 H383 0.9500 . ?
C383 C384 1.3900 . ?
C383 C382 1.3900 . ?
C384 H384 0.9500 . ?
C384 C379 1.3900 . ?
C379 H379 0.9500 . ?
C379 C380 1.3900 . ?
C380 H380 0.9500 . ?
C380 C381 1.3900 . ?
C381 H381 0.9500 . ?
C381 C382 1.3900 . ?
C382 H382 0.9500 . ?
C297 H29D 0.9800 . ?
C297 H29E 0.9800 . ?
C297 H29F 0.9800 . ?
C374 H374 0.9500 . ?
C374 C373 1.38(2) . ?
C374 C375 1.344(19) . ?
C364 H364 0.9500 . ?
C373 H373 0.9500 . ?
C278 H27G 0.9800 . ?
C278 H27H 0.9800 . ?
C278 H27I 0.9800 . ?
C371 H371 0.9500 . ?
C371 C370 1.359(17) . ?
C98 H98A 0.9800 . ?
C98 H98B 0.9800 . ?
C98 H98C 0.9800 . ?
C375 H375 0.9500 . ?
C316 H316 0.9500 . ?
C280 H28D 0.9800 . ?
C280 H28E 0.9800 . ?
C280 H28F 0.9800 . ?
C369 H369 0.9500 . ?
C369 C370 1.453(19) . ?
C296 H29G 0.9800 . ?
C296 H29H 0.9800 . ?
C296 H29I 0.9800 . ?
C370 H370 0.9500 . ?

loop_
_geom_torsion_atom_site_label_1
_geom_torsion_atom_site_label_2
_geom_torsion_atom_site_label_3
_geom_torsion_atom_site_label_4
_geom_torsion
_geom_torsion_site_symmetry_1
_geom_torsion_site_symmetry_2
_geom_torsion_site_symmetry_3
_geom_torsion_site_symmetry_4
_geom_torsion_publ_flag
Ni2 P9 C162 C167 73.4(6) . . . . ?
Ni2 P9 C162 C163 -102.7(6) . . . . ?
Ni2 P9 C168 P10 -163.8(4) . . . . ?
Ni2 P9 C156 C157 -156.6(6) . . . . ?
Ni2 P9 C156 C161 28.5(8) . . . . ?
Ni2 P6 C96 C91 53.4(6) . . . . ?
Ni2 P6 C96 C95 -128.8(5) . . . . ?
Ni2 P6 C109 C108 -20.8(7) . . . . ?
Ni2 P6 C109 C110 162.9(5) . . . . ?
Ni2 P6 C125 C130 73.4(6) . . . . ?
Ni2 P6 C125 C126 -100.7(6) . . . . ?
Ni2 P7 C137 C138 78.6(6) . . . . ?
Ni2 P7 C137 C142 -93.1(6) . . . . ?
Ni2 P7 C143 P8 -65.9(5) . . . . ?
Ni2 P7 C131 C132 23.7(7) . . . . ?
Ni2 P7 C131 C136 -160.6(6) . . . . ?
Ni2 Al2 N4 C108 67.1(6) . . . . ?
Ni2 Al2 N4 C118 -124.1(5) . . . . ?
Ni1 P1 C19 C18 21.4(7) . . . . ?
Ni1 P1 C19 C20 -163.4(4) . . . . ?
Ni1 P1 C35 C40 -74.5(6) . . . . ?
Ni1 P1 C35 C36 102.2(6) . . . . ?
Ni1 P1 C1 C6 128.0(5) . . . . ?
Ni1 P1 C1 C2 -51.0(6) . . . . ?
Ni1 P2 C41 C46 92.8(6) . . . . ?
Ni1 P2 C41 C42 -78.0(6) . . . . ?
Ni1 P2 C47 P3 66.1(4) . . . . ?
Ni1 P2 C54 C55 162.2(6) . . . . ?
Ni1 P2 C54 C59 -24.9(7) . . . . ?
Ni1 P4 C78 P5 165.6(3) . . . . ?
Ni1 P4 C72 C77 102.8(6) . . . . ?
Ni1 P4 C72 C73 -73.1(6) . . . . ?
Ni1 P4 C66 C67 -31.1(7) . . . . ?
Ni1 P4 C66 C71 153.7(6) . . . . ?
Ni1 Al1 N2 C11 -151.8(4) . . . . ?
Ni1 Al1 N2 C2 27.6(6) . . . . ?
Ni1 Al1 N1 C28 124.7(5) . . . . ?
Ni1 Al1 N1 C18 -66.8(5) . . . . ?
Ni3 P12 C227 C232 74.3(6) . . . . ?
Ni3 P12 C227 C228 -103.2(6) . . . . ?
Ni3 P12 C233 P13 -166.2(4) . . . . ?
Ni3 P12 C221 C226 -154.5(6) . . . . ?
Ni3 P12 C221 C222 29.8(8) . . . . ?
Ni3 P11 C182 C181 54.2(6) . . . . ?
Ni3 P11 C182 C183 -127.8(5) . . . . ?
Ni3 P11 C199 C198 -20.9(7) . . . . ?
Ni3 P11 C199 C200 162.0(4) . . . . ?
Ni3 P11 C215 C216 -101.4(5) . . . . ?
Ni3 P11 C215 C220 70.7(6) . . . . ?
Ni3 P14 C252 C253 84.0(6) . . . . ?
Ni3 P14 C252 C257 -87.6(6) . . . . ?
Ni3 P14 C246 C247 20.8(8) . . . . ?
Ni3 P14 C246 C251 -161.2(7) . . . . ?
Ni3 P14 C258 P15 -66.0(4) . . . . ?
Ni3 Al3 N5 C181 -29.7(7) . . . . ?
Ni3 Al3 N5 C191 153.2(4) . . . . ?
Ni3 Al3 N6 C198 67.1(5) . . . . ?
Ni3 Al3 N6 C208 -124.3(5) . . . . ?
Ni4 P16 C289 C290 -163.8(4) . . . . ?
Ni4 P16 C289 C288 17.9(8) . . . . ?
Ni4 P16 C305 C310 99.8(6) . . . . ?
Ni4 P16 C305 C306 -74.6(7) . . . . ?
Ni4 P16 C272 C271 -52.3(7) . . . . ?
Ni4 P16 C272 C273 125.7(6) . . . . ?
Ni4 P17 C323 P18 66.9(5) . . . . ?
Ni4 P17 C311 C312 160.9(7) . . . . ?
Ni4 P17 C311 C316 -27.6(9) . . . . ?
Ni4 P17 C317 C322 -83.1(6) . . . . ?
Ni4 P17 C317 C318 86.6(6) . . . . ?
Ni4 P19 C342 C343 104.8(6) . . . . ?
Ni4 P19 C342 C347 -71.3(6) . . . . ?
Ni4 P19 C348 P20 166.7(4) . . . . ?
Ni4 P19 C336 C341 -30.1(7) . . . . ?
Ni4 P19 C336 C337 154.4(6) . . . . ?
Ni4 Al4 N7 C281 -154.4(4) . . . . ?
Ni4 Al4 N7 C271 27.2(6) . . . . ?
Ni4 Al4 N8 C288 -67.2(6) . . . . ?
Ni4 Al4 N8 C298 124.3(5) . . . . ?
P1 Al1 N2 C11 165.4(5) . . . . ?
P1 Al1 N2 C2 -15.2(5) . . . . ?
P1 Al1 N1 C28 169.5(5) . . . . ?
P1 Al1 N1 C18 -22.0(5) . . . . ?
P1 C19 C20 C21 178.7(6) . . . . ?
P1 C35 C36 C37 -178.9(6) . . . . ?
P9 C162 C167 C166 -175.8(6) . . . . ?
P9 C162 C163 C164 175.7(6) . . . . ?
P2 C41 C46 C45 -169.4(6) . . . . ?
P2 C41 C42 C43 170.8(6) . . . . ?
P6 Al2 N4 C108 21.8(5) . . . . ?
P6 Al2 N4 C118 -169.4(6) . . . . ?
P6 C109 C110 C111 -178.1(6) . . . . ?
P6 C125 C126 C127 178.3(7) . . . . ?
P7 C137 C138 C139 -174.8(6) . . . . ?
P7 C137 C142 C141 174.8(7) . . . . ?
P12 C227 C232 C231 179.5(6) . . . . ?
P12 C227 C228 C229 179.2(6) . . . . ?
P16 Al4 N7 C281 162.9(5) . . . . ?
P16 Al4 N7 C271 -15.6(6) . . . . ?
P16 Al4 N8 C288 -22.4(5) . . . . ?
P16 Al4 N8 C298 169.1(5) . . . . ?
P16 C305 C310 C309 -175.4(7) . . . . ?
P16 C305 C306 C307 174.9(7) . . . . ?
P16 C272 C271 N7 -10.1(9) . . . . ?
P16 C272 C271 C276 169.7(6) . . . . ?
P16 C272 C273 C274 -176.1(6) . . . . ?
P4 C72 C73 C74 176.4(6) . . . . ?
P5 C79 C84 C83 178.9(8) . . . . ?
P5 C79 C80 C81 179.1(7) . . . . ?
P5 C85 C90 C89 176.8(7) . . . . ?
P5 C85 C86 C87 -175.8(7) . . . . ?
P15 C259 C260 C261 178.9(8) . . . . ?
P15 C259 C264 C263 -179.2(10) . . . . ?
P15 C265 C270 C269 -176.1(7) . . . . ?
P15 C265 C266 C267 175.6(7) . . . . ?
P11 Al3 N5 C181 13.3(6) . . . . ?
P11 Al3 N5 C191 -163.8(5) . . . . ?
P11 Al3 N6 C198 22.0(5) . . . . ?
P11 Al3 N6 C208 -169.4(5) . . . . ?
P11 C182 C183 C184 175.7(6) . . . . ?
P11 C215 C220 C219 -175.7(6) . . . . ?
P17 C311 C312 C313 173.8(7) . . . . ?
P17 C311 C316 C315 -177.6(8) . . . . ?
P17 C317 C318 C319 -168.5(6) . . . . ?
P14 C252 C253 C254 -173.8(6) . . . . ?
P14 C252 C257 C256 174.1(6) . . . . ?
P14 C246 C247 C248 176.1(7) . . . . ?
P14 C246 C251 C250 -175.6(7) . . . . ?
P13 C234 C239 C238 175.2(7) . . . . ?
P13 C234 C235 C236 -177.3(7) . . . . ?
P13 C240 C245 C244 -177.9(7) . . . . ?
P13 C240 C241 C242 -179.0(7) . . . . ?
P20 C355 C360 C359 178.5(8) . . . . ?
P20 C355 C356 C357 178.1(7) . . . . ?
P20 C349 C350 C351 -175.1(7) . . . . ?
P20 C349 C354 C353 176.7(8) . . . . ?
Al1 P1 C19 C18 -15.7(6) . . . . ?
Al1 P1 C19 C20 159.4(6) . . . . ?
Al1 P1 C35 C40 -102.5(8) . . . . ?
Al1 P1 C35 C36 74.2(10) . . . . ?
Al1 P1 C1 C6 179.8(6) . . . . ?
Al1 P1 C1 C2 0.7(5) . . . . ?
Al1 O1 C12 C11 -17.8(8) . . . . ?
Al1 O1 C12 C13 161.5(6) . . . . ?
Al1 N2 C11 C12 16.6(8) . . . . ?
Al1 N2 C11 C16 -157.2(7) . . . . ?
Al1 N2 C2 C3 -159.1(5) . . . . ?
Al1 N2 C2 C1 21.2(9) . . . . ?
Al1 N1 C28 C29 86.9(7) . . . . ?
Al1 N1 C28 C33 -88.7(8) . . . . ?
Al1 N1 C18 C19 17.9(9) . . . . ?
Al1 N1 C18 C23 -160.6(5) . . . . ?
P3 C60 C61 C62 -178.7(7) . . . . ?
P3 C60 C65 C64 179.4(8) . . . . ?
P3 C48 C49 C50 -175.1(7) . . . . ?
P18 C324 C325 C326 -179.1(7) . . . . ?
P18 C324 C329 C328 -178.8(10) . . . . ?
P18 C330 C335 C334 175.0(7) . . . . ?
P18 C330 C331 C332 -175.2(7) . . . . ?
P19 C342 C343 C344 -178.2(6) . . . . ?
P19 C342 C347 C346 178.0(6) . . . . ?
P19 C336 C337 C338 178.1(7) . . . . ?
P8 C150 C155 C154 174.2(7) . . . . ?
P8 C150 C151 C152 -175.6(7) . . . . ?
P8 C144 C149 C148 178.4(7) . . . . ?
P8 C144 C145 C146 -180.0(8) . . . . ?
Al2 P6 C96 C91 1.0(5) . . . . ?
Al2 P6 C96 C95 178.8(6) . . . . ?
Al2 P6 C109 C108 16.7(6) . . . . ?
Al2 P6 C109 C110 -159.6(6) . . . . ?
Al2 P6 C125 C130 105.8(8) . . . . ?
Al2 P6 C125 C126 -68.3(11) . . . . ?
Al2 O3 C106 C105 -162.2(7) . . . . ?
Al2 O3 C106 C101 17.9(7) . . . . ?
Al2 N3 C91 C96 -19.4(10) . . . . ?
Al2 N3 C91 C92 158.2(6) . . . . ?
Al2 N3 C101 C106 -16.1(8) . . . . ?
Al2 N3 C101 C102 157.2(7) . . . . ?
Al2 N4 C108 C109 -16.8(9) . . . . ?
Al2 N4 C108 C113 161.6(6) . . . . ?
Al2 N4 C118 C123 -90.1(8) . . . . ?
Al2 N4 C118 C119 87.9(8) . . . . ?
Al3 P11 C182 C181 2.1(6) . . . . ?
Al3 P11 C182 C183 -179.9(6) . . . . ?
Al3 P11 C199 C198 16.2(6) . . . . ?
Al3 P11 C199 C200 -160.8(6) . . . . ?
Al3 P11 C215 C216 -71.8(10) . . . . ?
Al3 P11 C215 C220 100.4(9) . . . . ?
Al3 O5 C192 C193 -161.8(6) . . . . ?
Al3 O5 C192 C191 16.6(7) . . . . ?
Al3 N5 C181 C186 158.8(6) . . . . ?
Al3 N5 C181 C182 -16.1(10) . . . . ?
Al3 N5 C191 C192 -18.6(8) . . . . ?
Al3 N5 C191 C196 157.7(7) . . . . ?
Al3 N6 C198 C203 160.8(6) . . . . ?
Al3 N6 C198 C199 -17.5(9) . . . . ?
Al3 N6 C208 C213 -87.7(8) . . . . ?
Al3 N6 C208 C209 87.5(8) . . . . ?
Al4 P16 C289 C290 160.2(6) . . . . ?
Al4 P16 C289 C288 -18.1(6) . . . . ?
Al4 P16 C305 C310 65.0(11) . . . . ?
Al4 P16 C305 C306 -109.4(9) . . . . ?
Al4 P16 C272 C271 -0.1(6) . . . . ?
Al4 P16 C272 C273 177.9(6) . . . . ?
Al4 O7 C282 C281 -16.8(7) . . . . ?
Al4 O7 C282 C283 159.0(6) . . . . ?
Al4 N7 C281 C282 19.6(7) . . . . ?
Al4 N7 C281 C286 -158.4(6) . . . . ?
Al4 N7 C271 C276 -159.4(6) . . . . ?
Al4 N7 C271 C272 20.4(10) . . . . ?
Al4 N8 C288 C289 16.8(10) . . . . ?
Al4 N8 C288 C293 -161.2(6) . . . . ?
Al4 N8 C298 C299 91.4(8) . . . . ?
Al4 N8 C298 C303 -86.7(8) . . . . ?
P10 C175 C176 C177 -176.4(8) . . . . ?
P10 C175 C180 C179 174.4(8) . . . . ?
P10 C169 C174 C173 -176.7(7) . . . . ?
P10 C169 C170 C171 179.4(9) . . . . ?
O7 Al4 N7 C281 -22.7(5) . . . . ?
O7 Al4 N7 C271 158.9(6) . . . . ?
O7 Al4 N8 C288 144.2(5) . . . . ?
O7 Al4 N8 C298 -24.3(6) . . . . ?
O7 C282 C281 N7 -1.8(8) . . . . ?
O7 C282 C281 C286 176.5(6) . . . . ?
O7 C282 C283 C284 -178.5(7) . . . . ?
O5 Al3 N5 C181 -161.0(6) . . . . ?
O5 Al3 N5 C191 21.8(5) . . . . ?
O5 Al3 N6 C198 -145.0(5) . . . . ?
O5 Al3 N6 C208 23.6(6) . . . . ?
O5 C192 C193 C194 178.0(7) . . . . ?
O5 C192 C191 N5 1.0(9) . . . . ?
O5 C192 C191 C196 -175.8(6) . . . . ?
O3 Al2 N4 C108 -145.1(5) . . . . ?
O3 Al2 N4 C118 23.7(6) . . . . ?
O3 C106 C105 C104 177.7(7) . . . . ?
O3 C106 C101 N3 -1.2(9) . . . . ?
O3 C106 C101 C102 -175.5(6) . . . . ?
O8 C299 C300 C301 178.9(7) . . . . ?
O1 Al1 N2 C11 -20.7(5) . . . . ?
O1 Al1 N2 C2 158.7(6) . . . . ?
O1 Al1 N1 C28 -22.9(6) . . . . ?
O1 Al1 N1 C18 145.6(5) . . . . ?
O1 C12 C11 N2 0.8(9) . . . . ?
O1 C12 C11 C16 175.3(7) . . . . ?
O1 C12 C13 C14 -178.7(7) . . . . ?
O6 C213 C208 N6 -5.8(10) . . . . ?
O6 C213 C208 C209 179.0(7) . . . . ?
O2 C29 C30 C31 179.6(7) . . . . ?
O4 C123 C122 C121 179.3(7) . . . . ?
O4 C123 C118 N4 -3.0(10) . . . . ?
O4 C123 C118 C119 179.0(6) . . . . ?
N2 Al1 N1 C28 -110.9(6) . . . . ?
N2 Al1 N1 C18 57.6(6) . . . . ?
N2 C11 C16 C15 176.6(7) . . . . ?
N2 C2 C1 P1 -11.5(9) . . . . ?
N2 C2 C1 C6 169.4(6) . . . . ?
N3 Al2 N4 C108 -57.7(6) . . . . ?
N3 Al2 N4 C118 111.1(6) . . . . ?
N3 C91 C96 P6 9.0(9) . . . . ?
N3 C91 C96 C95 -168.8(7) . . . . ?
N3 C91 C92 C93 170.7(7) . . . . ?
N1 Al1 N2 C11 81.3(5) . . . . ?
N1 Al1 N2 C2 -99.3(6) . . . . ?
N1 C28 C29 O2 4.8(10) . . . . ?
N1 C28 C29 C30 -174.7(7) . . . . ?
N1 C28 C33 C32 174.8(7) . . . . ?
N1 C18 C19 P1 4.6(9) . . . . ?
N1 C18 C19 C20 -170.3(6) . . . . ?
N1 C18 C23 C22 172.3(7) . . . . ?
N5 Al3 N6 C198 -58.3(6) . . . . ?
N5 Al3 N6 C208 110.3(6) . . . . ?
N5 C181 C186 C185 175.9(7) . . . . ?
N5 C181 C182 P11 6.2(10) . . . . ?
N5 C181 C182 C183 -171.9(7) . . . . ?
N6 Al3 N5 C181 98.3(7) . . . . ?
N6 Al3 N5 C191 -78.9(5) . . . . ?
N6 C198 C203 C202 -172.6(7) . . . . ?
N6 C198 C199 P11 -5.1(10) . . . . ?
N6 C198 C199 C200 171.9(6) . . . . ?
N6 C208 C209 C210 -175.9(8) . . . . ?
N4 C108 C109 P6 -6.0(10) . . . . ?
N4 C108 C109 C110 170.2(6) . . . . ?
N4 C108 C113 C112 -172.7(7) . . . . ?
N7 Al4 N8 C288 57.1(6) . . . . ?
N7 Al4 N8 C298 -111.4(6) . . . . ?
N7 C281 C286 C285 -180.0(7) . . . . ?
C41 P2 C47 P3 -168.7(4) . . . . ?
C41 P2 C54 C55 32.6(8) . . . . ?
C41 P2 C54 C59 -154.5(6) . . . . ?
C41 C46 C45 C44 -1.4(12) . . . . ?
C41 C42 C43 C44 -0.8(13) . . . . ?
C132 C133 C134 C135 -1.5(16) . . . . ?
N8 Al4 N7 C281 78.5(5) . . . . ?
N8 Al4 N7 C271 -100.0(6) . . . . ?
N8 C288 C289 P16 7.3(11) . . . . ?
N8 C288 C289 C290 -170.9(7) . . . . ?
N8 C288 C293 C292 173.4(7) . . . . ?
N8 C298 C299 O8 2.9(10) . . . . ?
N8 C298 C299 C300 -175.6(6) . . . . ?
N8 C298 C303 C302 176.6(7) . . . . ?
C93 C94 C97 C99 -124.0(9) . . . . ?
C93 C94 C97 C100 118.7(9) . . . . ?
C93 C94 C97 C98 1.9(13) . . . . ?
C91 N3 C101 C106 164.8(7) . . . . ?
C91 N3 C101 C102 -21.8(12) . . . . ?
C123 C122 C121 C120 0.1(12) . . . . ?
C28 N1 C18 C19 -173.2(6) . . . . ?
C28 N1 C18 C23 8.3(10) . . . . ?
C28 C29 C30 C31 -0.9(11) . . . . ?
C28 C33 C32 C31 1.0(12) . . . . ?
C137 P7 C143 P8 166.3(4) . . . . ?
C137 P7 C131 C132 154.7(6) . . . . ?
C137 P7 C131 C136 -29.6(8) . . . . ?
C137 C138 C139 C140 -0.5(13) . . . . ?
C137 C142 C141 C140 0.4(14) . . . . ?
C95 C94 C97 C99 56.1(10) . . . . ?
C95 C94 C97 C100 -61.2(10) . . . . ?
C95 C94 C97 C98 -178.0(9) . . . . ?
C181 N5 C191 C192 164.1(7) . . . . ?
C181 N5 C191 C196 -19.7(12) . . . . ?
C181 C186 C185 C184 -2.0(12) . . . . ?
C181 C182 C183 C184 -6.4(11) . . . . ?
C324 P18 C323 P17 129.7(4) . . . . ?
C324 P18 C330 C335 -96.0(6) . . . . ?
C324 P18 C330 C331 82.2(8) . . . . ?
C324 C325 C326 C327 -1.8(15) . . . . ?
C324 C329 C328 C327 -2.3(19) . . . . ?
C186 C181 C182 P11 -169.1(6) . . . . ?
C186 C181 C182 C183 12.8(10) . . . . ?
C186 C185 C184 C183 8.8(11) . . . . ?
C186 C185 C184 C187 -170.8(8) . . . . ?
C6 C5 C4 C3 -5.8(11) . . . . ?
C6 C5 C7 C10 72.1(9) . . . . ?
C6 C5 C7 C8 -47.1(10) . . . . ?
C6 C5 C7 C9 -169.0(9) . . . . ?
C5 C6 C1 P1 -175.3(5) . . . . ?
C5 C6 C1 C2 3.7(11) . . . . ?
C5 C4 C3 C2 -1.2(11) . . . . ?
C4 C5 C7 C10 -108.8(9) . . . . ?
C4 C5 C7 C8 132.0(9) . . . . ?
C4 C5 C7 C9 10.1(12) . . . . ?
C4 C3 C2 N2 -170.5(7) . . . . ?
C4 C3 C2 C1 9.1(10) . . . . ?
C290 C291 C292 C293 4.1(12) . . . . ?
C290 C291 C294 C295 -56.6(15) . . . . ?
C290 C291 C294 C297 174.9(11) . . . . ?
C290 C291 C294 C296 51.0(13) . . . . ?
C198 N6 C208 C213 80.9(9) . . . . ?
C198 N6 C208 C209 -104.0(8) . . . . ?
C198 C203 C202 C201 -0.7(12) . . . . ?
C29 C28 C33 C32 -1.0(11) . . . . ?
C29 C30 C31 C32 0.9(12) . . . . ?
C18 N1 C28 C29 -81.5(9) . . . . ?
C18 N1 C28 C33 102.8(8) . . . . ?
C18 C19 C20 C21 -6.1(11) . . . . ?
C18 C23 C22 C21 1.9(11) . . . . ?
C40 C35 C36 C37 -2.2(11) . . . . ?
C40 C39 C38 C37 -4.9(12) . . . . ?
C94 C93 C92 C91 1.4(11) . . . . ?
C94 C95 C96 P6 177.1(6) . . . . ?
C94 C95 C96 C91 -5.2(11) . . . . ?
C212 C213 C208 N6 175.5(7) . . . . ?
C212 C213 C208 C209 0.3(11) . . . . ?
C192 C193 C194 C195 -1.1(12) . . . . ?
C193 C192 C191 N5 179.4(7) . . . . ?
C193 C192 C191 C196 2.6(12) . . . . ?
C193 C194 C195 C196 -0.3(13) . . . . ?
C200 C201 C204 C205 57.4(11) . . . . ?
C200 C201 C204 C206 177.5(8) . . . . ?
C200 C201 C204 C207 -61.5(11) . . . . ?
C227 P12 C233 P13 63.0(5) . . . . ?
C227 P12 C221 C226 -20.0(8) . . . . ?
C227 P12 C221 C222 164.2(6) . . . . ?
C227 C232 C231 C230 2.5(12) . . . . ?
C227 C228 C229 C230 -0.3(12) . . . . ?
C108 N4 C118 C123 78.7(9) . . . . ?
C108 N4 C118 C119 -103.3(8) . . . . ?
C108 C109 C110 C111 5.5(11) . . . . ?
C108 C113 C112 C111 0.0(13) . . . . ?
C79 P5 C78 P4 -95.3(5) . . . . ?
C79 P5 C85 C90 -80.2(8) . . . . ?
C79 P5 C85 C86 96.0(7) . . . . ?
C79 C84 C83 C82 2.9(15) . . . . ?
C79 C80 C81 C82 0.9(15) . . . . ?
C288 N8 C298 C299 -76.8(9) . . . . ?
C288 N8 C298 C303 105.2(8) . . . . ?
C288 C293 C292 C291 -1.0(12) . . . . ?
C12 C11 C16 C15 2.7(11) . . . . ?
C289 P16 C305 C310 -34.8(7) . . . . ?
C289 P16 C305 C306 150.9(7) . . . . ?
C289 P16 C272 C271 82.5(6) . . . . ?
C289 P16 C272 C273 -99.6(7) . . . . ?
C289 C290 C291 C292 -1.5(12) . . . . ?
C289 C290 C291 C294 177.3(9) . . . . ?
C289 C288 C293 C292 -4.7(11) . . . . ?
C11 N2 C2 C3 20.2(10) . . . . ?
C11 N2 C2 C1 -159.4(6) . . . . ?
C11 C12 C13 C14 0.5(13) . . . . ?
C11 C16 C15 C14 1.9(13) . . . . ?
C234 P13 C240 C245 -103.3(8) . . . . ?
C234 P13 C240 C241 77.1(7) . . . . ?
C234 P13 C233 P12 -163.5(5) . . . . ?
C234 C239 C238 C237 3.4(14) . . . . ?
C234 C235 C236 C237 1.2(15) . . . . ?
C77 C72 C73 C74 0.3(11) . . . . ?
C282 C281 C286 C285 2.0(11) . . . . ?
C282 C283 C284 C285 3.0(12) . . . . ?
C106 C105 C104 C103 -1.3(13) . . . . ?
C182 P11 C199 C198 106.9(6) . . . . ?
C182 P11 C199 C200 -70.2(6) . . . . ?
C182 P11 C215 C216 135.9(6) . . . . ?
C182 P11 C215 C220 -52.0(6) . . . . ?
C182 C181 C186 C185 -9.1(12) . . . . ?
C182 C183 C184 C185 -4.6(11) . . . . ?
C182 C183 C184 C187 175.1(7) . . . . ?
C342 P19 C348 P20 -62.4(6) . . . . ?
C342 P19 C336 C341 -163.5(6) . . . . ?
C342 P19 C336 C337 21.1(8) . . . . ?
C342 C343 C344 C345 0.7(12) . . . . ?
C342 C347 C346 C345 0.2(13) . . . . ?
C19 P1 C35 C40 150.7(6) . . . . ?
C19 P1 C35 C36 -32.6(7) . . . . ?
C19 P1 C1 C6 -96.9(6) . . . . ?
C19 P1 C1 C2 84.1(6) . . . . ?
C19 C18 C23 C22 -6.3(10) . . . . ?
C122 C123 C118 N4 175.3(7) . . . . ?
C122 C123 C118 C119 -2.8(11) . . . . ?
C122 C121 C120 C119 0.3(12) . . . . ?
C46 C41 C42 C43 -0.2(11) . . . . ?
C46 C45 C44 C43 0.4(13) . . . . ?
C217 C216 C215 P11 174.7(6) . . . . ?
C217 C216 C215 C220 2.6(10) . . . . ?
C217 C218 C219 C220 -2.1(13) . . . . ?
C259 P15 C265 C270 95.1(7) . . . . ?
C259 P15 C265 C266 -83.2(8) . . . . ?
C259 P15 C258 P14 -128.0(4) . . . . ?
C259 C260 C261 C262 1.6(16) . . . . ?
C259 C264 C263 C262 -1.0(19) . . . . ?
C203 C198 C199 P11 176.5(5) . . . . ?
C203 C198 C199 C200 -6.5(10) . . . . ?
C203 C202 C201 C200 -3.5(11) . . . . ?
C203 C202 C201 C204 176.6(7) . . . . ?
C213 C212 C211 C210 -0.4(12) . . . . ?
C213 C208 C209 C210 -0.4(12) . . . . ?
C33 C28 C29 O2 -179.5(6) . . . . ?
C33 C28 C29 C30 1.0(10) . . . . ?
C325 C324 C329 C328 -0.2(17) . . . . ?
C323 P17 C311 C312 -71.4(9) . . . . ?
C323 P17 C311 C316 100.1(8) . . . . ?
C323 P17 C317 C322 149.4(6) . . . . ?
C323 P17 C317 C318 -40.9(7) . . . . ?
C323 P18 C324 C325 -117.7(8) . . . . ?
C323 P18 C324 C329 60.9(10) . . . . ?
C323 P18 C330 C335 161.2(6) . . . . ?
C323 P18 C330 C331 -20.6(9) . . . . ?
C239 C234 C235 C236 0.5(14) . . . . ?
C239 C238 C237 C236 -1.7(14) . . . . ?
C162 P9 C168 P10 66.7(6) . . . . ?
C162 P9 C156 C157 -25.3(8) . . . . ?
C162 P9 C156 C161 159.8(7) . . . . ?
C162 C167 C166 C165 0.0(12) . . . . ?
C78 P4 C72 C77 -22.5(7) . . . . ?
C78 P4 C72 C73 161.5(6) . . . . ?
C78 P4 C66 C67 90.7(7) . . . . ?
C78 P4 C66 C71 -84.5(8) . . . . ?
C78 P5 C79 C84 178.9(6) . . . . ?
C78 P5 C79 C80 -0.1(9) . . . . ?
C78 P5 C85 C90 24.4(9) . . . . ?
C78 P5 C85 C86 -159.4(7) . . . . ?
C35 P1 C19 C18 146.4(6) . . . . ?
C35 P1 C19 C20 -38.5(6) . . . . ?
C35 P1 C1 C6 8.6(7) . . . . ?
C35 P1 C1 C2 -170.4(5) . . . . ?
C35 C40 C39 C38 1.8(11) . . . . ?
C35 C36 C37 C38 -0.9(11) . . . . ?
C305 P16 C289 C290 -39.8(6) . . . . ?
C305 P16 C289 C288 141.9(7) . . . . ?
C305 P16 C272 C271 -173.0(6) . . . . ?
C305 P16 C272 C273 5.0(7) . . . . ?
C305 C310 C309 C308 0.9(15) . . . . ?
C305 C306 C307 C308 0.0(15) . . . . ?
C167 C162 C163 C164 -0.4(11) . . . . ?
C167 C166 C165 C164 -0.5(13) . . . . ?
C47 P2 C41 C46 -34.2(7) . . . . ?
C47 P2 C41 C42 155.0(6) . . . . ?
C47 P2 C54 C55 -70.1(8) . . . . ?
C47 P2 C54 C59 102.8(7) . . . . ?
C47 P3 C60 C61 -119.1(7) . . . . ?
C47 P3 C60 C65 61.9(9) . . . . ?
C47 P3 C48 C53 164.0(6) . . . . ?
C47 P3 C48 C49 -21.1(8) . . . . ?
C199 P11 C182 C181 -81.1(6) . . . . ?
C199 P11 C182 C183 96.9(6) . . . . ?
C199 P11 C215 C216 33.8(6) . . . . ?
C199 P11 C215 C220 -154.1(5) . . . . ?
C199 C198 C203 C202 5.7(11) . . . . ?
C199 C200 C201 C202 2.6(12) . . . . ?
C199 C200 C201 C204 -177.5(7) . . . . ?
C252 P14 C246 C247 151.7(7) . . . . ?
C252 P14 C246 C251 -30.3(8) . . . . ?
C252 P14 C258 P15 166.3(4) . . . . ?
C252 C253 C254 C255 0.9(13) . . . . ?
C252 C257 C256 C255 -1.4(12) . . . . ?
C281 N7 C271 C276 22.3(11) . . . . ?
C281 N7 C271 C272 -157.9(7) . . . . ?
C281 C282 C283 C284 -3.3(12) . . . . ?
C179 C178 C177 C176 -2.1(16) . . . . ?
C70 C71 C66 P4 174.6(7) . . . . ?
C70 C71 C66 C67 -0.5(12) . . . . ?
C70 C69 C68 C67 0.9(14) . . . . ?
C55 C56 C57 C58 -0.5(15) . . . . ?
C96 P6 C109 C108 107.9(6) . . . . ?
C96 P6 C109 C110 -68.4(6) . . . . ?
C96 P6 C125 C130 -49.8(7) . . . . ?
C96 P6 C125 C126 136.1(6) . . . . ?
C96 C91 C92 C93 -11.6(10) . . . . ?
C96 C95 C94 C93 -5.1(11) . . . . ?
C96 C95 C94 C97 174.8(7) . . . . ?
C92 C93 C94 C95 7.0(11) . . . . ?
C92 C93 C94 C97 -172.9(7) . . . . ?
C92 C91 C96 P6 -168.8(5) . . . . ?
C92 C91 C96 C95 13.4(10) . . . . ?
C130 C125 C126 C127 4.3(12) . . . . ?
C130 C129 C128 C127 2.2(16) . . . . ?
C240 P13 C234 C239 -97.6(7) . . . . ?
C240 P13 C234 C235 80.3(8) . . . . ?
C240 P13 C233 P12 97.3(5) . . . . ?
C240 C245 C244 C243 -3.0(15) . . . . ?
C240 C241 C242 C243 -3.2(15) . . . . ?
C109 P6 C96 C91 -83.0(6) . . . . ?
C109 P6 C96 C95 94.8(6) . . . . ?
C109 P6 C125 C130 -151.7(6) . . . . ?
C109 P6 C125 C126 34.3(7) . . . . ?
C109 C108 C113 C112 5.9(11) . . . . ?
C109 C110 C111 C114 -179.1(8) . . . . ?
C109 C110 C111 C112 0.4(11) . . . . ?
C283 C282 C281 N7 -177.5(7) . . . . ?
C283 C282 C281 C286 0.8(11) . . . . ?
C355 P20 C349 C350 99.4(7) . . . . ?
C355 P20 C349 C354 -76.9(8) . . . . ?
C355 P20 C348 P19 -98.1(5) . . . . ?
C355 C360 C359 C358 3.9(17) . . . . ?
C355 C356 C357 C358 2.7(15) . . . . ?
C293 C288 C289 P16 -174.6(5) . . . . ?
C293 C288 C289 C290 7.2(11) . . . . ?
C298 N8 C288 C289 -174.6(7) . . . . ?
C298 N8 C288 C293 7.4(11) . . . . ?
C298 C299 C300 C301 -2.8(11) . . . . ?
C105 C106 C101 N3 178.9(8) . . . . ?
C105 C106 C101 C102 4.6(11) . . . . ?
C105 C104 C103 C102 2.5(13) . . . . ?
C3 C2 C1 P1 168.8(5) . . . . ?
C3 C2 C1 C6 -10.2(10) . . . . ?
C299 C298 C303 C302 -1.5(12) . . . . ?
C299 C300 C301 C302 2.0(12) . . . . ?
C118 N4 C108 C109 173.9(7) . . . . ?
C118 N4 C108 C113 -7.6(10) . . . . ?
C118 C123 C122 C121 1.2(11) . . . . ?
C118 C119 C120 C121 -1.9(12) . . . . ?
C216 C217 C218 C219 1.4(13) . . . . ?
C216 C215 C220 C219 -3.3(10) . . . . ?
C85 P5 C79 C84 -78.0(7) . . . . ?
C85 P5 C79 C80 103.0(8) . . . . ?
C85 P5 C78 P4 164.5(5) . . . . ?
C85 C90 C89 C88 -1.9(15) . . . . ?
C59 C58 C57 C56 0.9(14) . . . . ?
C343 C342 C347 C346 1.7(11) . . . . ?
C343 C344 C345 C346 1.2(13) . . . . ?
C322 C317 C318 C319 1.4(11) . . . . ?
C322 C321 C320 C319 0.2(14) . . . . ?
C183 C184 C187 C190 -65.5(10) . . . . ?
C183 C184 C187 C188 54.5(10) . . . . ?
C183 C184 C187 C189 176.9(8) . . . . ?
C178 C179 C180 C175 1.0(15) . . . . ?
C178 C177 C176 C175 3.6(17) . . . . ?
C185 C184 C187 C190 114.1(9) . . . . ?
C185 C184 C187 C188 -125.9(9) . . . . ?
C185 C184 C187 C189 -3.4(11) . . . . ?
C150 P8 C144 C149 -132.5(7) . . . . ?
C150 P8 C144 C145 45.3(9) . . . . ?
C150 P8 C143 P7 128.5(4) . . . . ?
C150 C155 C154 C153 1.5(14) . . . . ?
C150 C151 C152 C153 0.4(13) . . . . ?
C72 P4 C78 P5 -64.2(5) . . . . ?
C72 P4 C66 C67 -163.7(6) . . . . ?
C72 P4 C66 C71 21.1(8) . . . . ?
C72 C77 C76 C75 -0.5(13) . . . . ?
C125 P6 C96 C91 173.3(5) . . . . ?
C125 P6 C96 C95 -8.9(7) . . . . ?
C125 P6 C109 C108 -144.8(6) . . . . ?
C125 P6 C109 C110 38.9(6) . . . . ?
C125 C130 C129 C128 0.3(15) . . . . ?
C125 C126 C127 C128 -1.9(14) . . . . ?
C39 C40 C35 P1 178.6(6) . . . . ?
C39 C40 C35 C36 1.8(11) . . . . ?
C2 N2 C11 C12 -162.8(7) . . . . ?
C2 N2 C11 C16 23.3(11) . . . . ?
C208 N6 C198 C203 -8.3(10) . . . . ?
C208 N6 C198 C199 173.4(6) . . . . ?
C208 C209 C210 C211 0.1(14) . . . . ?
C7 C5 C4 C3 175.1(7) . . . . ?
C30 C31 C32 C33 -0.9(13) . . . . ?
C218 C217 C216 C215 -1.7(12) . . . . ?
C218 C219 C220 C215 3.1(13) . . . . ?
C349 P20 C355 C360 -75.9(7) . . . . ?
C349 P20 C355 C356 104.9(8) . . . . ?
C349 P20 C348 P19 162.1(5) . . . . ?
C349 C350 C351 C352 -3.0(15) . . . . ?
C349 C354 C353 C352 -0.6(16) . . . . ?
C232 C227 C228 C229 1.8(10) . . . . ?
C232 C231 C230 C229 -0.9(13) . . . . ?
C13 C12 C11 N2 -178.5(7) . . . . ?
C13 C12 C11 C16 -4.0(12) . . . . ?
C13 C14 C15 C16 -5.5(14) . . . . ?
C101 N3 C91 C96 159.5(7) . . . . ?
C101 N3 C91 C92 -22.8(11) . . . . ?
C101 C106 C105 C104 -2.4(13) . . . . ?
C101 C102 C103 C104 0.0(13) . . . . ?
C311 P17 C323 P18 -61.1(5) . . . . ?
C311 P17 C317 C322 48.0(7) . . . . ?
C311 P17 C317 C318 -142.4(7) . . . . ?
C311 C312 C313 C314 2.0(15) . . . . ?
C23 C18 C19 P1 -176.9(5) . . . . ?
C23 C18 C19 C20 8.2(10) . . . . ?
C71 C70 C69 C68 -2.4(14) . . . . ?
C166 C165 C164 C163 0.5(14) . . . . ?
C42 C41 C46 C45 1.3(11) . . . . ?
C42 C43 C44 C45 0.7(14) . . . . ?
C113 C108 C109 P6 175.4(5) . . . . ?
C113 C108 C109 C110 -8.3(10) . . . . ?
C113 C112 C111 C114 176.3(8) . . . . ?
C113 C112 C111 C110 -3.3(12) . . . . ?
C310 C305 C306 C307 0.6(13) . . . . ?
C310 C309 C308 C307 -0.3(18) . . . . ?
C286 C285 C284 C283 -0.4(14) . . . . ?
C54 P2 C41 C46 -135.0(6) . . . . ?
C54 P2 C41 C42 54.2(6) . . . . ?
C54 P2 C47 P3 -62.8(5) . . . . ?
C54 C55 C56 C57 -1.1(14) . . . . ?
C54 C59 C58 C57 0.3(13) . . . . ?
C75 C74 C73 C72 -0.4(13) . . . . ?
C175 P10 C168 P9 -164.0(5) . . . . ?
C175 P10 C169 C174 -106.1(9) . . . . ?
C175 P10 C169 C170 73.4(8) . . . . ?
C202 C201 C204 C205 -122.7(9) . . . . ?
C202 C201 C204 C206 -2.6(12) . . . . ?
C202 C201 C204 C207 118.3(10) . . . . ?
C233 P12 C227 C232 -161.4(6) . . . . ?
C233 P12 C227 C228 21.2(7) . . . . ?
C233 P12 C221 C226 85.1(8) . . . . ?
C233 P12 C221 C222 -90.6(7) . . . . ?
C233 P13 C234 C239 157.1(7) . . . . ?
C233 P13 C234 C235 -25.0(9) . . . . ?
C233 P13 C240 C245 -1.3(9) . . . . ?
C233 P13 C240 C241 179.1(6) . . . . ?
C235 C234 C239 C238 -2.8(13) . . . . ?
C165 C164 C163 C162 -0.1(13) . . . . ?
C155 C150 C151 C152 0.5(12) . . . . ?
C155 C154 C153 C152 -0.5(15) . . . . ?
C15 C14 C13 C12 4.2(13) . . . . ?
C76 C77 C72 P4 -175.7(6) . . . . ?
C76 C77 C72 C73 0.2(11) . . . . ?
C76 C75 C74 C73 0.1(13) . . . . ?
C253 C252 C257 C256 2.3(12) . . . . ?
C136 C135 C134 C133 -0.2(18) . . . . ?
C22 C21 C24 C26 4.1(11) . . . . ?
C22 C21 C24 C27 123.6(8) . . . . ?
C22 C21 C24 C25 -117.0(9) . . . . ?
C22 C21 C20 C19 1.2(10) . . . . ?
C1 P1 C19 C18 -106.8(6) . . . . ?
C1 P1 C19 C20 68.4(6) . . . . ?
C1 P1 C35 C40 48.6(6) . . . . ?
C1 P1 C35 C36 -134.7(6) . . . . ?
C1 C6 C5 C4 4.6(10) . . . . ?
C1 C6 C5 C7 -176.2(7) . . . . ?
C36 C37 C38 C39 4.5(12) . . . . ?
C291 C290 C289 P16 177.3(6) . . . . ?
C291 C290 C289 C288 -4.3(12) . . . . ?
C228 C227 C232 C231 -2.9(11) . . . . ?
C228 C229 C230 C231 -0.1(13) . . . . ?
C272 P16 C289 C290 68.8(6) . . . . ?
C272 P16 C289 C288 -109.5(7) . . . . ?
C272 P16 C305 C310 -136.0(6) . . . . ?
C272 P16 C305 C306 49.6(7) . . . . ?
C60 P3 C47 P2 127.4(4) . . . . ?
C60 P3 C48 C53 -93.7(6) . . . . ?
C60 P3 C48 C49 81.2(8) . . . . ?
C271 N7 C281 C282 -161.8(6) . . . . ?
C271 N7 C281 C286 20.2(11) . . . . ?
C271 C276 C275 C274 2.7(12) . . . . ?
C271 C272 C273 C274 1.8(12) . . . . ?
C315 C314 C313 C312 -3.3(14) . . . . ?
C265 P15 C259 C260 -137.6(8) . . . . ?
C265 P15 C259 C264 43.0(9) . . . . ?
C265 P15 C258 P14 130.7(4) . . . . ?
C265 C270 C269 C268 0.0(14) . . . . ?
C265 C266 C267 C268 0.5(15) . . . . ?
C201 C200 C199 P11 179.7(6) . . . . ?
C201 C200 C199 C198 2.4(11) . . . . ?
C58 C59 C54 P2 -175.0(7) . . . . ?
C58 C59 C54 C55 -1.9(12) . . . . ?
C292 C291 C294 C295 122.2(12) . . . . ?
C292 C291 C294 C297 -6.4(18) . . . . ?
C292 C291 C294 C296 -130.3(10) . . . . ?
C74 C75 C76 C77 0.4(13) . . . . ?
C107 O3 C106 C105 9.7(11) . . . . ?
C107 O3 C106 C101 -170.2(7) . . . . ?
C144 P8 C150 C155 -79.3(7) . . . . ?
C144 P8 C150 C151 96.4(7) . . . . ?
C144 P8 C143 P7 -130.0(4) . . . . ?
C144 C149 C148 C147 1.4(13) . . . . ?
C87 C88 C89 C90 1.9(15) . . . . ?
C317 P17 C323 P18 -166.7(4) . . . . ?
C317 P17 C311 C312 31.3(9) . . . . ?
C317 P17 C311 C316 -157.3(8) . . . . ?
C317 C322 C321 C320 -0.9(13) . . . . ?
C317 C318 C319 C320 -2.1(13) . . . . ?
C341 C340 C339 C338 -1.7(16) . . . . ?
C341 C336 C337 C338 2.6(13) . . . . ?
C149 C144 C145 C146 -2.2(15) . . . . ?
C149 C148 C147 C146 -1.9(15) . . . . ?
C138 C137 C142 C141 3.0(12) . . . . ?
C138 C139 C140 C141 3.9(14) . . . . ?
C172 C173 C174 C169 -3.5(15) . . . . ?
C66 P4 C78 P5 39.0(6) . . . . ?
C66 P4 C72 C77 -125.3(7) . . . . ?
C66 P4 C72 C73 58.7(6) . . . . ?
C66 C67 C68 C69 0.8(13) . . . . ?
C257 C252 C253 C254 -2.0(12) . . . . ?
C135 C136 C131 P7 -173.6(8) . . . . ?
C135 C136 C131 C132 2.1(14) . . . . ?
C246 P14 C252 C253 -47.9(7) . . . . ?
C246 P14 C252 C257 140.4(6) . . . . ?
C246 P14 C258 P15 61.6(5) . . . . ?
C246 C247 C248 C249 1.6(14) . . . . ?
C158 C157 C156 P9 -174.6(7) . . . . ?
C158 C157 C156 C161 0.3(13) . . . . ?
C158 C159 C160 C161 0.4(15) . . . . ?
C303 C298 C299 O8 -179.1(7) . . . . ?
C303 C298 C299 C300 2.5(11) . . . . ?
C303 C302 C301 C300 -1.0(13) . . . . ?
C260 C259 C264 C263 1.3(16) . . . . ?
C260 C261 C262 C263 -1.2(17) . . . . ?
C24 C21 C22 C23 -178.7(7) . . . . ?
C24 C21 C20 C19 -179.2(7) . . . . ?
C191 N5 C181 C186 -24.3(11) . . . . ?
C191 N5 C181 C182 160.8(7) . . . . ?
C191 C192 C193 C194 -0.1(12) . . . . ?
C191 C196 C195 C194 3.0(13) . . . . ?
C270 C265 C266 C267 -2.6(13) . . . . ?
C350 C349 C354 C353 0.4(14) . . . . ?
C340 C341 C336 P19 -179.3(7) . . . . ?
C340 C341 C336 C337 -3.6(13) . . . . ?
C258 P15 C259 C260 115.9(8) . . . . ?
C258 P15 C259 C264 -63.6(9) . . . . ?
C258 P15 C265 C270 -162.8(6) . . . . ?
C258 P15 C265 C266 18.8(9) . . . . ?
C258 P14 C252 C253 -148.1(6) . . . . ?
C258 P14 C252 C257 40.2(7) . . . . ?
C258 P14 C246 C247 -106.0(7) . . . . ?
C258 P14 C246 C251 72.1(8) . . . . ?
C84 C79 C80 C81 0.1(13) . . . . ?
C56 C55 C54 P2 175.0(7) . . . . ?
C56 C55 C54 C59 2.3(13) . . . . ?
C209 C210 C211 C212 0.3(13) . . . . ?
C347 C342 C343 C344 -2.1(11) . . . . ?
C347 C346 C345 C344 -1.6(13) . . . . ?
C348 P20 C355 C360 -177.9(7) . . . . ?
C348 P20 C355 C356 2.9(9) . . . . ?
C348 P20 C349 C350 -156.8(7) . . . . ?
C348 P20 C349 C354 26.9(8) . . . . ?
C348 P19 C342 C343 -20.1(7) . . . . ?
C348 P19 C342 C347 163.8(6) . . . . ?
C348 P19 C336 C341 90.6(7) . . . . ?
C348 P19 C336 C337 -84.9(8) . . . . ?
C215 P11 C182 C181 173.7(6) . . . . ?
C215 P11 C182 C183 -8.3(7) . . . . ?
C215 P11 C199 C198 -145.8(6) . . . . ?
C215 P11 C199 C200 37.1(6) . . . . ?
C314 C315 C316 C311 4.5(15) . . . . ?
C50 C51 C52 C53 1.2(14) . . . . ?
C326 C327 C328 C329 2.7(18) . . . . ?
C173 C172 C171 C170 2.3(17) . . . . ?
C51 C50 C49 C48 1.9(15) . . . . ?
C195 C196 C191 N5 179.8(8) . . . . ?
C195 C196 C191 C192 -3.9(11) . . . . ?
C245 C240 C241 C242 1.3(13) . . . . ?
C20 C21 C22 C23 0.9(11) . . . . ?
C20 C21 C24 C26 -175.4(7) . . . . ?
C20 C21 C24 C27 -56.0(10) . . . . ?
C20 C21 C24 C25 63.4(9) . . . . ?
C90 C85 C86 C87 0.7(13) . . . . ?
C53 C48 C49 C50 -0.3(13) . . . . ?
C223 C222 C221 P12 178.1(7) . . . . ?
C223 C222 C221 C226 2.1(13) . . . . ?
C142 C137 C138 C139 -3.0(12) . . . . ?
C238 C237 C236 C235 -0.6(15) . . . . ?
C330 P18 C324 C325 135.5(8) . . . . ?
C330 P18 C324 C329 -45.9(10) . . . . ?
C330 P18 C323 P17 -128.8(4) . . . . ?
C330 C335 C334 C333 1.6(15) . . . . ?
C275 C276 C271 N7 -173.8(7) . . . . ?
C275 C276 C271 C272 6.4(11) . . . . ?
C275 C274 C273 C272 7.0(12) . . . . ?
C275 C274 C277 C279 -112.0(11) . . . . ?
C275 C274 C277 C278 128.4(11) . . . . ?
C275 C274 C277 C280 -1.7(15) . . . . ?
C34 O2 C29 C28 -179.5(7) . . . . ?
C34 O2 C29 C30 -0.1(11) . . . . ?
C126 C127 C128 C129 -1.4(16) . . . . ?
C151 C150 C155 C154 -1.4(12) . . . . ?
C151 C152 C153 C154 -0.5(13) . . . . ?
C52 C53 C48 P3 174.6(6) . . . . ?
C52 C53 C48 C49 -0.7(12) . . . . ?
C176 C175 C180 C179 0.6(15) . . . . ?
C139 C140 C141 C142 -3.8(15) . . . . ?
C62 C63 C64 C65 -2.4(17) . . . . ?
C17 O1 C12 C11 172.6(7) . . . . ?
C17 O1 C12 C13 -8.1(11) . . . . ?
C333 C332 C331 C330 -0.6(15) . . . . ?
C247 C246 C251 C250 2.5(14) . . . . ?
C247 C248 C249 C250 -1.3(15) . . . . ?
C88 C87 C86 C85 -0.6(14) . . . . ?
C180 C179 C178 C177 -0.2(15) . . . . ?
C180 C175 C176 C177 -2.8(16) . . . . ?
C304 O8 C299 C298 -178.1(7) . . . . ?
C304 O8 C299 C300 0.3(10) . . . . ?
C241 C240 C245 C244 1.8(13) . . . . ?
C48 P3 C47 P2 -130.1(4) . . . . ?
C48 P3 C60 C61 134.2(7) . . . . ?
C48 P3 C60 C65 -44.9(9) . . . . ?
C48 C53 C52 C51 0.2(13) . . . . ?
C49 C50 C51 C52 -2.3(15) . . . . ?
C80 C79 C84 C83 -2.0(14) . . . . ?
C264 C259 C260 C261 -1.6(14) . . . . ?
C360 C355 C356 C357 -1.0(14) . . . . ?
C360 C359 C358 C357 -2.2(17) . . . . ?
C329 C324 C325 C326 2.2(15) . . . . ?
C81 C82 C83 C84 -1.8(15) . . . . ?
C301 C302 C303 C298 0.8(13) . . . . ?
C284 C285 C286 C281 -2.2(13) . . . . ?
C356 C355 C360 C359 -2.2(14) . . . . ?
C157 C158 C159 C160 1.8(15) . . . . ?
C321 C322 C317 P17 170.2(7) . . . . ?
C321 C322 C317 C318 0.1(12) . . . . ?
C321 C320 C319 C318 1.2(14) . . . . ?
C273 C272 C271 N7 171.8(7) . . . . ?
C273 C272 C271 C276 -8.4(10) . . . . ?
C273 C274 C275 C276 -9.3(12) . . . . ?
C273 C274 C277 C279 70.5(13) . . . . ?
C273 C274 C277 C278 -49.1(13) . . . . ?
C273 C274 C277 C280 -179.1(9) . . . . ?
C168 P9 C162 C167 -162.0(6) . . . . ?
C168 P9 C162 C163 21.9(7) . . . . ?
C168 P9 C156 C157 81.5(8) . . . . ?
C168 P9 C156 C161 -93.4(7) . . . . ?
C168 P10 C175 C176 -33.4(9) . . . . ?
C168 P10 C175 C180 152.9(8) . . . . ?
C168 P10 C169 C174 -2.9(9) . . . . ?
C168 P10 C169 C170 176.5(8) . . . . ?
C226 C225 C224 C223 1.2(17) . . . . ?
C103 C102 C101 N3 -176.7(8) . . . . ?
C103 C102 C101 C106 -3.3(11) . . . . ?
C133 C132 C131 P7 172.1(7) . . . . ?
C133 C132 C131 C136 -3.8(12) . . . . ?
C83 C82 C81 C80 -0.1(16) . . . . ?
C211 C212 C213 O6 -178.5(7) . . . . ?
C211 C212 C213 C208 0.1(12) . . . . ?
C306 C305 C310 C309 -1.0(13) . . . . ?
C306 C307 C308 C309 -0.1(18) . . . . ?
C63 C62 C61 C60 -2.1(14) . . . . ?
C63 C64 C65 C60 0.6(17) . . . . ?
C336 P19 C342 C343 -122.7(6) . . . . ?
C336 P19 C342 C347 61.2(6) . . . . ?
C336 P19 C348 P20 40.3(6) . . . . ?
C336 C341 C340 C339 3.1(15) . . . . ?
C222 C223 C224 C225 1.9(17) . . . . ?
C120 C119 C118 N4 -175.0(7) . . . . ?
C120 C119 C118 C123 3.1(11) . . . . ?
C156 P9 C162 C167 -58.1(7) . . . . ?
C156 P9 C162 C163 125.9(7) . . . . ?
C156 P9 C168 P10 -36.5(6) . . . . ?
C156 C161 C160 C159 -2.3(14) . . . . ?
C69 C70 C71 C66 2.2(13) . . . . ?
C254 C255 C256 C257 0.3(13) . . . . ?
C163 C162 C167 C166 0.4(11) . . . . ?
C242 C243 C244 C245 1.0(15) . . . . ?
C261 C262 C263 C264 0.9(19) . . . . ?
C287 O7 C282 C281 173.4(7) . . . . ?
C287 O7 C282 C283 -10.8(10) . . . . ?
C351 C352 C353 C354 -0.9(16) . . . . ?
C335 C330 C331 C332 2.9(13) . . . . ?
C214 O6 C213 C212 -2.7(11) . . . . ?
C214 O6 C213 C208 178.6(7) . . . . ?
C277 C274 C275 C276 173.1(9) . . . . ?
C277 C274 C273 C272 -175.3(9) . . . . ?
C124 O4 C123 C122 -0.6(11) . . . . ?
C124 O4 C123 C118 177.6(7) . . . . ?
C197 O5 C192 C193 8.6(11) . . . . ?
C197 O5 C192 C191 -173.0(7) . . . . ?
C145 C144 C149 C148 0.6(14) . . . . ?
C145 C146 C147 C148 0.3(17) . . . . ?
C244 C243 C242 C241 2.0(15) . . . . ?
C339 C338 C337 C336 -1.3(15) . . . . ?
C266 C265 C270 C269 2.4(13) . . . . ?
C221 P12 C227 C232 -59.1(6) . . . . ?
C221 P12 C227 C228 123.5(6) . . . . ?
C221 P12 C233 P13 -39.8(6) . . . . ?
C221 C226 C225 C224 -2.6(16) . . . . ?
C143 P7 C137 C138 -153.1(6) . . . . ?
C143 P7 C137 C142 35.2(7) . . . . ?
C143 P7 C131 C132 -103.0(7) . . . . ?
C143 P7 C131 C136 72.7(8) . . . . ?
C143 P8 C150 C155 22.1(8) . . . . ?
C143 P8 C150 C151 -162.2(6) . . . . ?
C143 P8 C144 C149 120.5(7) . . . . ?
C143 P8 C144 C145 -61.7(9) . . . . ?
C159 C158 C157 C156 -2.2(14) . . . . ?
C61 C60 C65 C64 0.4(16) . . . . ?
C61 C62 C63 C64 3.2(16) . . . . ?
C249 C250 C251 C246 -2.4(15) . . . . ?
C337 C338 C339 C340 0.7(16) . . . . ?
C169 P10 C175 C176 73.8(9) . . . . ?
C169 P10 C175 C180 -100.0(8) . . . . ?
C169 P10 C168 P9 94.3(6) . . . . ?
C169 C170 C171 C172 -2.0(18) . . . . ?
C129 C130 C125 P6 -177.7(7) . . . . ?
C129 C130 C125 C126 -3.5(12) . . . . ?
C269 C268 C267 C266 2.0(15) . . . . ?
C251 C246 C247 C248 -2.1(13) . . . . ?
C251 C250 C249 C248 1.7(15) . . . . ?
C354 C349 C350 C351 1.4(13) . . . . ?
C332 C333 C334 C335 0.8(16) . . . . ?
C147 C146 C145 C144 1.8(16) . . . . ?
C225 C226 C221 P12 -174.8(8) . . . . ?
C225 C226 C221 C222 0.9(13) . . . . ?
C86 C85 C90 C89 0.6(14) . . . . ?
C86 C87 C88 C89 -0.6(14) . . . . ?
C359 C358 C357 C356 -1.1(16) . . . . ?
C256 C255 C254 C253 -0.1(13) . . . . ?
C131 P7 C137 C138 -53.8(7) . . . . ?
C131 P7 C137 C142 134.5(6) . . . . ?
C131 P7 C143 P8 62.2(5) . . . . ?
C131 C132 C133 C134 3.6(14) . . . . ?
C131 C136 C135 C134 -0.1(17) . . . . ?
C267 C268 C269 C270 -2.2(15) . . . . ?
C294 C291 C292 C293 -174.7(10) . . . . ?
C68 C67 C66 P4 -176.4(7) . . . . ?
C68 C67 C66 C71 -1.0(12) . . . . ?
C353 C352 C351 C350 2.7(15) . . . . ?
C160 C161 C156 P9 177.1(7) . . . . ?
C160 C161 C156 C157 1.9(13) . . . . ?
C224 C223 C222 C221 -3.6(15) . . . . ?
C331 C330 C335 C334 -3.4(13) . . . . ?
C328 C327 C326 C325 -0.7(16) . . . . ?
C65 C60 C61 C62 0.3(14) . . . . ?
C366 C365 C364 C363 0(2) . . . . ?
C334 C333 C332 C331 -1.3(16) . . . . ?
C312 C311 C316 C315 -5.7(15) . . . . ?
C117 C114 C111 C112 0.8(13) . . . . ?
C117 C114 C111 C110 -179.7(8) . . . . ?
C174 C169 C170 C171 -1.1(16) . . . . ?
C170 C169 C174 C173 3.9(15) . . . . ?
C171 C172 C173 C174 0.5(16) . . . . ?
C362 C363 C364 C365 -1(2) . . . . ?
C116 C114 C111 C112 -118.8(10) . . . . ?
C116 C114 C111 C110 60.7(12) . . . . ?
C377 C378 C373 C374 -1(2) . . . . ?
C377 C376 C375 C374 2.5(19) . . . . ?
C365 C366 C361 C362 1.6(16) . . . . ?
C115 C114 C111 C112 121.9(10) . . . . ?
C115 C114 C111 C110 -58.6(10) . . . . ?
C378 C377 C376 C375 -3(2) . . . . ?
C367 C372 C371 C370 6(2) . . . . ?
C367 C368 C369 C370 -3(2) . . . . ?
C361 C366 C365 C364 -0.6(17) . . . . ?
C361 C362 C363 C364 1.5(18) . . . . ?
C372 C367 C368 C369 0(2) . . . . ?
C372 C371 C370 C369 -9(2) . . . . ?
C363 C362 C361 C366 -2.0(16) . . . . ?
C368 C367 C372 C371 -1(2) . . . . ?
C368 C369 C370 C371 8(2) . . . . ?
C376 C377 C378 C373 2(2) . . . . ?
C383 C384 C379 C380 0.0 . . . . ?
C384 C383 C382 C381 0.0 . . . . ?
C384 C379 C380 C381 0.0 . . . . ?
C379 C380 C381 C382 0.0 . . . . ?
C380 C381 C382 C383 0.0 . . . . ?
C382 C383 C384 C379 0.0 . . . . ?
C373 C374 C375 C376 -1.2(19) . . . . ?
C375 C374 C373 C378 0(2) . . . . ?
C316 C311 C312 C313 2.4(15) . . . . ?
C316 C315 C314 C313 0.2(14) . . . . ?

loop_
_twin_individual_id
_twin_individual_mass_fraction_refined
1 0.567(19)
2 0.433(19)

loop_
_exptl_oxdiff_crystal_face_indexfrac_h
_exptl_oxdiff_crystal_face_indexfrac_k
_exptl_oxdiff_crystal_face_indexfrac_l
_exptl_oxdiff_crystal_face_x
_exptl_oxdiff_crystal_face_y
_exptl_oxdiff_crystal_face_z
7.8030 -19.2878 -5.3256 0.5943 -0.1412 -0.7918
-7.3164 19.9842 5.8172 -0.6398 0.1522 0.7533
-1.6021 23.2433 -8.9309 -0.2187 -0.9057 0.3631
9.5843 9.6890 -5.9366 -0.1624 -0.6817 -0.7134
5.4288 -21.5364 7.4234 0.1753 0.7222 -0.6691
-8.8190 -12.1381 6.7489 0.1813 0.7594 0.6248

loop_
_smtbx_masks_void_nr
_smtbx_masks_void_average_x
_smtbx_masks_void_average_y
_smtbx_masks_void_average_z
_smtbx_masks_void_volume
_smtbx_masks_void_count_electrons
_smtbx_masks_void_content
1 -0.265 -0.018 -0.858 1321.2 183.1 '4 C6H6'
2 -0.013 0.204 0.652 16.1 0.0 ?
3 -0.042 0.250 -0.026 11.8 0.0 ?
4 -0.087 0.297 0.284 21.6 0.0 ?
5 -0.427 0.482 -0.772 1321.2 182.5 '4 C6H6'
6 0.013 0.704 0.348 16.1 0.0 ?
7 0.042 0.750 0.026 11.8 0.0 ?
8 0.087 0.797 0.716 21.6 0.0 ?
9 0.409 0.296 0.156 22.8 1.2 ?
10 0.458 0.250 0.470 11.9 0.0 ?
11 0.489 0.205 0.794 16.2 0.0 ?
12 0.511 0.705 0.206 16.2 0.0 ?
13 0.542 0.750 0.530 11.9 0.0 ?
14 0.591 0.796 0.844 22.8 1.2 ?
